data_1567901
loop_
_publ_author_name
'Shen, Yi'
'Yu, Xiaojuan'
'Meng, Qingyu'
'Yao, Yang-Rong'
'Autschbach, Jochen'
'Chen, Ning'

_publ_section_title
;
 ThC<sub>2</sub>@C<sub>82</sub> <i>versus</i> Th@C<sub>84</sub>:
 unexpected formation of triangular thorium carbide cluster inside
 fullerenes.
;
_journal_issue 44
_journal_name_full 'Chemical science'
_journal_page_first 12980
_journal_page_last 12986
_journal_paper_doi 10.1039/d2sc04846a
_journal_volume 13
_journal_year 2022
_chemical_formula_moiety '0.5(C164), C2 Th1, C36 H44 N4 Ni, 2(C6 H6)'
_chemical_formula_sum 'C132 H56 N4 Ni Th'
_chemical_formula_weight 1988.55
_space_group_crystal_system monoclinic
_space_group_IT_number 12
_space_group_name_Hall '-C 2y'
_space_group_name_H-M_alt 'C 1 2/m 1'
_atom_sites_solution_hydrogens geom
_atom_sites_solution_primary dual
_audit_creation_date 2021-12-31
_audit_creation_method
;
Olex2 1.2
(compiled 2018.05.29 svn.r3508 for OlexSys, GUI svn.r5506)
;
_audit_update_record
;
2022-07-05 deposited with the CCDC.	2022-11-03 downloaded from the CCDC.
;
_cell_angle_alpha 90
_cell_angle_beta 94.325(3)
_cell_angle_gamma 90
_cell_formula_units_Z 4
_cell_length_a 25.3169(18)
_cell_length_b 15.0051(11)
_cell_length_c 19.9071(15)
_cell_measurement_reflns_used 9876
_cell_measurement_temperature 120(2)
_cell_measurement_theta_max 55.27
_cell_measurement_theta_min 3.05
_cell_volume 7540.8(10)
_computing_cell_refinement 'SAINT V8.40B (?, 2016)'
_computing_data_reduction 'SAINT V8.40B (?, 2016)'
_computing_molecular_graphics 'Olex2 (Dolomanov et al., 2009)'
_computing_publication_material 'Olex2 (Dolomanov et al., 2009)'
_computing_structure_refinement 'ShelXL (Sheldrick, 2015)'
_computing_structure_solution 'ShelXT (Sheldrick, 2015)'
_diffrn_ambient_temperature 120.0
_diffrn_measured_fraction_theta_full 0.999
_diffrn_measured_fraction_theta_max 0.989
_diffrn_measurement_device_type 'Bruker APEX-II CCD'
_diffrn_measurement_method '\f and \w scans'
_diffrn_radiation_type GaK\a
_diffrn_radiation_wavelength 1.34138
_diffrn_reflns_av_R_equivalents 0.0813
_diffrn_reflns_av_unetI/netI 0.0504
_diffrn_reflns_Laue_measured_fraction_full 0.999
_diffrn_reflns_Laue_measured_fraction_max 0.989
_diffrn_reflns_limit_h_max 31
_diffrn_reflns_limit_h_min -31
_diffrn_reflns_limit_k_max 18
_diffrn_reflns_limit_k_min -18
_diffrn_reflns_limit_l_max 24
_diffrn_reflns_limit_l_min -24
_diffrn_reflns_number 86315
_diffrn_reflns_point_group_measured_fraction_full 0.999
_diffrn_reflns_point_group_measured_fraction_max 0.989
_diffrn_reflns_theta_full 53.594
_diffrn_reflns_theta_max 56.567
_diffrn_reflns_theta_min 3.046
_diffrn_standards_number 0
_exptl_absorpt_coefficient_mu 5.943
_exptl_absorpt_correction_T_max 0.612
_exptl_absorpt_correction_T_min 0.515
_exptl_absorpt_correction_type multi-scan
_exptl_absorpt_process_details
'SADABS-2016/2 (Bruker,2016/2) was used for absorption correction. wR2(int) was 0.1286 before and 0.0835 after correction. The Ratio of minimum to maximum transmission is 0.6929. The \l/2 correction factor is Not present.'
_exptl_crystal_colour 'clear dark black'
_exptl_crystal_colour_lustre clear
_exptl_crystal_colour_modifier dark
_exptl_crystal_colour_primary black
_exptl_crystal_density_diffrn 1.752
_exptl_crystal_description block
_exptl_crystal_F_000 3976
_exptl_crystal_size_max 0.12
_exptl_crystal_size_mid 0.1
_exptl_crystal_size_min 0.08
_refine_diff_density_max 0.885
_refine_diff_density_min -0.679
_refine_diff_density_rms 0.095
_refine_ls_extinction_method none
_refine_ls_goodness_of_fit_ref 1.030
_refine_ls_hydrogen_treatment constr
_refine_ls_matrix_type full
_refine_ls_number_parameters 1064
_refine_ls_number_reflns 7836
_refine_ls_number_restraints 1484
_refine_ls_restrained_S_all 1.127
_refine_ls_R_factor_all 0.0782
_refine_ls_R_factor_gt 0.0567
_refine_ls_shift/su_max 0.001
_refine_ls_shift/su_mean 0.000
_refine_ls_structure_factor_coef Fsqd
_refine_ls_weighting_details 'w=1/[\s^2^(Fo^2^)+(0.0674P)^2^+47.5168P] where P=(Fo^2^+2Fc^2^)/3'
_refine_ls_weighting_scheme calc
_refine_ls_wR_factor_gt 0.1366
_refine_ls_wR_factor_ref 0.1474
_reflns_Friedel_coverage 0.000
_reflns_number_gt 6330
_reflns_number_total 7836
_reflns_threshold_expression 'I > 2\s(I)'
_cod_data_source_file d2sc04846a2.cif
_cod_data_source_block thc2@cs(6)-c82
_cod_depositor_comments 'Adding full bibliography for 1567901--1567902.cif.'
_cod_database_code 1567901
_shelx_shelxl_version_number 2018/1
_shelx_space_group_comment
;
The symmetry employed for this shelxl refinement is uniquely defined
by the following loop, which should always be used as a source of
symmetry information in preference to the above space-group names.
They are only intended as comments.
;
_shelx_estimated_absorpt_t_max 0.648
_shelx_estimated_absorpt_t_min 0.536
_olex2_refinement_description
;
1. Fixed Uiso
 At 1.2 times of:
  All C(H) groups, All C(H,H) groups
 At 1.5 times of:
  All C(H,H,H) groups
2. Restrained distances
 C46-C47 = C56-C57 = C59-C60 = C65-C66 = C71-C72
 1.4 with sigma of 0.01
 C7S-C8S \\sim C8S-C9S \\sim C9S-C10S \\sim C10S-C11S \\sim C11S-C12S \\sim
C12S-C7S
 with sigma of 0.02
 C7S-C9S \\sim C7S-C11S \\sim C8S-C10S \\sim C8S-C12S \\sim C10S-C12S \\sim
C9S-C11S
 with sigma of 0.02
 C60-C61 \\sim C61-C62 \\sim C62-C38 \\sim C38-C37 \\sim C37-C60
 with sigma of 0.02
 C60-C62 \\sim C60-C38 \\sim C61-C38 \\sim C61-C37 \\sim C62-C37
 with sigma of 0.02
 C59-C58 \\sim C58-C57 \\sim C57-C75 \\sim C75-C76 \\sim C76-C59
 with sigma of 0.02
 C59-C57 \\sim C59-C75 \\sim C58-C75 \\sim C58-C76 \\sim C57-C76
 with sigma of 0.02
 C81-C70 \\sim C70-C71 \\sim C71-C73 \\sim C73-C82 \\sim C82-C81
 with sigma of 0.02
 C81-C71 \\sim C81-C73 \\sim C70-C73 \\sim C70-C82 \\sim C71-C82
 with sigma of 0.02
 C45-C66 \\sim C66-C67 \\sim C67-C68 \\sim C68-C46 \\sim C46-C45
 with sigma of 0.02
 C45-C67 \\sim C45-C68 \\sim C66-C68 \\sim C66-C46 \\sim C67-C46
 with sigma of 0.02
 C72-C53 \\sim C53-C52 \\sim C52-C51 \\sim C51-C50 \\sim C50-C72
 with sigma of 0.02
 C72-C52 \\sim C72-C51 \\sim C53-C51 \\sim C53-C50 \\sim C52-C50
 with sigma of 0.02
 C64-C65 \\sim C65-C42 \\sim C42-C41 \\sim C41-C63 \\sim C63-C64
 with sigma of 0.02
 C64-C42 \\sim C64-C41 \\sim C65-C41 \\sim C65-C63 \\sim C42-C63
 with sigma of 0.02
 C9-C28 \\sim C28-C29 \\sim C29-C11 \\sim C11-C10 \\sim C10-C9
 with sigma of 0.02
 C9-C29 \\sim C9-C11 \\sim C28-C11 \\sim C28-C10 \\sim C29-C10
 with sigma of 0.02
 C33-C32 \\sim C32-C31 \\sim C31-C55 \\sim C55-C56 \\sim C56-C33
 with sigma of 0.02
 C33-C31 \\sim C33-C55 \\sim C32-C55 \\sim C32-C56 \\sim C31-C56
 with sigma of 0.02
 C5-C21 \\sim C21-C22 \\sim C22-C7 \\sim C7-C6 \\sim C6-C5
 with sigma of 0.02
 C5-C22 \\sim C5-C7 \\sim C21-C7 \\sim C21-C6 \\sim C22-C6
 with sigma of 0.02
 C13-C14 \\sim C14-C15 \\sim C15-C3 \\sim C3-C2 \\sim C2-C13
 with sigma of 0.02
 C13-C15 \\sim C13-C3 \\sim C14-C3 \\sim C14-C2 \\sim C15-C2
 with sigma of 0.02
 C47-C48 \\sim C48-C26 \\sim C26-C25 \\sim C25-C24 \\sim C24-C47
 with sigma of 0.02
 C47-C26 \\sim C47-C25 \\sim C48-C25 \\sim C48-C24 \\sim C26-C24
 with sigma of 0.02
 C39-C40 \\sim C40-C19 \\sim C19-C18 \\sim C18-C17 \\sim C17-C39
 with sigma of 0.02
 C39-C19 \\sim C39-C18 \\sim C40-C18 \\sim C40-C17 \\sim C19-C17
 with sigma of 0.02
 C38-C39 \\sim C39-C40 \\sim C40-C41 \\sim C41-C63 \\sim C63-C62 \\sim C62-C38
 with sigma of 0.02
 C38-C40 \\sim C38-C63 \\sim C39-C41 \\sim C39-C62 \\sim C41-C62 \\sim C40-C63
 with sigma of 0.02
 C46-C48 \\sim C46-C24 \\sim C47-C45 \\sim C47-C68
 with sigma of 0.02
 C56-C58 \\sim C56-C75 \\sim C57-C55 \\sim C57-C33
 with sigma of 0.02
 C59-C61 \\sim C59-C37 \\sim C60-C58 \\sim C60-C76
 with sigma of 0.02
 C65-C67 \\sim C65-C45 \\sim C66-C64 \\sim C66-C42
 with sigma of 0.02
 C71-C50 \\sim C71-C53 \\sim C72-C70 \\sim C72-C73
 with sigma of 0.02
 C1-C2 \\sim C1-C6 \\sim C1-C10
 with sigma of 0.02
 C2-C6 \\sim C6-C10 \\sim C10-C2
 with sigma of 0.02
 C4-C3 \\sim C4-C5 \\sim C4-C18
 with sigma of 0.02
 C3-C5 \\sim C5-C18 \\sim C18-C3
 with sigma of 0.02
 C8-C7 \\sim C8-C9 \\sim C8-C25
 with sigma of 0.02
 C7-C9 \\sim C9-C25 \\sim C25-C7
 with sigma of 0.02
 C12-C11 \\sim C12-C13 \\sim C12-C32
 with sigma of 0.02
 C11-C13 \\sim C13-C32 \\sim C32-C11
 with sigma of 0.02
 C16-C15 \\sim C16-C17 \\sim C16-C36
 with sigma of 0.02
 C15-C17 \\sim C17-C36 \\sim C36-C15
 with sigma of 0.02
 C20-C19 \\sim C20-C21 \\sim C20-C43
 with sigma of 0.02
 C19-C21 \\sim C21-C43 \\sim C43-C19
 with sigma of 0.02
 C23-C22 \\sim C23-C24 \\sim C23-C44
 with sigma of 0.02
 C22-C24 \\sim C24-C44 \\sim C44-C22
 with sigma of 0.02
 C27-C26 \\sim C27-C28 \\sim C27-C51
 with sigma of 0.02
 C26-C28 \\sim C28-C51 \\sim C51-C26
 with sigma of 0.02
 C30-C29 \\sim C30-C31 \\sim C30-C52
 with sigma of 0.02
 C29-C31 \\sim C31-C52 \\sim C52-C29
 with sigma of 0.02
 C34-C33 \\sim C34-C35 \\sim C34-C14
 with sigma of 0.02
 C33-C35 \\sim C35-C14 \\sim C14-C33
 with sigma of 0.02
 C35-C34 \\sim C35-C36 \\sim C35-C58
 with sigma of 0.02
 C34-C36 \\sim C36-C58 \\sim C58-C34
 with sigma of 0.02
 C36-C35 \\sim C36-C37 \\sim C36-C16
 with sigma of 0.02
 C35-C37 \\sim C37-C16 \\sim C16-C35
 with sigma of 0.02
 C43-C42 \\sim C43-C44 \\sim C43-C20
 with sigma of 0.02
 C42-C44 \\sim C44-C20 \\sim C20-C42
 with sigma of 0.02
 C44-C43 \\sim C44-C45 \\sim C44-C23
 with sigma of 0.02
 C43-C45 \\sim C45-C23 \\sim C23-C43
 with sigma of 0.02
 C49-C50 \\sim C49-C48 \\sim C49-C69
 with sigma of 0.02
 C48-C50 \\sim C50-C69 \\sim C69-C48
 with sigma of 0.02
 C54-C53 \\sim C54-C55 \\sim C54-C74
 with sigma of 0.02
 C53-C55 \\sim C55-C74 \\sim C74-C53
 with sigma of 0.02
 C69-C68 \\sim C69-C70 \\sim C69-C49
 with sigma of 0.02
 C68-C70 \\sim C70-C49 \\sim C49-C68
 with sigma of 0.02
 C74-C73 \\sim C74-C75 \\sim C74-C54
 with sigma of 0.02
 C73-C75 \\sim C75-C54 \\sim C54-C73
 with sigma of 0.02
 C77-C76 \\sim C77-C78 \\sim C77-C82
 with sigma of 0.02
 C76-C78 \\sim C78-C82 \\sim C82-C76
 with sigma of 0.02
 C78-C77 \\sim C78-C79 \\sim C78-C61
 with sigma of 0.02
 C77-C79 \\sim C79-C61 \\sim C61-C77
 with sigma of 0.02
 C79-C78 \\sim C79-C80 \\sim C79-C64
 with sigma of 0.02
 C78-C80 \\sim C80-C64 \\sim C64-C78
 with sigma of 0.02
 C80-C79 \\sim C80-C81 \\sim C80-C67
 with sigma of 0.02
 C79-C81 \\sim C81-C67 \\sim C67-C79
 with sigma of 0.02
3. Restrained planarity
 C37, C38, C60, C61, C62
 with sigma of 0.1
 C57, C58, C59, C75, C76
 with sigma of 0.1
 C70, C71, C73, C81, C82
 with sigma of 0.1
 C45, C46, C66, C67, C68
 with sigma of 0.1
 C50, C51, C52, C53, C72
 with sigma of 0.1
 C41, C42, C63, C64, C65
 with sigma of 0.1
 C9, C10, C11, C28, C29
 with sigma of 0.1
 C31, C32, C33, C55, C56
 with sigma of 0.1
 C5, C6, C7, C21, C22
 with sigma of 0.1
 C2, C3, C13, C14, C15
 with sigma of 0.1
 C24, C25, C26, C47, C48
 with sigma of 0.1
 C17, C18, C19, C39, C40
 with sigma of 0.1
4. Uiso/Uaniso restraints and constraints
Th1 \\sim Th2 \\sim Th3: within 2A with sigma of 0.01 and sigma for terminal
atoms of 0.02
C7S \\sim C8S \\sim C9S \\sim C10S \\sim C11S \\sim C12S: within 2A with sigma
of 0.01 and sigma for terminal atoms of 0.02
C1 \\sim C2 \\sim C3 \\sim C4 \\sim C5 \\sim C6 \\sim C7 \\sim C8 \\sim C9
\\sim C10 \\sim C11 \\sim C12 \\sim C13 \\sim C14 \\sim C15 \\sim C16 \\sim C17
\\sim C18 \\sim C19 \\sim C20 \\sim C21 \\sim C22 \\sim C23 \\sim C24 \\sim C25
\\sim C26 \\sim C27 \\sim C28 \\sim C29 \\sim C30 \\sim C31 \\sim C32 \\sim C33
\\sim C34 \\sim C35 \\sim C36 \\sim C37 \\sim C38 \\sim C39 \\sim C40 \\sim C41
\\sim C42 \\sim C43 \\sim C44 \\sim C45 \\sim C46 \\sim C47 \\sim C48 \\sim C49
\\sim C50 \\sim C51 \\sim C52 \\sim C53 \\sim C54 \\sim C55 \\sim C56 \\sim C57
\\sim C58 \\sim C59 \\sim C60 \\sim C61 \\sim C62 \\sim C63 \\sim C64 \\sim C65
\\sim C66 \\sim C67 \\sim C68 \\sim C69 \\sim C70 \\sim C71 \\sim C72 \\sim C73
\\sim C74 \\sim C75 \\sim C76 \\sim C77 \\sim C78 \\sim C79 \\sim C80 \\sim C81
\\sim C82: within 2A with sigma of 0.01 and sigma for terminal atoms of 0.02
Uanis(C84) \\sim Ueq, Uanis(C83) \\sim Ueq: with sigma of 0.01 and sigma for
terminal atoms of 0.02
5. Others
 1*[Sof(Th2)]+1*[Sof(Th1)]+1*[Sof(Th3)]=0.5 with esd of 0.00001
 Fixed Sof: C1(0.5) C2(0.5) C3(0.5) C4(0.5) C5(0.5) C6(0.5) C7(0.5) C8(0.5)
 C9(0.5) C10(0.5) C11(0.5) C12(0.5) C13(0.5) C14(0.5) C15(0.5) C16(0.5)
 C17(0.5) C18(0.5) C19(0.5) C20(0.5) C21(0.5) C22(0.5) C23(0.5) C24(0.5)
 C25(0.5) C26(0.5) C27(0.5) C28(0.5) C29(0.5) C30(0.5) C31(0.5) C33(0.5)
 C34(0.5) C35(0.5) C36(0.5) C37(0.5) C38(0.5) C39(0.5) C40(0.5) C41(0.5)
 C42(0.5) C43(0.5) C44(0.5) C45(0.5) C46(0.5) C47(0.5) C48(0.5) C49(0.5)
 C50(0.5) C51(0.5) C53(0.5) C54(0.5) C55(0.5) C56(0.5) C57(0.5) C58(0.5)
 C59(0.5) C60(0.5) C61(0.5) C62(0.5) C63(0.5) C64(0.5) C65(0.5) C66(0.5)
 C67(0.5) C68(0.5) C69(0.5) C70(0.5) C71(0.5) C72(0.5) C73(0.5) C74(0.5)
 C75(0.5) C76(0.5) C77(0.5) C78(0.5) C79(0.5) C80(0.5) C81(0.5) C82(0.5)
 C83(0.5) C84(0.5) C7S(0.5) H7S(0.5) C8S(0.5) H8S(0.5) C9S(0.5) H9S(0.5)
 C10S(0.5) H10S(0.5) C11S(0.5) H11S(0.5) C12S(0.5) H12S(0.5)
6.a Secondary CH2 refined with riding coordinates:
 C11P(H11A,H11B), C13P(H13A,H13B), C15P(H15A,H15B), C17P(H17A,H17B)
6.b Aromatic/amide H refined with riding coordinates:
 C3P(H3P), C8P(H8P), C1S(H1S), C2S(H2S), C3S(H3S), C4S(H4S), C5S(H5S),
 C6S(H6S), C7S(H7S), C8S(H8S), C9S(H9S), C10S(H10S), C11S(H11S), C12S(H12S)
6.c Idealised Me refined as rotating group:
 C12P(H12A,H12B,H12C), C14P(H14A,H14B,H14C), C16P(H16A,H16B,H16C), C18P(H18A,
 H18B,H18C)
;
_olex2_submission_special_instructions 'No special instructions were received'

loop_
_space_group_symop_operation_xyz
'x, y, z'
'-x, y, -z'
'x+1/2, y+1/2, z'
'-x+1/2, y+1/2, -z'
'-x, -y, -z'
'x, -y, z'
'-x+1/2, -y+1/2, -z'
'x+1/2, -y+1/2, z'

loop_
_atom_site_label
_atom_site_type_symbol
_atom_site_fract_x
_atom_site_fract_y
_atom_site_fract_z
_atom_site_U_iso_or_equiv
_atom_site_adp_type
_atom_site_occupancy
_atom_site_site_symmetry_order
_atom_site_calc_flag
_atom_site_refinement_flags_posn
_atom_site_refinement_flags_adp
_atom_site_refinement_flags_occupancy
_atom_site_disorder_assembly
_atom_site_disorder_group
C1 C 0.6554(5) 0.7327(9) 0.7782(6) 0.071(3) Uani 0.5 1 d D U . A 1
C2 C 0.6123(4) 0.6709(7) 0.7990(5) 0.060(3) Uani 0.5 1 d D U . A 1
C3 C 0.5714(5) 0.6378(8) 0.7507(6) 0.073(3) Uani 0.5 1 d D U . A 1
C4 C 0.5704(7) 0.6610(11) 0.6820(6) 0.066(3) Uani 0.5 1 d D U . A 1
C5 C 0.6110(5) 0.7243(11) 0.6633(6) 0.076(4) Uani 0.5 1 d D U . A 1
C6 C 0.6507(5) 0.7583(11) 0.7085(6) 0.078(3) Uani 0.5 1 d D U . A 1
C7 C 0.6981(4) 0.7659(9) 0.6787(6) 0.063(3) Uani 0.5 1 d D U . A 1
C8 C 0.7513(4) 0.7517(6) 0.7069(5) 0.049(2) Uani 0.5 1 d D U . A 1
C9 C 0.7571(5) 0.7304(9) 0.7776(5) 0.048(3) Uani 0.5 1 d D U . A 1
C10 C 0.7088(4) 0.7188(7) 0.8110(5) 0.048(2) Uani 0.5 1 d D U . A 1
C11 C 0.7176(4) 0.6501(8) 0.8605(6) 0.048(3) Uani 0.5 1 d D U . A 1
C12 C 0.6769(5) 0.5880(8) 0.8741(8) 0.059(3) Uani 0.5 1 d D U . A 1
C13 C 0.6272(4) 0.5998(7) 0.8417(6) 0.064(3) Uani 0.5 1 d D U . A 1
C14 C 0.5940(4) 0.5231(6) 0.8203(5) 0.058(3) Uani 0.5 1 d D U . A 1
C15 C 0.5631(4) 0.5494(6) 0.7650(5) 0.064(2) Uani 0.5 1 d D U . A 1
C16 C 0.5447(3) 0.4810(7) 0.7138(5) 0.063(3) Uani 0.5 1 d D U . A 1
C17 C 0.5352(3) 0.5138(7) 0.6485(5) 0.064(3) Uani 0.5 1 d D U . A 1
C18 C 0.5513(5) 0.5999(7) 0.6317(6) 0.069(3) Uani 0.5 1 d D U . A 1
C19 C 0.5704(4) 0.5944(7) 0.5686(6) 0.074(3) Uani 0.5 1 d D U . A 1
C20 C 0.6158(4) 0.6471(8) 0.5532(6) 0.076(3) Uani 0.5 1 d D U . A 1
C21 C 0.6335(5) 0.7166(10) 0.6001(6) 0.070(3) Uani 0.5 1 d D U . A 1
C22 C 0.6866(5) 0.7414(14) 0.6094(7) 0.077(3) Uani 0.5 1 d D U . A 1
C23 C 0.7256(4) 0.7025(8) 0.5710(5) 0.078(3) Uani 0.5 1 d D U . A 1
C24 C 0.7799(5) 0.6955(9) 0.5965(6) 0.072(3) Uani 0.5 1 d D U . A 1
C25 C 0.7902(4) 0.7181(7) 0.6661(5) 0.058(2) Uani 0.5 1 d D U . A 1
C26 C 0.8303(6) 0.6602(9) 0.6955(5) 0.063(3) Uani 0.5 1 d D U . A 1
C27 C 0.8330(4) 0.6341(7) 0.7639(6) 0.060(3) Uani 0.5 1 d D U . A 1
C28 C 0.7957(4) 0.6695(8) 0.8059(6) 0.053(3) Uani 0.5 1 d D U . A 1
C29 C 0.7722(4) 0.6211(7) 0.8605(6) 0.052(3) Uani 0.5 1 d D U . A 1
C30 C 0.7888(4) 0.5315(6) 0.8742(5) 0.063(3) Uani 0.5 1 d D U . A 1
C31 C 0.7485(4) 0.4726(5) 0.8938(4) 0.057(2) Uani 0.5 1 d D U . A 1
C32 C 0.6931(3) 0.500000 0.8937(3) 0.0586(19) Uani 1 2 d DS TU P A 1
C33 C 0.6612(4) 0.4227(7) 0.8752(7) 0.065(3) Uani 0.5 1 d D U . A 1
C34 C 0.6127(5) 0.4353(8) 0.8364(6) 0.071(3) Uani 0.5 1 d D U . A 1
C35 C 0.5948(5) 0.3664(7) 0.7879(5) 0.067(3) Uani 0.5 1 d D U . A 1
C36 C 0.5603(4) 0.3922(6) 0.7276(5) 0.056(3) Uani 0.5 1 d D U . A 1
C37 C 0.5634(5) 0.3331(9) 0.6694(5) 0.051(3) Uani 0.5 1 d D U . A 1
C38 C 0.5566(4) 0.3680(6) 0.6046(5) 0.055(2) Uani 0.5 1 d D U . A 1
C39 C 0.5423(4) 0.4567(6) 0.5956(5) 0.064(3) Uani 0.5 1 d D U . A 1
C40 C 0.5632(4) 0.5071(8) 0.5445(4) 0.077(2) Uani 0.5 1 d D U . A 1
C41 C 0.5994(4) 0.4677(7) 0.5055(5) 0.077(3) Uani 0.5 1 d D U . A 1
C42 C 0.6433(4) 0.5161(7) 0.4868(5) 0.083(3) Uani 0.5 1 d D U . A 1
C43 C 0.6536(4) 0.6074(8) 0.5116(6) 0.082(3) Uani 0.5 1 d D U . A 1
C44 C 0.7088(4) 0.6349(8) 0.5176(6) 0.083(3) Uani 0.5 1 d D U . A 1
C45 C 0.7493(4) 0.5691(7) 0.5028(6) 0.086(3) Uani 0.5 1 d D U . A 1
C46 C 0.8004(5) 0.5630(7) 0.5386(6) 0.091(3) Uani 0.5 1 d D U . A 1
C47 C 0.8157(4) 0.6255(7) 0.5847(5) 0.081(3) Uani 0.5 1 d D U . A 1
C48 C 0.8460(4) 0.6021(7) 0.6439(5) 0.067(3) Uani 0.5 1 d D U . A 1
C49 C 0.8603(3) 0.5116(8) 0.6600(5) 0.070(2) Uani 0.5 1 d D U . A 1
C50 C 0.8655(3) 0.4874(7) 0.7293(5) 0.065(2) Uani 0.5 1 d D U . A 1
C51 C 0.8523(4) 0.5478(6) 0.7810(5) 0.067(3) Uani 0.5 1 d D U . A 1
C52 C 0.8301(3) 0.500000 0.8352(4) 0.071(2) Uani 1 2 d DS TU P A 1
C53 C 0.8305(4) 0.4057(6) 0.8147(5) 0.071(3) Uani 0.5 1 d D U . A 1
C54 C 0.7897(5) 0.3454(9) 0.8316(6) 0.063(3) Uani 0.5 1 d D U . A 1
C55 C 0.7505(4) 0.3809(7) 0.8745(6) 0.054(3) Uani 0.5 1 d D U . A 1
C56 C 0.6971(4) 0.3484(8) 0.8663(6) 0.059(3) Uani 0.5 1 d D U . A 1
C57 C 0.6822(4) 0.2851(7) 0.8197(5) 0.067(3) Uani 0.5 1 d D U . A 1
C58 C 0.6299(4) 0.2878(7) 0.7842(5) 0.061(3) Uani 0.5 1 d D U . A 1
C59 C 0.6347(4) 0.2467(9) 0.7241(5) 0.071(3) Uani 0.5 1 d D U . A 1
C60 C 0.6022(5) 0.2675(11) 0.6680(5) 0.064(3) Uani 0.5 1 d D U . A 1
C61 C 0.6239(4) 0.2687(10) 0.6045(6) 0.061(3) Uani 0.5 1 d D U . A 1
C62 C 0.5923(4) 0.3274(7) 0.5643(5) 0.058(3) Uani 0.5 1 d D U . A 1
C63 C 0.6139(4) 0.3783(7) 0.5141(5) 0.072(3) Uani 0.5 1 d D U . A 1
C64 C 0.6675(4) 0.3698(7) 0.5014(7) 0.080(3) Uani 0.5 1 d D U . A 1
C65 C 0.6832(4) 0.4553(7) 0.4786(5) 0.079(3) Uani 0.5 1 d D U . A 1
C66 C 0.7350(4) 0.4786(8) 0.4873(5) 0.086(3) Uani 0.5 1 d D U . A 1
C67 C 0.7724(5) 0.4191(7) 0.5180(7) 0.088(3) Uani 0.5 1 d D U . A 1
C68 C 0.8155(4) 0.4746(7) 0.5496(5) 0.078(3) Uani 0.5 1 d D U . A 1
C69 C 0.8432(4) 0.4448(7) 0.6103(5) 0.070(3) Uani 0.5 1 d D U . A 1
C70 C 0.8294(5) 0.3587(7) 0.6358(5) 0.083(3) Uani 0.5 1 d D U . A 1
C71 C 0.8346(7) 0.3388(9) 0.7037(5) 0.075(3) Uani 0.5 1 d D U . A 1
C72 C 0.8523(4) 0.4006(7) 0.7506(5) 0.069(3) Uani 0.5 1 d D U . A 1
C73 C 0.7950(4) 0.2793(7) 0.7178(5) 0.071(3) Uani 0.5 1 d D U . A 1
C74 C 0.7717(5) 0.2808(11) 0.7817(7) 0.058(3) Uani 0.5 1 d D U . A 1
C75 C 0.7175(4) 0.2485(7) 0.7784(5) 0.065(3) Uani 0.5 1 d D U . A 1
C76 C 0.6890(4) 0.2260(8) 0.7162(5) 0.063(3) Uani 0.5 1 d D U . A 1
C77 C 0.7146(4) 0.2352(10) 0.6549(6) 0.073(3) Uani 0.5 1 d D U . A 1
C78 C 0.6807(4) 0.2618(14) 0.5947(7) 0.076(3) Uani 0.5 1 d D U . A 1
C79 C 0.7019(4) 0.3118(9) 0.5418(6) 0.084(3) Uani 0.5 1 d D U . A 1
C80 C 0.7580(4) 0.3383(8) 0.5488(6) 0.082(3) Uani 0.5 1 d D U . A 1
C81 C 0.7871(6) 0.3087(12) 0.6074(7) 0.090(3) Uani 0.5 1 d D U . A 1
C82 C 0.7677(5) 0.2591(9) 0.6581(6) 0.084(3) Uani 0.5 1 d D U . A 1
Th1 Th 0.66697(3) 0.58569(3) 0.71718(4) 0.0348(3) Uani 0.418(2) 1 d . U . B 2
Th2 Th 0.6474(4) 0.5674(7) 0.6853(6) 0.087(2) Uani 0.0489(15) 1 d . U . B 2
Th3 Th 0.6915(5) 0.5904(7) 0.7494(6) 0.073(3) Uani 0.0326(12) 1 d . U . B 2
C83 C 0.6947(6) 0.4610(9) 0.6567(6) 0.068(3) Uani 0.5 1 d . U . B 2
C84 C 0.7294(4) 0.4743(7) 0.6976(6) 0.060(3) Uani 0.5 1 d . U . B 2
Ni1P Ni 0.51886(3) 0.500000 0.91824(3) 0.01392(19) Uani 1 2 d S T P C 3
N1P N 0.57619(16) 0.500000 0.9895(2) 0.0161(9) Uani 1 2 d S T P C 3
N2P N 0.51999(11) 0.36931(19) 0.91677(15) 0.0171(6) Uani 1 1 d . . . C 3
N3P N 0.46393(16) 0.500000 0.8441(2) 0.0189(9) Uani 1 2 d S T P C 3
C1P C 0.64446(14) 0.4549(3) 1.06733(18) 0.0192(8) Uani 1 1 d . . . C 3
C2P C 0.60230(14) 0.4274(2) 1.01931(18) 0.0179(7) Uani 1 1 d . . . C 3
C3P C 0.59030(14) 0.3403(2) 1.00454(18) 0.0194(8) Uani 1 1 d . . . C 3
H3P H 0.609701 0.295592 1.029580 0.023 Uiso 1 1 calc R . . C 3
C4P C 0.55221(13) 0.3128(2) 0.95608(18) 0.0177(7) Uani 1 1 d . . . C 3
C5P C 0.54224(15) 0.2207(3) 0.9386(2) 0.0241(8) Uani 1 1 d . . . C 3
C6P C 0.50323(15) 0.2207(3) 0.8878(2) 0.0245(8) Uani 1 1 d . . . C 3
C7P C 0.48971(14) 0.3130(2) 0.87536(18) 0.0197(8) Uani 1 1 d . . . C 3
C8P C 0.45183(14) 0.3404(3) 0.82632(19) 0.0220(8) Uani 1 1 d . . . C 3
H8P H 0.432162 0.295766 0.801579 0.026 Uiso 1 1 calc R . . C 3
C9P C 0.44065(14) 0.4276(3) 0.81088(18) 0.0206(8) Uani 1 1 d . . . C 3
C10P C 0.40368(15) 0.4551(3) 0.75608(19) 0.0246(8) Uani 1 1 d . . . C 3
C11P C 0.68271(15) 0.3924(3) 1.10429(19) 0.0253(8) Uani 1 1 d . . . C 3
H11A H 0.663264 0.339449 1.118990 0.030 Uiso 1 1 calc R . . C 3
H11B H 0.698922 0.422419 1.145047 0.030 Uiso 1 1 calc R . . C 3
C12P C 0.72641(17) 0.3623(3) 1.0604(2) 0.0367(11) Uani 1 1 d . . . C 3
H12A H 0.710785 0.327782 1.022110 0.055 Uiso 1 1 calc GR . . C 3
H12B H 0.751929 0.325102 1.087180 0.055 Uiso 1 1 calc GR . . C 3
H12C H 0.744548 0.414655 1.043828 0.055 Uiso 1 1 calc GR . . C 3
C13P C 0.57228(16) 0.1435(3) 0.9713(2) 0.0330(10) Uani 1 1 d . . . C 3
H13A H 0.551534 0.088210 0.962733 0.040 Uiso 1 1 calc R . . C 3
H13B H 0.576213 0.153144 1.020629 0.040 Uiso 1 1 calc R . . C 3
C14P C 0.62715(19) 0.1314(3) 0.9454(3) 0.0447(12) Uani 1 1 d . . . C 3
H14A H 0.623465 0.118614 0.896996 0.067 Uiso 1 1 calc GR . . C 3
H14B H 0.645358 0.081707 0.969224 0.067 Uiso 1 1 calc GR . . C 3
H14C H 0.647816 0.186120 0.953368 0.067 Uiso 1 1 calc GR . . C 3
C15P C 0.47932(18) 0.1432(3) 0.8484(2) 0.0360(10) Uani 1 1 d . . . C 3
H15A H 0.440434 0.151225 0.842496 0.043 Uiso 1 1 calc R . . C 3
H15B H 0.486500 0.087784 0.874481 0.043 Uiso 1 1 calc R . . C 3
C16P C 0.5010(2) 0.1334(4) 0.7793(3) 0.0495(13) Uani 1 1 d . . . C 3
H16A H 0.483094 0.083812 0.754956 0.074 Uiso 1 1 calc GR . . C 3
H16B H 0.539175 0.121411 0.784864 0.074 Uiso 1 1 calc GR . . C 3
H16C H 0.494789 0.188581 0.753571 0.074 Uiso 1 1 calc GR . . C 3
C17P C 0.37480(17) 0.3919(3) 0.7077(2) 0.0329(10) Uani 1 1 d . . . C 3
H17A H 0.345005 0.423789 0.683191 0.040 Uiso 1 1 calc R . . C 3
H17B H 0.359770 0.342736 0.733368 0.040 Uiso 1 1 calc R . . C 3
C18P C 0.41059(18) 0.3528(3) 0.6567(2) 0.0371(11) Uani 1 1 d . . . C 3
H18A H 0.389665 0.314093 0.625258 0.056 Uiso 1 1 calc GR . . C 3
H18B H 0.438908 0.317945 0.680523 0.056 Uiso 1 1 calc GR . . C 3
H18C H 0.426150 0.401221 0.631752 0.056 Uiso 1 1 calc GR . . C 3
C1S C 0.6595(4) 0.000000 0.6510(4) 0.062(2) Uani 1 2 d S T P D 3
H1S H 0.648247 0.000000 0.604366 0.074 Uiso 1 2 calc RS T P D 3
C2S C 0.6221(3) 0.000000 0.6988(4) 0.061(2) Uani 1 2 d S T P D 3
H2S H 0.585372 0.000000 0.685128 0.073 Uiso 1 2 calc RS T P D 3
C3S C 0.6391(3) 0.000000 0.7666(4) 0.0440(17) Uani 1 2 d S T P D 3
H3S H 0.613734 0.000000 0.799410 0.053 Uiso 1 2 calc RS T P D 3
C4S C 0.6911(3) 0.000000 0.7866(3) 0.0406(16) Uani 1 2 d S T P D 3
H4S H 0.702304 0.000000 0.833270 0.049 Uiso 1 2 calc RS T P D 3
C5S C 0.7287(3) 0.000000 0.7383(3) 0.0486(18) Uani 1 2 d S T P D 3
H5S H 0.765386 0.000000 0.752472 0.058 Uiso 1 2 calc RS T P D 3
C6S C 0.7131(3) 0.000000 0.6711(3) 0.0483(18) Uani 1 2 d S T P D 3
H6S H 0.738695 0.000000 0.638604 0.058 Uiso 1 2 calc RS T P D 3
C7S C 0.5531(6) 0.1082(13) 0.5151(9) 0.092(4) Uani 0.5 1 d D U . E -1
H7S H 0.589612 0.092697 0.518850 0.110 Uiso 0.5 1 calc R . . E -1
C8S C 0.5274(7) 0.1238(16) 0.4511(10) 0.086(4) Uani 0.5 1 d D U . E -1
H8S H 0.545781 0.120845 0.411281 0.104 Uiso 0.5 1 calc R . . E -1
C9S C 0.4741(7) 0.1438(16) 0.4490(10) 0.102(5) Uani 0.5 1 d D U . E -1
H9S H 0.455251 0.153962 0.406651 0.123 Uiso 0.5 1 calc R . . E -1
C10S C 0.4471(6) 0.1493(13) 0.5073(9) 0.092(4) Uani 0.5 1 d D U . E -1
H10S H 0.409713 0.156054 0.503802 0.110 Uiso 0.5 1 calc R . . E -1
C11S C 0.4741(6) 0.1452(15) 0.5702(9) 0.070(4) Uani 0.5 1 d D U . E -1
H11S H 0.457789 0.162099 0.609717 0.084 Uiso 0.5 1 calc R . . E -1
C12S C 0.5261(6) 0.1150(13) 0.5729(9) 0.086(4) Uani 0.5 1 d D U . E -1
H12S H 0.543420 0.098828 0.615119 0.103 Uiso 0.5 1 calc R . . E -1

loop_
_atom_site_aniso_label
_atom_site_aniso_U_11
_atom_site_aniso_U_22
_atom_site_aniso_U_33
_atom_site_aniso_U_23
_atom_site_aniso_U_13
_atom_site_aniso_U_12
C1 0.086(6) 0.054(5) 0.068(6) -0.026(5) -0.016(5) 0.035(5)
C2 0.053(6) 0.070(6) 0.059(5) -0.032(5) 0.019(5) 0.017(5)
C3 0.049(5) 0.084(6) 0.088(6) -0.012(6) 0.015(5) 0.026(5)
C4 0.048(6) 0.064(6) 0.085(6) 0.012(6) -0.001(5) 0.032(5)
C5 0.077(6) 0.057(6) 0.089(6) 0.013(6) -0.023(6) 0.029(6)
C6 0.089(7) 0.046(5) 0.096(6) 0.002(5) -0.006(6) 0.015(6)
C7 0.081(6) 0.029(5) 0.076(6) 0.009(5) -0.008(5) -0.011(5)
C8 0.061(5) 0.026(4) 0.061(5) -0.004(4) 0.010(4) -0.028(4)
C9 0.062(6) 0.030(5) 0.050(5) -0.016(4) -0.004(5) -0.016(5)
C10 0.062(5) 0.038(5) 0.043(5) -0.026(4) -0.001(5) 0.002(5)
C11 0.059(6) 0.058(5) 0.030(4) -0.026(4) 0.012(5) -0.018(5)
C12 0.070(6) 0.071(5) 0.038(5) -0.028(4) 0.019(5) -0.016(5)
C13 0.053(5) 0.091(6) 0.049(5) -0.031(5) 0.023(5) 0.012(5)
C14 0.039(4) 0.086(7) 0.053(4) -0.022(4) 0.035(4) -0.008(4)
C15 0.033(4) 0.089(6) 0.075(5) -0.010(5) 0.037(4) 0.006(4)
C16 0.021(4) 0.094(7) 0.075(5) -0.017(5) 0.020(4) -0.011(5)
C17 0.023(3) 0.073(6) 0.095(5) -0.011(5) -0.006(4) 0.008(5)
C18 0.040(5) 0.076(6) 0.087(6) 0.014(6) -0.013(5) 0.021(5)
C19 0.059(5) 0.074(6) 0.084(6) 0.019(5) -0.031(5) 0.007(5)
C20 0.079(6) 0.076(6) 0.069(6) 0.033(5) -0.029(5) -0.001(5)
C21 0.074(6) 0.059(6) 0.072(6) 0.030(5) -0.026(5) 0.001(6)
C22 0.093(6) 0.056(6) 0.078(6) 0.029(6) -0.016(6) -0.021(6)
C23 0.096(6) 0.083(6) 0.056(5) 0.039(5) 0.014(5) -0.041(6)
C24 0.078(6) 0.081(6) 0.060(5) 0.018(5) 0.029(5) -0.044(5)
C25 0.057(5) 0.054(5) 0.065(5) 0.004(5) 0.012(5) -0.041(4)
C26 0.043(5) 0.063(6) 0.085(6) -0.005(5) 0.025(5) -0.034(5)
C27 0.035(5) 0.058(5) 0.087(6) -0.005(5) -0.010(5) -0.026(4)
C28 0.045(5) 0.052(5) 0.061(6) -0.016(5) -0.003(4) -0.027(4)
C29 0.062(6) 0.055(5) 0.036(5) -0.012(4) -0.017(5) -0.021(5)
C30 0.073(5) 0.063(5) 0.046(5) -0.002(4) -0.030(4) -0.009(4)
C31 0.092(5) 0.057(5) 0.021(4) 0.006(3) -0.011(4) -0.004(4)
C32 0.096(5) 0.058(4) 0.024(3) 0.000 0.022(3) 0.000
C33 0.079(6) 0.080(6) 0.039(5) 0.008(5) 0.034(5) -0.016(5)
C34 0.072(6) 0.088(7) 0.058(5) -0.002(5) 0.045(5) -0.022(6)
C35 0.064(6) 0.088(6) 0.053(5) -0.002(5) 0.029(5) -0.045(5)
C36 0.033(5) 0.079(6) 0.059(5) -0.009(5) 0.019(4) -0.038(5)
C37 0.026(5) 0.059(6) 0.067(5) -0.009(5) -0.002(5) -0.026(5)
C38 0.039(5) 0.061(5) 0.061(5) -0.010(5) -0.013(4) -0.010(4)
C39 0.045(5) 0.066(5) 0.079(6) -0.004(5) -0.018(5) 0.004(5)
C40 0.067(5) 0.077(5) 0.082(5) 0.012(6) -0.031(4) -0.004(6)
C41 0.079(6) 0.095(6) 0.053(5) 0.011(5) -0.026(5) -0.023(5)
C42 0.099(6) 0.111(7) 0.034(4) 0.019(5) -0.018(5) -0.027(6)
C43 0.096(6) 0.105(6) 0.040(5) 0.036(5) -0.018(5) -0.021(6)
C44 0.106(6) 0.100(6) 0.042(5) 0.030(5) -0.002(5) -0.048(6)
C45 0.093(6) 0.131(7) 0.036(5) 0.008(5) 0.029(5) -0.049(6)
C46 0.081(6) 0.128(7) 0.069(6) 0.004(6) 0.045(5) -0.033(6)
C47 0.065(5) 0.105(6) 0.080(6) 0.010(5) 0.036(5) -0.045(5)
C48 0.033(5) 0.082(6) 0.090(6) 0.000(5) 0.032(5) -0.027(5)
C49 0.023(3) 0.086(6) 0.104(5) 0.000(6) 0.028(4) -0.010(6)
C50 0.013(3) 0.078(6) 0.102(5) 0.002(6) 0.000(4) -0.001(5)
C51 0.025(4) 0.076(6) 0.097(6) -0.005(5) -0.018(5) -0.013(4)
C52 0.056(4) 0.071(5) 0.078(5) 0.000 -0.043(4) 0.000
C53 0.052(5) 0.071(5) 0.085(6) 0.016(5) -0.028(5) 0.015(5)
C54 0.062(6) 0.060(6) 0.065(6) 0.023(5) -0.013(5) 0.019(5)
C55 0.075(6) 0.054(5) 0.030(5) 0.014(4) -0.011(5) 0.003(5)
C56 0.083(6) 0.056(5) 0.040(5) 0.026(4) 0.016(5) -0.006(5)
C57 0.082(6) 0.052(5) 0.067(6) 0.025(5) 0.006(6) -0.007(5)
C58 0.066(6) 0.050(6) 0.070(5) 0.016(5) 0.025(5) -0.024(5)
C59 0.083(6) 0.042(5) 0.086(6) 0.016(5) -0.006(5) -0.033(5)
C60 0.058(6) 0.050(6) 0.081(6) 0.005(5) -0.007(5) -0.024(5)
C61 0.056(6) 0.053(6) 0.072(6) -0.018(5) 0.002(5) -0.004(5)
C62 0.052(5) 0.065(5) 0.055(5) -0.015(5) -0.004(5) -0.010(5)
C63 0.076(6) 0.090(6) 0.047(5) -0.014(5) -0.014(5) -0.026(5)
C64 0.091(6) 0.108(6) 0.040(5) -0.039(5) 0.000(5) -0.018(6)
C65 0.093(6) 0.127(7) 0.017(4) -0.016(4) 0.009(5) -0.028(5)
C66 0.098(6) 0.131(8) 0.032(4) -0.015(5) 0.030(4) -0.024(6)
C67 0.083(6) 0.126(7) 0.060(6) -0.034(5) 0.042(5) 0.000(6)
C68 0.061(5) 0.114(7) 0.067(5) -0.020(5) 0.054(4) -0.010(5)
C69 0.037(5) 0.088(6) 0.092(6) -0.010(5) 0.048(5) 0.005(5)
C70 0.063(6) 0.080(6) 0.110(6) -0.018(6) 0.038(6) 0.021(5)
C71 0.052(6) 0.070(6) 0.106(7) 0.003(6) 0.025(6) 0.028(6)
C72 0.030(5) 0.073(6) 0.103(6) 0.009(5) -0.001(5) 0.022(5)
C73 0.074(6) 0.047(5) 0.093(6) 0.000(5) 0.010(5) 0.031(5)
C74 0.066(6) 0.037(5) 0.071(6) 0.014(5) 0.002(5) 0.024(5)
C75 0.079(6) 0.034(5) 0.079(6) 0.018(5) 0.000(5) 0.011(5)
C76 0.068(6) 0.024(4) 0.094(6) 0.007(5) -0.019(5) 0.002(4)
C77 0.083(6) 0.039(5) 0.096(6) -0.014(5) -0.003(6) 0.020(5)
C78 0.080(6) 0.056(6) 0.093(6) -0.034(6) 0.002(6) 0.005(6)
C79 0.090(6) 0.087(6) 0.077(6) -0.052(5) 0.021(5) -0.002(6)
C80 0.084(6) 0.090(6) 0.077(6) -0.054(5) 0.034(5) 0.011(5)
C81 0.089(6) 0.082(6) 0.103(7) -0.027(6) 0.037(6) 0.022(6)
C82 0.092(6) 0.057(6) 0.104(7) -0.016(5) 0.011(6) 0.030(6)
Th1 0.0367(5) 0.0282(2) 0.0417(6) -0.0011(2) 0.0175(4) 0.0055(2)
Th2 0.069(4) 0.098(4) 0.093(5) 0.001(4) 0.004(4) 0.034(3)
Th3 0.069(5) 0.093(5) 0.057(5) -0.009(4) -0.001(4) 0.014(4)
C83 0.078(7) 0.072(6) 0.057(6) -0.021(5) 0.020(6) 0.024(6)
C84 0.044(5) 0.052(7) 0.083(6) -0.003(5) 0.003(5) 0.014(4)
Ni1P 0.0099(4) 0.0143(3) 0.0177(4) 0.000 0.0015(3) 0.000
N1P 0.012(2) 0.017(2) 0.020(2) 0.000 0.0050(17) 0.000
N2P 0.0144(15) 0.0146(15) 0.0226(16) 0.0004(12) 0.0024(12) -0.0012(12)
N3P 0.012(2) 0.021(2) 0.025(2) 0.000 0.0048(18) 0.000
C1P 0.0117(17) 0.0271(18) 0.0192(18) 0.0018(15) 0.0036(14) 0.0016(15)
C2P 0.0132(17) 0.0219(18) 0.0191(18) 0.0004(14) 0.0044(14) 0.0014(15)
C3P 0.0141(18) 0.0196(18) 0.0248(19) 0.0039(15) 0.0032(15) 0.0031(15)
C4P 0.0108(17) 0.0162(17) 0.0267(19) 0.0038(14) 0.0048(15) 0.0017(14)
C5P 0.0165(19) 0.0190(19) 0.037(2) 0.0003(16) 0.0068(16) 0.0003(15)
C6P 0.0178(19) 0.0182(19) 0.038(2) -0.0042(16) 0.0028(17) -0.0024(15)
C7P 0.0123(18) 0.0212(18) 0.0262(19) -0.0043(15) 0.0044(15) -0.0023(15)
C8P 0.0146(18) 0.0241(19) 0.027(2) -0.0052(16) 0.0016(15) -0.0043(16)
C9P 0.0125(18) 0.027(2) 0.0221(18) -0.0031(15) 0.0031(14) -0.0019(15)
C10P 0.0147(19) 0.034(2) 0.025(2) -0.0022(17) 0.0017(15) -0.0010(16)
C11P 0.020(2) 0.032(2) 0.024(2) 0.0051(16) -0.0016(16) 0.0038(17)
C12P 0.023(2) 0.050(3) 0.038(2) 0.014(2) 0.0051(18) 0.015(2)
C13P 0.023(2) 0.0178(19) 0.057(3) 0.0042(19) 0.000(2) 0.0004(17)
C14P 0.035(3) 0.031(2) 0.069(3) -0.003(2) 0.007(2) 0.015(2)
C15P 0.028(2) 0.022(2) 0.056(3) -0.008(2) -0.004(2) -0.0050(18)
C16P 0.042(3) 0.042(3) 0.065(3) -0.028(3) 0.003(2) 0.002(2)
C17P 0.023(2) 0.044(3) 0.030(2) -0.0054(19) -0.0087(17) -0.0048(19)
C18P 0.034(2) 0.047(3) 0.029(2) -0.010(2) -0.0039(19) -0.007(2)
C1S 0.080(7) 0.072(6) 0.033(4) 0.000 -0.004(4) 0.000
C2S 0.050(5) 0.065(5) 0.065(6) 0.000 -0.011(4) 0.000
C3S 0.047(4) 0.045(4) 0.041(4) 0.000 0.013(3) 0.000
C4S 0.040(4) 0.051(4) 0.030(3) 0.000 0.000(3) 0.000
C5S 0.043(4) 0.068(5) 0.035(4) 0.000 0.004(3) 0.000
C6S 0.063(5) 0.053(4) 0.031(4) 0.000 0.012(3) 0.000
C7S 0.057(7) 0.097(11) 0.123(11) -0.014(8) 0.014(7) 0.014(7)
C8S 0.058(7) 0.092(11) 0.110(12) -0.023(8) 0.014(7) 0.025(7)
C9S 0.082(7) 0.103(11) 0.124(12) 0.001(8) 0.016(8) 0.026(7)
C10S 0.067(7) 0.094(10) 0.118(11) 0.006(8) 0.026(7) 0.023(7)
C11S 0.044(6) 0.080(9) 0.089(10) -0.005(7) 0.033(6) 0.004(6)
C12S 0.061(6) 0.087(10) 0.110(11) 0.000(7) 0.010(7) -0.003(6)

loop_
_atom_type_symbol
_atom_type_description
_atom_type_scat_dispersion_real
_atom_type_scat_dispersion_imag
_atom_type_scat_source
C C 0.0148 0.0070 'International Tables Vol C Tables 4.2.6.8 and 6.1.1.4'
H H 0.0000 0.0000 'International Tables Vol C Tables 4.2.6.8 and 6.1.1.4'
N N 0.0253 0.0136 'International Tables Vol C Tables 4.2.6.8 and 6.1.1.4'
Ni Ni -1.3408 3.2904 'International Tables Vol C Tables 4.2.6.8 and 6.1.1.4'
Th Th -3.3220 10.6096 'International Tables Vol C Tables 4.2.6.8 and 6.1.1.4'

loop_
_geom_angle_atom_site_label_1
_geom_angle_atom_site_label_2
_geom_angle_atom_site_label_3
_geom_angle
_geom_angle_site_symmetry_1
_geom_angle_site_symmetry_3
_geom_angle_publ_flag
C2 C1 C75 146.8(10) . 6_565 ?
C2 C1 C76 148.0(10) . 6_565 ?
C6 C1 C2 114.8(9) . . ?
C6 C1 C10 118.3(10) . . ?
C6 C1 C75 88.0(9) . 6_565 ?
C6 C1 C76 36.6(6) . 6_565 ?
C10 C1 C2 116.6(9) . . ?
C10 C1 C75 32.1(6) . 6_565 ?
C10 C1 C76 83.0(7) . 6_565 ?
C57 C1 C2 93.7(10) 6_565 . ?
C57 C1 C6 145.1(13) 6_565 . ?
C57 C1 C10 26.8(7) 6_565 . ?
C57 C1 C59 166.1(15) 6_565 6_565 ?
C57 C1 C75 58.1(7) 6_565 6_565 ?
C57 C1 C76 109.6(10) 6_565 6_565 ?
C58 C1 C2 15.3(12) 6_565 . ?
C58 C1 C6 105.2(15) 6_565 . ?
C58 C1 C10 131.0(16) 6_565 . ?
C58 C1 C57 106.5(17) 6_565 6_565 ?
C58 C1 C59 85.8(13) 6_565 6_565 ?
C58 C1 C75 162.1(18) 6_565 6_565 ?
C58 C1 C76 141.5(16) 6_565 6_565 ?
C59 C1 C2 97.4(10) 6_565 . ?
C59 C1 C6 21.0(8) 6_565 . ?
C59 C1 C10 139.3(12) 6_565 . ?
C59 C1 C75 108.6(10) 6_565 6_565 ?
C59 C1 C76 57.0(7) 6_565 6_565 ?
C75 C1 C76 51.7(5) 6_565 6_565 ?
C1 C2 C34 133.7(9) . 6_565 ?
C1 C2 C57 33.9(5) . 6_565 ?
C3 C2 C1 121.5(9) . . ?
C3 C2 C34 87.2(6) . 6_565 ?
C3 C2 C57 150.4(9) . 6_565 ?
C13 C2 C1 117.9(9) . . ?
C13 C2 C3 106.8(7) . . ?
C13 C2 C34 19.7(5) . 6_565 ?
C13 C2 C57 85.9(7) . 6_565 ?
C34 C2 C57 104.3(8) 6_565 6_565 ?
C35 C2 C1 144.3(18) 6_565 . ?
C35 C2 C3 32.5(11) 6_565 . ?
C35 C2 C13 74.4(12) 6_565 . ?
C35 C2 C34 54.7(11) 6_565 6_565 ?
C35 C2 C57 148.8(18) 6_565 6_565 ?
C35 C2 C58 142(2) 6_565 6_565 ?
C58 C2 C1 13.5(10) 6_565 . ?
C58 C2 C3 113.5(13) 6_565 . ?
C58 C2 C13 131.1(14) 6_565 . ?
C58 C2 C34 147.2(15) 6_565 6_565 ?
C58 C2 C57 45.7(9) 6_565 6_565 ?
C2 C3 C16 138.3(8) . 6_565 ?
C2 C3 C37 125.5(9) . 6_565 ?
C2 C3 C58 23.2(5) . 6_565 ?
C4 C3 C2 121.3(10) . . ?
C4 C3 C16 83.3(8) . 6_565 ?
C4 C3 C37 5.9(11) . 6_565 ?
C4 C3 C58 98.6(8) . 6_565 ?
C15 C3 C2 107.9(7) . . ?
C15 C3 C4 116.5(11) . . ?
C15 C3 C16 34.3(5) . 6_565 ?
C15 C3 C37 116.2(9) . 6_565 ?
C15 C3 C58 127.6(8) . 6_565 ?
C35 C3 C2 25.6(8) 6_565 . ?
C35 C3 C4 139.9(16) 6_565 . ?
C35 C3 C15 82.4(10) 6_565 . ?
C35 C3 C16 114.3(12) 6_565 6_565 ?
C35 C3 C37 145.5(16) 6_565 6_565 ?
C35 C3 C58 47.7(9) 6_565 6_565 ?
C36 C3 C2 155(2) 6_565 . ?
C36 C3 C4 62.4(14) 6_565 . ?
C36 C3 C15 56.4(13) 6_565 . ?
C36 C3 C16 22.1(11) 6_565 6_565 ?
C36 C3 C35 135(2) 6_565 6_565 ?
C36 C3 C37 60.7(13) 6_565 6_565 ?
C36 C3 C58 151(2) 6_565 6_565 ?
C37 C3 C16 82.3(6) 6_565 6_565 ?
C37 C3 C58 102.5(8) 6_565 6_565 ?
C58 C3 C16 149.3(9) 6_565 6_565 ?
C3 C4 C5 116.3(10) . . ?
C3 C4 C18 120.4(11) . . ?
C3 C4 C38 147.8(11) . 6_565 ?
C5 C4 C38 92.2(9) . 6_565 ?
C18 C4 C5 116.7(10) . . ?
C18 C4 C38 27.4(5) . 6_565 ?
C36 C4 C3 29.3(6) 6_565 . ?
C36 C4 C5 141.6(13) 6_565 . ?
C36 C4 C18 91.2(10) 6_565 . ?
C36 C4 C38 118.6(11) 6_565 6_565 ?
C36 C4 C60 142.8(13) 6_565 6_565 ?
C37 C4 C3 146(6) 6_565 . ?
C37 C4 C5 89(4) 6_565 . ?
C37 C4 C18 58(4) 6_565 . ?
C37 C4 C36 130(4) 6_565 6_565 ?
C37 C4 C38 40(5) 6_565 6_565 ?
C37 C4 C60 85(4) 6_565 6_565 ?
C60 C4 C3 114.7(11) 6_565 . ?
C60 C4 C5 10.6(12) 6_565 . ?
C60 C4 C18 122.3(11) 6_565 . ?
C60 C4 C38 96.1(10) 6_565 6_565 ?
C4 C5 C37 11.9(9) . 6_565 ?
C6 C5 C4 123.9(11) . . ?
C6 C5 C21 106.4(7) . . ?
C6 C5 C37 134.9(11) . 6_565 ?
C21 C5 C4 120.4(11) . . ?
C21 C5 C37 113.8(11) . 6_565 ?
C59 C5 C4 104.4(11) 6_565 . ?
C59 C5 C6 22.2(7) 6_565 . ?
C59 C5 C21 128.6(10) 6_565 . ?
C59 C5 C37 114.3(11) 6_565 6_565 ?
C60 C5 C4 67(5) 6_565 . ?
C60 C5 C6 100(4) 6_565 . ?
C60 C5 C21 136(5) 6_565 . ?
C60 C5 C37 64(4) 6_565 6_565 ?
C60 C5 C59 83(4) 6_565 6_565 ?
C60 C5 C61 124(6) 6_565 6_565 ?
C61 C5 C4 122.1(12) 6_565 . ?
C61 C5 C6 110.5(10) 6_565 . ?
C61 C5 C21 12.7(13) 6_565 . ?
C61 C5 C37 113.2(12) 6_565 6_565 ?
C61 C5 C59 132.2(13) 6_565 6_565 ?
C1 C6 C58 23.5(5) . 6_565 ?
C1 C6 C60 117.7(10) . 6_565 ?
C1 C6 C77 121.0(10) . 6_565 ?
C5 C6 C1 122.0(11) . . ?
C5 C6 C58 99.2(9) . 6_565 ?
C5 C6 C60 10.7(11) . 6_565 ?
C5 C6 C77 104.2(7) . 6_565 ?
C7 C6 C1 115.1(10) . . ?
C7 C6 C5 111.1(8) . . ?
C7 C6 C58 136.0(11) . 6_565 ?
C7 C6 C60 120.2(10) . 6_565 ?
C7 C6 C77 6.9(6) . 6_565 ?
C58 C6 C77 140.7(10) 6_565 6_565 ?
C59 C6 C1 53.9(18) 6_565 . ?
C59 C6 C5 78(2) 6_565 . ?
C59 C6 C7 169(3) 6_565 . ?
C59 C6 C58 33.3(19) 6_565 6_565 ?
C59 C6 C60 69.2(17) 6_565 6_565 ?
C59 C6 C76 135(2) 6_565 6_565 ?
C59 C6 C77 173(3) 6_565 6_565 ?
C60 C6 C58 94.3(8) 6_565 6_565 ?
C60 C6 C77 113.3(10) 6_565 6_565 ?
C76 C6 C1 84.6(11) 6_565 . ?
C76 C6 C5 146.1(12) 6_565 . ?
C76 C6 C7 35.2(9) 6_565 . ?
C76 C6 C58 107.9(12) 6_565 6_565 ?
C76 C6 C60 155.3(14) 6_565 6_565 ?
C76 C6 C77 42.1(8) 6_565 6_565 ?
C6 C7 C8 129.8(10) . . ?
C6 C7 C22 105.8(7) . . ?
C6 C7 C59 3.1(7) . 6_565 ?
C6 C7 C75 74.1(7) . 6_565 ?
C6 C7 C78 103.1(8) . 6_565 ?
C6 C7 C82 159.5(11) . 6_565 ?
C8 C7 C22 116.9(10) . . ?
C8 C7 C59 126.7(8) . 6_565 ?
C8 C7 C75 56.5(6) . 6_565 ?
C8 C7 C78 120.0(9) . 6_565 ?
C8 C7 C82 35.6(6) . 6_565 ?
C22 C7 C59 108.3(7) . 6_565 ?
C22 C7 C75 158.9(13) . 6_565 ?
C22 C7 C78 3.1(8) . 6_565 ?
C22 C7 C82 82.1(8) . 6_565 ?
C59 C7 C75 71.1(5) 6_565 6_565 ?
C76 C7 C6 45.6(11) 6_565 . ?
C76 C7 C8 89.1(12) 6_565 . ?
C76 C7 C22 151.4(13) 6_565 . ?
C76 C7 C59 43.1(9) 6_565 6_565 ?
C76 C7 C75 34.1(10) 6_565 6_565 ?
C76 C7 C78 148.7(14) 6_565 6_565 ?
C76 C7 C82 124.7(13) 6_565 6_565 ?
C77 C7 C6 158.4(17) 6_565 . ?
C77 C7 C8 69.4(15) 6_565 . ?
C77 C7 C22 52.5(15) 6_565 . ?
C77 C7 C59 160.9(18) 6_565 6_565 ?
C77 C7 C75 125.9(17) 6_565 6_565 ?
C77 C7 C76 156(2) 6_565 6_565 ?
C77 C7 C78 55.2(13) 6_565 6_565 ?
C77 C7 C82 34.6(14) 6_565 6_565 ?
C78 C7 C59 105.7(8) 6_565 6_565 ?
C78 C7 C75 160.1(12) 6_565 6_565 ?
C78 C7 C82 85.2(7) 6_565 6_565 ?
C82 C7 C59 156.9(10) 6_565 6_565 ?
C82 C7 C75 91.7(7) 6_565 6_565 ?
C7 C8 C9 116.0(8) . . ?
C7 C8 C74 129.1(9) . 6_565 ?
C7 C8 C75 79.2(7) . 6_565 ?
C7 C8 C76 29.5(5) . 6_565 ?
C9 C8 C74 13.9(6) . 6_565 ?
C9 C8 C75 37.7(6) . 6_565 ?
C9 C8 C76 87.9(7) . 6_565 ?
C25 C8 C7 120.1(8) . . ?
C25 C8 C9 117.2(9) . . ?
C25 C8 C74 103.5(8) . 6_565 ?
C25 C8 C75 152.6(9) . 6_565 ?
C25 C8 C76 148.8(8) . 6_565 ?
C73 C8 C7 161.7(11) 6_565 . ?
C73 C8 C9 73.3(8) 6_565 . ?
C73 C8 C25 45.4(7) 6_565 . ?
C73 C8 C74 59.4(7) 6_565 6_565 ?
C73 C8 C75 111.0(9) 6_565 6_565 ?
C73 C8 C76 159.8(10) 6_565 6_565 ?
C73 C8 C77 139.7(11) 6_565 6_565 ?
C74 C8 C75 51.6(5) 6_565 6_565 ?
C74 C8 C76 101.6(7) 6_565 6_565 ?
C76 C8 C75 50.3(5) 6_565 6_565 ?
C77 C8 C7 27.1(6) 6_565 . ?
C77 C8 C9 142.7(9) 6_565 . ?
C77 C8 C25 94.5(8) 6_565 . ?
C77 C8 C74 154.7(10) 6_565 6_565 ?
C77 C8 C75 106.3(8) 6_565 6_565 ?
C77 C8 C76 56.3(6) 6_565 6_565 ?
C82 C8 C7 94.8(10) 6_565 . ?
C82 C8 C9 144.5(11) 6_565 . ?
C82 C8 C25 27.4(8) 6_565 . ?
C82 C8 C73 72.4(9) 6_565 6_565 ?
C82 C8 C74 130.9(11) 6_565 6_565 ?
C82 C8 C75 168.7(12) 6_565 6_565 ?
C82 C8 C76 124.3(10) 6_565 6_565 ?
C82 C8 C77 68.1(8) 6_565 6_565 ?
C8 C9 C10 116.6(9) . . ?
C8 C9 C54 139.6(10) . 6_565 ?
C8 C9 C73 46.5(6) . 6_565 ?
C10 C9 C54 90.9(7) . 6_565 ?
C10 C9 C73 155.7(12) . 6_565 ?
C28 C9 C8 123.1(10) . . ?
C28 C9 C10 108.7(7) . . ?
C28 C9 C54 18.4(5) . 6_565 ?
C28 C9 C73 78.6(8) . 6_565 ?
C73 C9 C54 96.8(8) 6_565 6_565 ?
C74 C9 C8 108(3) 6_565 . ?
C74 C9 C10 130(3) 6_565 . ?
C74 C9 C28 22(3) 6_565 . ?
C74 C9 C54 39(2) 6_565 6_565 ?
C74 C9 C73 61(2) 6_565 6_565 ?
C74 C9 C75 166(3) 6_565 6_565 ?
C75 C9 C8 85.4(10) 6_565 . ?
C75 C9 C10 35.9(8) 6_565 . ?
C75 C9 C28 144.5(11) 6_565 . ?
C75 C9 C54 126.8(11) 6_565 6_565 ?
C75 C9 C73 131.9(11) 6_565 6_565 ?
C1 C10 C56 101.1(8) . 6_565 ?
C1 C10 C58 15.8(6) . 6_565 ?
C1 C10 C74 133.2(9) . 6_565 ?
C9 C10 C1 124.0(9) . . ?
C9 C10 C56 128.5(8) . 6_565 ?
C9 C10 C58 137.3(8) . 6_565 ?
C9 C10 C74 10.3(6) . 6_565 ?
C11 C10 C1 120.0(9) . . ?
C11 C10 C9 108.0(7) . . ?
C11 C10 C56 20.6(5) . 6_565 ?
C11 C10 C58 104.2(7) . 6_565 ?
C11 C10 C74 97.7(7) . 6_565 ?
C56 C10 C58 85.3(6) 6_565 6_565 ?
C56 C10 C74 118.2(8) 6_565 6_565 ?
C57 C10 C1 42.6(12) 6_565 . ?
C57 C10 C9 166.5(16) 6_565 . ?
C57 C10 C11 82.9(13) 6_565 . ?
C57 C10 C56 62.4(11) 6_565 6_565 ?
C57 C10 C58 29.3(11) 6_565 6_565 ?
C57 C10 C74 173(2) 6_565 6_565 ?
C57 C10 C75 122.4(18) 6_565 6_565 ?
C74 C10 C58 145.1(9) 6_565 6_565 ?
C75 C10 C1 82.1(11) 6_565 . ?
C75 C10 C9 46.1(10) 6_565 . ?
C75 C10 C11 154.0(12) 6_565 . ?
C75 C10 C56 173.3(14) 6_565 6_565 ?
C75 C10 C58 97.7(11) 6_565 6_565 ?
C75 C10 C74 56.4(9) 6_565 6_565 ?
C10 C11 C29 108.4(6) . . ?
C10 C11 C33 117.0(8) . 6_565 ?
C10 C11 C54 82.8(6) . 6_565 ?
C10 C11 C57 27.6(5) . 6_565 ?
C12 C11 C10 121.4(9) . . ?
C12 C11 C29 120.3(9) . . ?
C12 C11 C33 4.8(6) . 6_565 ?
C12 C11 C54 141.2(10) . 6_565 ?
C12 C11 C57 96.5(8) . 6_565 ?
C29 C11 C33 125.0(9) . 6_565 ?
C29 C11 C54 25.7(5) . 6_565 ?
C29 C11 C57 135.8(8) . 6_565 ?
C33 C11 C54 145.1(10) 6_565 6_565 ?
C55 C11 C10 128.7(10) 6_565 . ?
C55 C11 C12 104.2(12) 6_565 . ?
C55 C11 C29 20.5(8) 6_565 . ?
C55 C11 C33 109.1(13) 6_565 6_565 ?
C55 C11 C54 46.0(8) 6_565 6_565 ?
C55 C11 C57 156.3(12) 6_565 6_565 ?
C56 C11 C10 90.8(19) 6_565 . ?
C56 C11 C12 43(2) 6_565 . ?
C56 C11 C29 161(2) 6_565 . ?
C56 C11 C33 38.8(18) 6_565 6_565 ?
C56 C11 C54 174(2) 6_565 6_565 ?
C56 C11 C55 140(2) 6_565 6_565 ?
C56 C11 C57 63.2(16) 6_565 6_565 ?
C57 C11 C33 91.8(7) 6_565 6_565 ?
C57 C11 C54 110.3(8) 6_565 6_565 ?
C11 C12 C31 71.6(7) . 6_565 ?
C11 C12 C34 134.4(10) . 6_565 ?
C11 C12 C55 29.5(6) . 6_565 ?
C13 C12 C11 118.1(10) . . ?
C13 C12 C31 155.9(11) . 6_565 ?
C13 C12 C32 118.7(9) . . ?
C13 C12 C34 18.9(6) . 6_565 ?
C13 C12 C55 145.1(10) . 6_565 ?
C32 C12 C11 117.3(9) . . ?
C32 C12 C31 45.8(5) . 6_565 ?
C32 C12 C34 99.7(8) . 6_565 ?
C32 C12 C55 88.0(7) . 6_565 ?
C33 C12 C11 159(3) 6_565 . ?
C33 C12 C13 42(2) 6_565 . ?
C33 C12 C31 129(3) 6_565 6_565 ?
C33 C12 C32 84(2) 6_565 . ?
C33 C12 C34 29(3) 6_565 6_565 ?
C33 C12 C55 172(3) 6_565 6_565 ?
C33 C12 C56 141(3) 6_565 6_565 ?
C34 C12 C31 140.1(9) 6_565 6_565 ?
C34 C12 C55 155.2(11) 6_565 6_565 ?
C55 C12 C31 42.2(4) 6_565 6_565 ?
C56 C12 C11 19.6(8) 6_565 . ?
C56 C12 C13 103.8(11) 6_565 . ?
C56 C12 C31 89.9(9) 6_565 6_565 ?
C56 C12 C32 135.6(12) 6_565 . ?
C56 C12 C34 122.2(11) 6_565 6_565 ?
C56 C12 C55 47.8(7) 6_565 6_565 ?
C2 C13 C14 107.4(7) . . ?
C2 C13 C56 92.7(7) . 6_565 ?
C12 C13 C2 125.2(10) . . ?
C12 C13 C14 121.0(9) . . ?
C12 C13 C35 150.2(12) . 6_565 ?
C12 C13 C56 33.0(6) . 6_565 ?
C14 C13 C56 150.3(9) . 6_565 ?
C33 C13 C2 140.0(11) 6_565 . ?
C33 C13 C12 15.3(8) 6_565 . ?
C33 C13 C14 109.7(10) 6_565 . ?
C33 C13 C35 164.6(14) 6_565 6_565 ?
C33 C13 C56 47.3(6) 6_565 6_565 ?
C34 C13 C2 113.5(16) 6_565 . ?
C34 C13 C12 117.2(18) 6_565 . ?
C34 C13 C14 7.4(16) 6_565 . ?
C34 C13 C33 104.9(18) 6_565 6_565 ?
C34 C13 C35 82.9(15) 6_565 6_565 ?
C34 C13 C56 149(2) 6_565 6_565 ?
C35 C13 C2 30.6(6) 6_565 . ?
C35 C13 C14 76.9(7) 6_565 . ?
C35 C13 C56 121.0(9) 6_565 6_565 ?
C13 C14 C15 156.3(8) . 6_565 ?
C13 C14 C35 49.7(5) . 6_565 ?
C14 C14 C13 141.6(5) 6_565 . ?
C14 C14 C15 50.1(5) 6_565 6_565 ?
C14 C14 C15 106.9(5) 6_565 . ?
C14 C14 C34 138.6(11) 6_565 6_565 ?
C14 C14 C34 22.7(6) 6_565 . ?
C14 C14 C35 158.7(4) 6_565 6_565 ?
C15 C14 C13 106.7(6) . . ?
C15 C14 C15 56.8(8) . 6_565 ?
C15 C14 C34 127.6(9) . . ?
C15 C14 C35 112.3(7) 6_565 6_565 ?
C15 C14 C35 57.2(5) . 6_565 ?
C34 C14 C13 5.8(12) 6_565 . ?
C34 C14 C13 119.1(8) . . ?
C34 C14 C15 71.5(6) . 6_565 ?
C34 C14 C15 111.6(12) 6_565 . ?
C34 C14 C15 162.0(15) 6_565 6_565 ?
C34 C14 C34 116.0(16) 6_565 . ?
C34 C14 C35 54.4(10) 6_565 6_565 ?
C34 C14 C35 158.1(11) . 6_565 ?
C3 C15 C14 133.0(7) . 6_565 ?
C3 C15 C15 164.6(7) . 6_565 ?
C3 C15 C16 124.5(9) . . ?
C3 C15 C34 86.2(7) . 6_565 ?
C3 C15 C35 35.9(6) . 6_565 ?
C14 C15 C3 111.1(7) . . ?
C14 C15 C14 23.0(6) . 6_565 ?
C14 C15 C15 73.1(5) . 6_565 ?
C14 C15 C16 118.8(8) . . ?
C14 C15 C34 47.4(4) 6_565 6_565 ?
C14 C15 C34 24.9(5) . 6_565 ?
C14 C15 C35 75.2(6) . 6_565 ?
C15 C15 C14 50.1(5) 6_565 6_565 ?
C15 C15 C16 46.6(5) 6_565 . ?
C15 C15 C34 97.2(5) 6_565 6_565 ?
C15 C15 C35 144.7(5) 6_565 6_565 ?
C16 C15 C3 104.5(10) 6_565 . ?
C16 C15 C14 138.8(11) 6_565 . ?
C16 C15 C14 96.1(8) . 6_565 ?
C16 C15 C14 116.5(10) 6_565 6_565 ?
C16 C15 C15 67.3(7) 6_565 6_565 ?
C16 C15 C16 20.6(8) 6_565 . ?
C16 C15 C34 140.5(8) . 6_565 ?
C16 C15 C34 156.7(10) 6_565 6_565 ?
C16 C15 C35 137.1(10) 6_565 6_565 ?
C16 C15 C35 152.8(9) . 6_565 ?
C35 C15 C14 97.4(7) 6_565 6_565 ?
C35 C15 C34 50.3(5) 6_565 6_565 ?
C36 C15 C3 30.0(7) 6_565 . ?
C36 C15 C14 155.9(10) 6_565 6_565 ?
C36 C15 C14 138.6(9) 6_565 . ?
C36 C15 C15 139.7(6) 6_565 6_565 ?
C36 C15 C16 74.5(8) 6_565 6_565 ?
C36 C15 C16 94.6(9) 6_565 . ?
C36 C15 C34 114.3(9) 6_565 6_565 ?
C36 C15 C35 64.8(7) 6_565 6_565 ?
C15 C16 C3 106.2(7) . 6_565 ?
C15 C16 C3 41.1(7) 6_565 6_565 ?
C15 C16 C15 66.1(10) 6_565 . ?
C15 C16 C17 156.0(11) 6_565 6_565 ?
C15 C16 C17 166.2(10) 6_565 . ?
C15 C16 C36 35.8(5) . 6_565 ?
C15 C16 C36 101.1(8) 6_565 6_565 ?
C15 C16 C36 51.7(8) 6_565 . ?
C16 C16 C3 151.7(4) 6_565 6_565 ?
C16 C16 C15 112.7(7) 6_565 6_565 ?
C16 C16 C15 46.6(5) 6_565 . ?
C16 C16 C17 69.3(6) 6_565 . ?
C16 C16 C17 86.6(7) 6_565 6_565 ?
C16 C16 C36 13.7(4) 6_565 6_565 ?
C16 C16 C36 160.8(5) 6_565 . ?
C17 C16 C3 132.8(8) . 6_565 ?
C17 C16 C3 116.4(9) 6_565 6_565 ?
C17 C16 C15 131.4(10) 6_565 . ?
C17 C16 C15 114.5(8) . . ?
C17 C16 C17 17.3(9) 6_565 . ?
C17 C16 C36 78.8(7) . 6_565 ?
C17 C16 C36 106.1(9) 6_565 . ?
C17 C16 C36 95.8(8) 6_565 6_565 ?
C17 C16 C36 122.7(8) . . ?
C36 C16 C3 10.6(5) . 6_565 ?
C36 C16 C3 138.2(6) 6_565 6_565 ?
C36 C16 C15 116.6(8) . . ?
C36 C16 C36 147.1(9) . 6_565 ?
C16 C17 C16 24.1(9) 6_565 . ?
C16 C17 C18 121.0(9) . . ?
C16 C17 C18 102.5(8) 6_565 6_565 ?
C16 C17 C18 79.2(7) . 6_565 ?
C16 C17 C18 98.5(9) 6_565 . ?
C16 C17 C39 140.5(11) 6_565 . ?
C17 C17 C16 93.4(7) 6_565 6_565 ?
C17 C17 C16 69.3(6) 6_565 . ?
C17 C17 C18 17.8(4) 6_565 6_565 ?
C17 C17 C18 157.1(6) 6_565 . ?
C17 C17 C39 112.3(7) 6_565 6_565 ?
C17 C17 C39 51.6(5) 6_565 . ?
C18 C17 C18 139.3(9) . 6_565 ?
C39 C17 C16 147.6(12) 6_565 6_565 ?
C39 C17 C16 117.9(9) . . ?
C39 C17 C16 161.2(10) 6_565 . ?
C39 C17 C18 38.9(6) . 6_565 ?
C39 C17 C18 109.4(7) . . ?
C39 C17 C18 98.0(8) 6_565 6_565 ?
C39 C17 C18 50.9(7) 6_565 . ?
C39 C17 C39 60.7(8) 6_565 . ?
C4 C18 C17 123.7(9) . 6_565 ?
C4 C18 C36 40.9(7) . 6_565 ?
C17 C18 C4 121.2(10) . . ?
C17 C18 C17 5.2(3) . 6_565 ?
C17 C18 C36 80.4(7) . 6_565 ?
C17 C18 C36 83.3(6) 6_565 6_565 ?
C19 C18 C4 123.8(10) . . ?
C19 C18 C17 106.8(7) . . ?
C19 C18 C17 102.3(7) . 6_565 ?
C19 C18 C36 152.8(9) . 6_565 ?
C37 C18 C4 11.8(12) 6_565 . ?
C37 C18 C17 130.2(10) 6_565 . ?
C37 C18 C17 133.5(9) 6_565 6_565 ?
C37 C18 C19 119.7(10) 6_565 . ?
C37 C18 C36 50.2(6) 6_565 6_565 ?
C38 C18 C4 91.2(13) 6_565 . ?
C38 C18 C17 147.4(14) 6_565 . ?
C38 C18 C17 144.1(13) 6_565 6_565 ?
C38 C18 C19 44.4(11) 6_565 . ?
C38 C18 C36 132.1(14) 6_565 6_565 ?
C38 C18 C37 82.3(13) 6_565 6_565 ?
C38 C18 C39 93.7(13) 6_565 6_565 ?
C39 C18 C4 169.4(14) 6_565 . ?
C39 C18 C17 53.8(7) 6_565 . ?
C39 C18 C17 50.4(7) 6_565 6_565 ?
C39 C18 C19 56.0(7) 6_565 . ?
C39 C18 C36 133.6(11) 6_565 6_565 ?
C39 C18 C37 175.7(14) 6_565 6_565 ?
C18 C19 C20 119.8(10) . . ?
C18 C19 C40 106.8(7) . 6_565 ?
C18 C19 C40 108.8(7) . . ?
C18 C19 C41 150.4(8) . 6_565 ?
C18 C19 C63 151.2(10) . 6_565 ?
C20 C19 C40 122.0(9) . 6_565 ?
C20 C19 C41 76.0(7) . 6_565 ?
C20 C19 C63 31.5(6) . 6_565 ?
C38 C19 C18 31.4(8) 6_565 . ?
C38 C19 C20 99.8(11) 6_565 . ?
C38 C19 C39 77.7(9) 6_565 6_565 ?
C38 C19 C40 135.7(10) 6_565 6_565 ?
C38 C19 C40 137.1(10) 6_565 . ?
C38 C19 C41 175.6(12) 6_565 6_565 ?
C38 C19 C62 73.2(9) 6_565 6_565 ?
C38 C19 C63 128.2(11) 6_565 6_565 ?
C39 C19 C18 51.0(7) 6_565 . ?
C39 C19 C20 162.0(12) 6_565 . ?
C39 C19 C40 59.4(7) 6_565 . ?
C39 C19 C40 58.0(7) 6_565 6_565 ?
C39 C19 C41 105.9(10) 6_565 6_565 ?
C39 C19 C62 150.8(12) 6_565 6_565 ?
C39 C19 C63 154.0(12) 6_565 6_565 ?
C40 C19 C20 121.5(10) . . ?
C40 C19 C40 2.7(3) . 6_565 ?
C40 C19 C41 46.7(6) . 6_565 ?
C40 C19 C41 48.0(5) 6_565 6_565 ?
C40 C19 C63 96.1(7) 6_565 6_565 ?
C40 C19 C63 94.7(8) . 6_565 ?
C62 C19 C18 100.7(9) 6_565 . ?
C62 C19 C20 31.3(6) 6_565 . ?
C62 C19 C40 149.7(10) 6_565 . ?
C62 C19 C40 151.1(9) 6_565 6_565 ?
C62 C19 C41 103.1(7) 6_565 6_565 ?
C62 C19 C63 55.0(6) 6_565 6_565 ?
C63 C19 C41 48.1(5) 6_565 6_565 ?
C19 C20 C38 31.3(6) . 6_565 ?
C19 C20 C41 59.2(6) . 6_565 ?
C19 C20 C61 110.8(9) . 6_565 ?
C19 C20 C64 133.5(9) . 6_565 ?
C21 C20 C19 118.0(10) . . ?
C21 C20 C38 87.5(8) . 6_565 ?
C21 C20 C41 166.3(11) . 6_565 ?
C21 C20 C61 11.0(9) . 6_565 ?
C21 C20 C64 106.1(9) . 6_565 ?
C38 C20 C41 90.5(6) 6_565 6_565 ?
C43 C20 C19 117.9(9) . . ?
C43 C20 C21 118.9(9) . . ?
C43 C20 C38 148.1(9) . 6_565 ?
C43 C20 C41 59.5(6) . 6_565 ?
C43 C20 C61 128.7(9) . 6_565 ?
C43 C20 C64 16.3(6) . 6_565 ?
C61 C20 C38 79.6(7) 6_565 6_565 ?
C61 C20 C41 168.6(10) 6_565 6_565 ?
C61 C20 C64 114.9(8) 6_565 6_565 ?
C62 C20 C19 63.7(12) 6_565 . ?
C62 C20 C21 70.1(13) 6_565 . ?
C62 C20 C38 39.4(11) 6_565 6_565 ?
C62 C20 C41 115.8(14) 6_565 6_565 ?
C62 C20 C43 161.9(19) 6_565 . ?
C62 C20 C61 59.2(12) 6_565 6_565 ?
C62 C20 C63 119.6(19) 6_565 6_565 ?
C62 C20 C64 152.9(18) 6_565 6_565 ?
C63 C20 C19 87.5(12) 6_565 . ?
C63 C20 C21 153.2(15) 6_565 . ?
C63 C20 C38 116.0(12) 6_565 6_565 ?
C63 C20 C41 36.4(9) 6_565 6_565 ?
C63 C20 C43 45.2(10) 6_565 . ?
C63 C20 C61 154.7(16) 6_565 6_565 ?
C63 C20 C64 53.0(10) 6_565 6_565 ?
C64 C20 C38 164.3(9) 6_565 6_565 ?
C64 C20 C41 74.4(6) 6_565 6_565 ?
C5 C21 C20 120.3(11) . . ?
C5 C21 C60 6.8(11) . 6_565 ?
C20 C21 C60 119.5(10) . 6_565 ?
C22 C21 C5 107.9(7) . . ?
C22 C21 C20 121.7(12) . . ?
C22 C21 C60 112.0(8) . 6_565 ?
C61 C21 C5 52(4) 6_565 . ?
C61 C21 C20 116(3) 6_565 . ?
C61 C21 C22 119(3) 6_565 . ?
C61 C21 C60 46(4) 6_565 6_565 ?
C61 C21 C62 85(3) 6_565 6_565 ?
C61 C21 C78 124(4) 6_565 6_565 ?
C62 C21 C5 99.0(10) 6_565 . ?
C62 C21 C20 30.8(6) 6_565 . ?
C62 C21 C22 151.3(11) 6_565 . ?
C62 C21 C60 95.8(9) 6_565 6_565 ?
C78 C21 C5 120.3(10) 6_565 . ?
C78 C21 C20 112.4(11) 6_565 . ?
C78 C21 C22 12.5(10) 6_565 . ?
C78 C21 C60 124.0(11) 6_565 6_565 ?
C78 C21 C62 140.1(12) 6_565 6_565 ?
C7 C22 C61 102.1(8) . 6_565 ?
C7 C22 C79 150.8(13) . 6_565 ?
C21 C22 C7 108.5(7) . . ?
C21 C22 C23 121.4(12) . . ?
C21 C22 C61 10.9(9) . 6_565 ?
C21 C22 C79 92.6(10) . 6_565 ?
C23 C22 C7 121.7(11) . . ?
C23 C22 C61 131.2(11) . 6_565 ?
C23 C22 C79 30.5(6) . 6_565 ?
C61 C22 C79 101.5(9) 6_565 6_565 ?
C77 C22 C7 26.7(7) 6_565 . ?
C77 C22 C21 135.2(11) 6_565 . ?
C77 C22 C23 97.9(11) 6_565 . ?
C77 C22 C61 128.6(11) 6_565 6_565 ?
C77 C22 C79 128.4(12) 6_565 6_565 ?
C78 C22 C7 163(4) 6_565 . ?
C78 C22 C21 57(4) 6_565 . ?
C78 C22 C23 75(3) 6_565 . ?
C78 C22 C61 62(3) 6_565 6_565 ?
C78 C22 C77 166(7) 6_565 6_565 ?
C78 C22 C79 46(4) 6_565 6_565 ?
C22 C23 C24 121.8(9) . . ?
C22 C23 C44 119.2(9) . . ?
C22 C23 C77 36.1(7) . 6_565 ?
C22 C23 C81 118.0(9) . 6_565 ?
C24 C23 C44 114.3(9) . . ?
C24 C23 C77 85.8(7) . 6_565 ?
C24 C23 C81 5.2(11) . 6_565 ?
C44 C23 C77 151.1(8) . 6_565 ?
C44 C23 C81 116.2(9) . 6_565 ?
C78 C23 C22 13.1(8) 6_565 . ?
C78 C23 C24 134.8(10) 6_565 . ?
C78 C23 C44 108.0(9) 6_565 . ?
C78 C23 C77 49.0(6) 6_565 6_565 ?
C78 C23 C81 131.1(10) 6_565 6_565 ?
C79 C23 C22 89.5(13) 6_565 . ?
C79 C23 C24 148.2(15) 6_565 . ?
C79 C23 C44 35.1(11) 6_565 . ?
C79 C23 C77 125.6(14) 6_565 6_565 ?
C79 C23 C78 76.7(11) 6_565 6_565 ?
C79 C23 C80 95.2(14) 6_565 6_565 ?
C79 C23 C81 150.9(16) 6_565 6_565 ?
C80 C23 C22 168.8(15) 6_565 . ?
C80 C23 C24 53.0(8) 6_565 . ?
C80 C23 C44 62.5(8) 6_565 . ?
C80 C23 C77 137.9(11) 6_565 6_565 ?
C80 C23 C78 169.4(15) 6_565 6_565 ?
C80 C23 C81 56.0(8) 6_565 6_565 ?
C81 C23 C77 82.3(7) 6_565 6_565 ?
C23 C24 C70 151.9(14) . 6_565 ?
C23 C24 C82 90.3(8) . 6_565 ?
C25 C24 C23 115.1(9) . . ?
C25 C24 C70 65.2(6) . 6_565 ?
C25 C24 C82 26.9(6) . 6_565 ?
C47 C24 C23 127.1(10) . . ?
C47 C24 C25 105.3(7) . . ?
C47 C24 C70 40.3(5) . 6_565 ?
C47 C24 C82 131.6(9) . 6_565 ?
C80 C24 C23 50.6(8) 6_565 . ?
C80 C24 C25 157.3(15) 6_565 . ?
C80 C24 C47 79.4(9) 6_565 . ?
C80 C24 C70 117.9(11) 6_565 6_565 ?
C80 C24 C82 139.8(13) 6_565 6_565 ?
C81 C24 C23 147(7) 6_565 . ?
C81 C24 C25 41(4) 6_565 . ?
C81 C24 C47 65(4) 6_565 . ?
C81 C24 C70 25(4) 6_565 6_565 ?
C81 C24 C80 140(6) 6_565 6_565 ?
C81 C24 C82 67(4) 6_565 6_565 ?
C82 C24 C70 91.9(9) 6_565 6_565 ?
C8 C25 C24 123.9(9) . . ?
C8 C25 C26 118.9(9) . . ?
C8 C25 C70 156.1(10) . 6_565 ?
C8 C25 C71 115.2(8) . 6_565 ?
C8 C25 C77 41.5(6) . 6_565 ?
C24 C25 C70 63.6(6) . 6_565 ?
C24 C25 C71 114.0(8) . 6_565 ?
C24 C25 C77 82.8(7) . 6_565 ?
C26 C25 C24 109.0(7) . . ?
C26 C25 C70 45.7(6) . 6_565 ?
C26 C25 C71 5.3(9) . 6_565 ?
C26 C25 C77 152.6(10) . 6_565 ?
C70 C25 C77 141.4(8) 6_565 6_565 ?
C71 C25 C70 50.6(6) 6_565 6_565 ?
C71 C25 C77 151.6(9) 6_565 6_565 ?
C73 C25 C8 56.4(8) 6_565 . ?
C73 C25 C24 167.7(13) 6_565 . ?
C73 C25 C26 65.5(10) 6_565 . ?
C73 C25 C70 111.1(11) 6_565 6_565 ?
C73 C25 C71 60.8(8) 6_565 6_565 ?
C73 C25 C77 97.8(9) 6_565 6_565 ?
C73 C25 C81 162.8(17) 6_565 6_565 ?
C81 C25 C8 131.6(11) 6_565 . ?
C81 C25 C24 8.5(8) 6_565 . ?
C81 C25 C26 100.6(10) 6_565 . ?
C81 C25 C70 55.1(7) 6_565 6_565 ?
C81 C25 C71 105.6(10) 6_565 6_565 ?
C81 C25 C77 91.0(9) 6_565 6_565 ?
C82 C25 C8 48.8(13) 6_565 . ?
C82 C25 C24 78.7(16) 6_565 . ?
C82 C25 C26 166(2) 6_565 . ?
C82 C25 C70 141.7(17) 6_565 6_565 ?
C82 C25 C71 163.5(18) 6_565 6_565 ?
C82 C25 C73 104.5(16) 6_565 6_565 ?
C82 C25 C77 13.2(17) 6_565 6_565 ?
C82 C25 C81 87.2(15) 6_565 6_565 ?
C25 C26 C72 152.0(11) . 6_565 ?
C27 C26 C25 123.1(10) . . ?
C27 C26 C48 121.9(10) . . ?
C27 C26 C72 30.6(6) . 6_565 ?
C48 C26 C25 107.7(7) . . ?
C48 C26 C72 92.7(9) . 6_565 ?
C70 C26 C25 77.4(8) 6_565 . ?
C70 C26 C27 150.4(13) 6_565 . ?
C70 C26 C48 30.9(7) 6_565 . ?
C70 C26 C72 123.3(11) 6_565 6_565 ?
C70 C26 C73 120.4(12) 6_565 6_565 ?
C71 C26 C25 131(6) 6_565 . ?
C71 C26 C27 38(9) 6_565 . ?
C71 C26 C48 120(6) 6_565 . ?
C71 C26 C70 145(8) 6_565 6_565 ?
C71 C26 C72 42(7) 6_565 6_565 ?
C71 C26 C73 91(6) 6_565 6_565 ?
C73 C26 C25 43.1(7) 6_565 . ?
C73 C26 C27 81.8(8) 6_565 . ?
C73 C26 C48 149.5(11) 6_565 . ?
C73 C26 C72 112.4(9) 6_565 6_565 ?
C26 C27 C51 118.5(10) . . ?
C26 C27 C54 132.5(9) . 6_565 ?
C26 C27 C73 48.1(6) . 6_565 ?
C28 C27 C26 118.7(9) . . ?
C28 C27 C51 115.8(9) . . ?
C28 C27 C54 15.0(6) . 6_565 ?
C28 C27 C73 71.2(7) . 6_565 ?
C51 C27 C54 101.0(8) . 6_565 ?
C51 C27 C73 158.8(10) . 6_565 ?
C53 C27 C26 164.5(13) 6_565 . ?
C53 C27 C28 66.4(8) 6_565 . ?
C53 C27 C51 51.1(7) 6_565 . ?
C53 C27 C54 51.5(7) 6_565 6_565 ?
C53 C27 C71 168.2(14) 6_565 6_565 ?
C53 C27 C73 136.9(10) 6_565 6_565 ?
C71 C27 C26 5.3(15) 6_565 . ?
C71 C27 C28 120.6(10) 6_565 . ?
C71 C27 C51 119.1(10) 6_565 . ?
C71 C27 C54 134.9(10) 6_565 6_565 ?
C71 C27 C73 49.4(7) 6_565 6_565 ?
C72 C27 C26 81.1(12) 6_565 . ?
C72 C27 C28 157.2(15) 6_565 . ?
C72 C27 C51 41.5(9) 6_565 . ?
C72 C27 C53 91.5(13) 6_565 6_565 ?
C72 C27 C54 142.4(14) 6_565 6_565 ?
C72 C27 C71 80.2(12) 6_565 6_565 ?
C72 C27 C73 129.2(13) 6_565 6_565 ?
C73 C27 C54 85.8(7) 6_565 6_565 ?
C9 C28 C29 107.8(7) . . ?
C9 C28 C53 162.0(12) . 6_565 ?
C9 C28 C55 95.8(6) . 6_565 ?
C9 C28 C73 54.6(6) . 6_565 ?
C27 C28 C9 118.5(9) . . ?
C27 C28 C29 125.3(10) . . ?
C27 C28 C53 49.1(6) . 6_565 ?
C27 C28 C55 135.0(9) . 6_565 ?
C27 C28 C73 64.4(6) . 6_565 ?
C29 C28 C55 12.0(5) . 6_565 ?
C29 C28 C73 154.1(9) . 6_565 ?
C53 C28 C29 78.4(8) 6_565 . ?
C53 C28 C55 89.8(7) 6_565 6_565 ?
C53 C28 C73 113.1(8) 6_565 6_565 ?
C54 C28 C9 111.9(17) 6_565 . ?
C54 C28 C27 126.9(19) 6_565 . ?
C54 C28 C29 13(2) 6_565 . ?
C54 C28 C53 77.9(16) 6_565 6_565 ?
C54 C28 C55 20.4(18) 6_565 6_565 ?
C54 C28 C73 165(2) 6_565 6_565 ?
C54 C28 C74 119(2) 6_565 6_565 ?
C73 C28 C55 144.3(8) 6_565 6_565 ?
C74 C28 C9 8.4(10) 6_565 . ?
C74 C28 C27 112.5(11) 6_565 . ?
C74 C28 C29 115.8(10) 6_565 . ?
C74 C28 C53 159.9(14) 6_565 6_565 ?
C74 C28 C55 103.9(10) 6_565 6_565 ?
C74 C28 C73 48.1(8) 6_565 6_565 ?
C11 C29 C28 106.9(6) . . ?
C11 C29 C31 83.2(7) . 6_565 ?
C11 C29 C53 150.2(8) . 6_565 ?
C11 C29 C56 5.2(5) . 6_565 ?
C28 C29 C31 151.6(10) . 6_565 ?
C28 C29 C53 49.9(6) . 6_565 ?
C28 C29 C56 112.0(7) . 6_565 ?
C30 C29 C11 123.3(9) . . ?
C30 C29 C28 118.5(9) . . ?
C30 C29 C31 41.2(5) . 6_565 ?
C30 C29 C53 69.7(7) . 6_565 ?
C30 C29 C56 118.6(8) . 6_565 ?
C31 C29 C53 109.7(7) 6_565 6_565 ?
C31 C29 C56 78.2(6) 6_565 6_565 ?
C53 C29 C56 153.7(9) 6_565 6_565 ?
C54 C29 C11 110.3(11) 6_565 . ?
C54 C29 C28 8.2(14) 6_565 . ?
C54 C29 C30 119.6(13) 6_565 . ?
C54 C29 C31 157.0(14) 6_565 6_565 ?
C54 C29 C53 49.9(9) 6_565 6_565 ?
C54 C29 C56 115.5(12) 6_565 6_565 ?
C55 C29 C11 32.5(14) 6_565 . ?
C55 C29 C28 139.3(17) 6_565 . ?
C55 C29 C30 97.0(17) 6_565 . ?
C55 C29 C31 56.1(15) 6_565 6_565 ?
C55 C29 C53 164(2) 6_565 6_565 ?
C55 C29 C54 142(2) 6_565 6_565 ?
C55 C29 C56 27.5(13) 6_565 6_565 ?
C29 C30 C53 65.3(6) . 6_565 ?
C29 C30 C54 22.7(5) . 6_565 ?
C29 C30 C55 22.7(5) . 6_565 ?
C30 C30 C29 160.3(6) 6_565 . ?
C30 C30 C31 51.7(5) 6_565 . ?
C30 C30 C31 86.9(7) 6_565 6_565 ?
C30 C30 C52 70.7(4) 6_565 . ?
C30 C30 C53 119.8(4) 6_565 6_565 ?
C30 C30 C54 155.3(5) 6_565 6_565 ?
C30 C30 C55 143.6(5) 6_565 6_565 ?
C31 C30 C29 81.7(9) 6_565 . ?
C31 C30 C29 115.5(8) . . ?
C31 C30 C31 35.2(8) 6_565 . ?
C31 C30 C52 120.8(7) . . ?
C31 C30 C52 153.4(10) 6_565 . ?
C31 C30 C53 157.3(9) . 6_565 ?
C31 C30 C53 144.0(10) 6_565 6_565 ?
C31 C30 C54 135.1(8) . 6_565 ?
C31 C30 C54 103.5(9) 6_565 6_565 ?
C31 C30 C55 93.4(7) . 6_565 ?
C31 C30 C55 59.1(7) 6_565 6_565 ?
C52 C30 C29 115.1(8) . . ?
C52 C30 C53 50.3(4) . 6_565 ?
C52 C30 C54 92.4(6) . 6_565 ?
C52 C30 C55 136.6(8) . 6_565 ?
C53 C30 C54 42.5(4) 6_565 6_565 ?
C55 C30 C53 87.7(7) 6_565 6_565 ?
C55 C30 C54 45.2(5) 6_565 6_565 ?
C29 C31 C12 83.7(6) 6_565 6_565 ?
C30 C31 C12 136.7(9) 6_565 6_565 ?
C30 C31 C12 150.1(8) . 6_565 ?
C30 C31 C29 97.2(7) . 6_565 ?
C30 C31 C29 57.1(7) 6_565 6_565 ?
C30 C31 C30 41.4(9) 6_565 . ?
C30 C31 C32 155.9(10) 6_565 . ?
C30 C31 C32 122.1(7) . . ?
C30 C31 C55 118.8(8) . . ?
C30 C31 C55 78.6(9) 6_565 . ?
C31 C31 C12 116.5(4) 6_565 6_565 ?
C31 C31 C29 146.6(4) 6_565 6_565 ?
C31 C31 C30 51.7(5) 6_565 . ?
C31 C31 C30 93.1(7) 6_565 6_565 ?
C31 C31 C32 73.7(3) 6_565 . ?
C31 C31 C55 164.1(6) 6_565 . ?
C32 C31 C12 44.4(4) . 6_565 ?
C32 C31 C29 127.2(6) . 6_565 ?
C55 C31 C12 64.4(5) . 6_565 ?
C55 C31 C29 21.7(5) . 6_565 ?
C55 C31 C32 108.8(6) . . ?
C12 C32 C12 135.2(12) . 6_565 ?
C12 C32 C31 121.1(7) . . ?
C12 C32 C31 121.1(7) 6_565 6_565 ?
C12 C32 C31 89.8(6) 6_565 . ?
C12 C32 C31 89.8(6) . 6_565 ?
C12 C32 C33 17.2(6) . 6_565 ?
C12 C32 C33 17.3(6) 6_565 . ?
C12 C32 C33 122.0(8) . . ?
C12 C32 C33 122.0(8) 6_565 6_565 ?
C31 C32 C31 32.7(7) 6_565 . ?
C33 C32 C31 107.0(5) . . ?
C33 C32 C31 107.0(5) 6_565 6_565 ?
C33 C32 C31 138.1(6) . 6_565 ?
C33 C32 C31 138.1(6) 6_565 . ?
C33 C32 C33 106.8(10) 6_565 . ?
C12 C33 C11 16(2) 6_565 6_565 ?
C12 C33 C13 122(3) 6_565 6_565 ?
C12 C33 C32 79(2) 6_565 . ?
C12 C33 C34 142(4) 6_565 . ?
C12 C33 C56 29(2) 6_565 . ?
C13 C33 C11 107.5(10) 6_565 6_565 ?
C13 C33 C32 142.8(13) 6_565 . ?
C13 C33 C34 26.3(7) 6_565 . ?
C13 C33 C56 99.0(10) 6_565 . ?
C32 C33 C11 95.3(7) . 6_565 ?
C32 C33 C56 107.6(6) . . ?
C34 C33 C11 130.2(10) . 6_565 ?
C34 C33 C32 118.5(10) . . ?
C34 C33 C56 124.0(9) . . ?
C56 C33 C11 13.4(6) . 6_565 ?
C2 C34 C12 88.6(7) 6_565 6_565 ?
C2 C34 C15 78.7(7) 6_565 6_565 ?
C2 C34 C34 155.0(6) 6_565 6_565 ?
C12 C34 C15 154.5(11) 6_565 6_565 ?
C12 C34 C34 101.4(6) 6_565 6_565 ?
C13 C34 C2 46.8(13) 6_565 6_565 ?
C13 C34 C12 43.8(14) 6_565 6_565 ?
C13 C34 C14 164(3) 6_565 . ?
C13 C34 C14 167(3) 6_565 6_565 ?
C13 C34 C15 125.1(18) 6_565 6_565 ?
C13 C34 C33 48.9(14) 6_565 . ?
C13 C34 C34 144.6(17) 6_565 6_565 ?
C13 C34 C35 71.0(15) 6_565 . ?
C14 C34 C2 122.2(13) 6_565 6_565 ?
C14 C34 C2 138.6(9) . 6_565 ?
C14 C34 C12 123.6(10) . 6_565 ?
C14 C34 C12 141.8(16) 6_565 6_565 ?
C14 C34 C14 18.7(8) 6_565 . ?
C14 C34 C15 61.1(5) . 6_565 ?
C14 C34 C15 43.5(8) 6_565 6_565 ?
C14 C34 C33 139.0(15) 6_565 . ?
C14 C34 C34 22.7(6) . 6_565 ?
C14 C34 C34 41.4(11) 6_565 6_565 ?
C14 C34 C35 98.0(12) 6_565 . ?
C14 C34 C35 115.1(8) . . ?
C15 C34 C34 82.8(5) 6_565 6_565 ?
C33 C34 C2 95.0(8) . 6_565 ?
C33 C34 C12 8.6(9) . 6_565 ?
C33 C34 C14 120.3(9) . . ?
C33 C34 C15 162.5(12) . 6_565 ?
C33 C34 C34 97.7(6) . 6_565 ?
C33 C34 C35 118.6(9) . . ?
C35 C34 C2 24.3(5) . 6_565 ?
C35 C34 C12 111.5(8) . 6_565 ?
C35 C34 C15 54.5(6) . 6_565 ?
C35 C34 C34 135.0(6) . 6_565 ?
C2 C35 C3 121.9(18) 6_565 6_565 ?
C2 C35 C13 75.0(12) 6_565 6_565 ?
C2 C35 C14 128.4(14) 6_565 6_565 ?
C2 C35 C15 174.3(18) 6_565 6_565 ?
C2 C35 C34 101.0(13) 6_565 . ?
C2 C35 C36 138.2(15) 6_565 . ?
C2 C35 C58 20.2(12) 6_565 . ?
C3 C35 C13 162.5(14) 6_565 6_565 ?
C3 C35 C14 109.4(11) 6_565 6_565 ?
C3 C35 C15 61.8(9) 6_565 6_565 ?
C3 C35 C34 137.0(12) 6_565 . ?
C3 C35 C36 19.3(10) 6_565 . ?
C3 C35 C58 105.1(11) 6_565 . ?
C13 C35 C14 53.5(5) 6_565 6_565 ?
C13 C35 C15 101.0(8) 6_565 6_565 ?
C13 C35 C34 26.1(6) 6_565 . ?
C13 C35 C36 143.5(9) 6_565 . ?
C13 C35 C58 90.4(8) 6_565 . ?
C15 C35 C14 47.6(5) 6_565 6_565 ?
C34 C35 C14 27.6(5) . 6_565 ?
C34 C35 C15 75.2(7) . 6_565 ?
C34 C35 C36 118.9(8) . . ?
C34 C35 C58 116.0(8) . . ?
C36 C35 C14 91.6(7) . 6_565 ?
C36 C35 C15 44.5(6) . 6_565 ?
C58 C35 C14 141.5(8) . 6_565 ?
C58 C35 C15 159.3(10) . 6_565 ?
C58 C35 C36 119.2(8) . . ?
C3 C36 C4 88.4(15) 6_565 6_565 ?
C3 C36 C15 93.6(15) 6_565 6_565 ?
C3 C36 C16 142.8(15) 6_565 6_565 ?
C3 C36 C16 147.3(16) 6_565 . ?
C3 C36 C18 136.1(16) 6_565 6_565 ?
C3 C36 C35 26.0(13) 6_565 . ?
C3 C36 C37 95.1(15) 6_565 . ?
C4 C36 C16 122.2(10) 6_565 . ?
C4 C36 C16 124.7(9) 6_565 6_565 ?
C4 C36 C18 47.9(7) 6_565 6_565 ?
C4 C36 C35 106.2(10) 6_565 . ?
C4 C36 C37 9.3(10) 6_565 . ?
C15 C36 C4 162.2(15) 6_565 6_565 ?
C15 C36 C16 53.8(6) 6_565 . ?
C15 C36 C16 49.6(6) 6_565 6_565 ?
C15 C36 C18 126.8(9) 6_565 6_565 ?
C15 C36 C35 70.7(7) 6_565 . ?
C15 C36 C37 165.8(12) 6_565 . ?
C16 C36 C16 5.5(2) . 6_565 ?
C16 C36 C18 74.7(6) . 6_565 ?
C16 C36 C35 123.0(7) . . ?
C16 C36 C37 116.7(8) . . ?
C18 C36 C16 78.0(5) 6_565 6_565 ?
C35 C36 C16 117.9(7) . 6_565 ?
C35 C36 C18 147.6(9) . 6_565 ?
C37 C36 C16 120.0(7) . 6_565 ?
C37 C36 C18 42.0(6) . 6_565 ?
C37 C36 C35 114.7(8) . . ?
C4 C37 C3 28(5) 6_565 6_565 ?
C4 C37 C5 79(4) 6_565 6_565 ?
C4 C37 C18 110(5) 6_565 6_565 ?
C4 C37 C36 41(4) 6_565 . ?
C4 C37 C38 132(6) 6_565 . ?
C4 C37 C60 82(4) 6_565 . ?
C5 C37 C3 100.9(9) 6_565 6_565 ?
C18 C37 C3 111.6(10) 6_565 6_565 ?
C18 C37 C5 124.5(13) 6_565 6_565 ?
C18 C37 C36 87.8(9) 6_565 . ?
C18 C37 C38 32.0(6) 6_565 . ?
C18 C37 C60 133.2(11) 6_565 . ?
C36 C37 C3 24.2(5) . 6_565 ?
C36 C37 C5 120.4(11) . 6_565 ?
C38 C37 C3 142.8(11) . 6_565 ?
C38 C37 C5 100.8(9) . 6_565 ?
C38 C37 C36 119.6(10) . . ?
C38 C37 C60 106.7(7) . . ?
C60 C37 C3 99.7(8) . 6_565 ?
C60 C37 C5 10.3(12) . 6_565 ?
C60 C37 C36 121.6(9) . . ?
C4 C38 C20 111.1(9) 6_565 6_565 ?
C18 C38 C4 61.4(11) 6_565 6_565 ?
C18 C38 C19 104.3(15) 6_565 6_565 ?
C18 C38 C20 131.6(16) 6_565 6_565 ?
C18 C38 C37 65.7(12) 6_565 . ?
C18 C38 C39 54.0(11) 6_565 . ?
C18 C38 C62 149.5(17) 6_565 . ?
C19 C38 C4 141.0(15) 6_565 6_565 ?
C19 C38 C20 48.9(7) 6_565 6_565 ?
C19 C38 C37 148.7(13) 6_565 . ?
C19 C38 C39 57.7(8) 6_565 . ?
C19 C38 C62 63.6(8) 6_565 . ?
C37 C38 C4 8.2(12) . 6_565 ?
C37 C38 C20 114.1(7) . 6_565 ?
C37 C38 C62 109.2(6) . . ?
C39 C38 C4 114.8(10) . 6_565 ?
C39 C38 C20 104.7(7) . 6_565 ?
C39 C38 C37 119.7(10) . . ?
C39 C38 C62 121.2(8) . . ?
C62 C38 C4 109.2(8) . 6_565 ?
C62 C38 C20 20.1(6) . 6_565 ?
C17 C39 C17 16.1(9) 6_565 . ?
C17 C39 C19 141.5(12) 6_565 6_565 ?
C17 C39 C38 107.6(9) 6_565 . ?
C17 C39 C38 123.0(10) . . ?
C17 C39 C39 67.7(7) 6_565 6_565 ?
C17 C39 C40 130.2(12) 6_565 6_565 ?
C17 C39 C40 122.7(9) 6_565 . ?
C17 C39 C40 107.2(7) . . ?
C18 C39 C17 75.3(8) 6_565 6_565 ?
C18 C39 C17 90.7(11) 6_565 . ?
C18 C39 C19 73.0(9) 6_565 6_565 ?
C18 C39 C38 32.3(7) 6_565 . ?
C18 C39 C39 139.0(8) 6_565 6_565 ?
C18 C39 C40 137.8(11) 6_565 6_565 ?
C18 C39 C40 143.3(11) 6_565 . ?
C19 C39 C17 148.7(11) 6_565 . ?
C19 C39 C38 44.6(7) 6_565 . ?
C19 C39 C39 129.7(8) 6_565 6_565 ?
C19 C39 C40 68.0(7) 6_565 6_565 ?
C19 C39 C40 75.6(10) 6_565 . ?
C38 C39 C40 120.2(8) . . ?
C39 C39 C17 51.6(5) 6_565 . ?
C39 C39 C38 163.6(6) 6_565 . ?
C39 C39 C40 57.3(5) 6_565 . ?
C40 C39 C17 114.9(9) 6_565 . ?
C40 C39 C38 112.6(9) 6_565 . ?
C40 C39 C39 65.3(7) 6_565 6_565 ?
C40 C39 C40 8.0(9) 6_565 . ?
C19 C40 C19 140.9(9) . 6_565 ?
C19 C40 C39 107.6(7) . . ?
C39 C40 C19 46.4(6) . 6_565 ?
C39 C40 C19 101.9(8) 6_565 6_565 ?
C39 C40 C19 52.5(7) 6_565 . ?
C39 C40 C39 57.4(8) 6_565 . ?
C39 C40 C41 133.8(12) 6_565 6_565 ?
C39 C40 C41 161.2(10) 6_565 . ?
C40 C40 C19 18.2(5) 6_565 6_565 ?
C40 C40 C19 159.1(5) 6_565 . ?
C40 C40 C39 57.3(5) 6_565 . ?
C40 C40 C39 114.7(7) 6_565 6_565 ?
C40 C40 C41 106.9(7) 6_565 6_565 ?
C40 C40 C41 64.6(6) 6_565 . ?
C41 C40 C19 81.6(9) 6_565 . ?
C41 C40 C19 121.3(10) . . ?
C41 C40 C19 72.3(6) . 6_565 ?
C41 C40 C19 112.6(9) 6_565 6_565 ?
C41 C40 C39 118.7(8) . . ?
C41 C40 C39 155.5(10) 6_565 . ?
C41 C40 C41 42.2(9) 6_565 . ?
C19 C41 C20 44.8(4) 6_565 6_565 ?
C19 C41 C43 88.7(7) 6_565 6_565 ?
C40 C41 C19 51.6(6) 6_565 6_565 ?
C40 C41 C19 59.7(6) . 6_565 ?
C40 C41 C20 95.6(8) 6_565 6_565 ?
C40 C41 C20 103.1(7) . 6_565 ?
C40 C41 C40 8.6(9) 6_565 . ?
C40 C41 C42 128.1(10) 6_565 . ?
C40 C41 C42 120.2(9) . . ?
C40 C41 C43 136.0(9) 6_565 6_565 ?
C40 C41 C43 141.1(8) . 6_565 ?
C40 C41 C63 121.4(7) . . ?
C40 C41 C63 113.2(9) 6_565 . ?
C41 C41 C19 121.8(4) 6_565 6_565 ?
C41 C41 C20 149.7(5) 6_565 6_565 ?
C41 C41 C40 64.6(6) 6_565 . ?
C41 C41 C40 73.2(7) 6_565 6_565 ?
C41 C41 C42 58.8(5) 6_565 . ?
C41 C41 C42 78.6(8) 6_565 6_565 ?
C41 C41 C43 129.5(5) 6_565 6_565 ?
C41 C41 C63 163.7(6) 6_565 . ?
C42 C41 C19 139.2(10) 6_565 6_565 ?
C42 C41 C19 147.4(8) . 6_565 ?
C42 C41 C20 98.9(9) 6_565 6_565 ?
C42 C41 C20 115.6(7) . 6_565 ?
C42 C41 C40 138.2(11) 6_565 . ?
C42 C41 C40 145.3(13) 6_565 6_565 ?
C42 C41 C42 19.7(9) 6_565 . ?
C42 C41 C43 55.3(7) 6_565 6_565 ?
C42 C41 C43 73.9(7) . 6_565 ?
C42 C41 C63 89.6(9) 6_565 . ?
C43 C41 C20 44.4(5) 6_565 6_565 ?
C63 C41 C19 61.7(6) . 6_565 ?
C63 C41 C20 21.5(5) . 6_565 ?
C63 C41 C42 108.9(7) . . ?
C63 C41 C43 35.6(6) . 6_565 ?
C41 C42 C41 42.6(10) 6_565 . ?
C41 C42 C43 121.1(9) . . ?
C41 C42 C43 102.7(9) 6_565 6_565 ?
C41 C42 C43 81.6(9) 6_565 . ?
C41 C42 C43 61.9(6) . 6_565 ?
C41 C42 C63 49.1(6) 6_565 6_565 ?
C41 C42 C63 91.2(8) . 6_565 ?
C41 C42 C64 134.7(8) . 6_565 ?
C41 C42 C64 93.8(9) 6_565 6_565 ?
C41 C42 C65 149.0(11) 6_565 . ?
C42 C42 C41 101.4(8) 6_565 6_565 ?
C42 C42 C41 58.8(5) 6_565 . ?
C42 C42 C43 158.5(7) 6_565 . ?
C42 C42 C43 16.3(5) 6_565 6_565 ?
C42 C42 C63 148.9(4) 6_565 6_565 ?
C42 C42 C64 159.0(5) 6_565 6_565 ?
C42 C42 C65 48.6(5) 6_565 . ?
C42 C42 C65 112.6(9) 6_565 6_565 ?
C43 C42 C43 142.2(11) . 6_565 ?
C43 C42 C63 33.8(6) . 6_565 ?
C43 C42 C64 14.2(6) . 6_565 ?
C63 C42 C43 142.8(7) 6_565 6_565 ?
C64 C42 C43 145.0(7) 6_565 6_565 ?
C64 C42 C63 44.9(5) 6_565 6_565 ?
C65 C42 C41 168.2(11) 6_565 . ?
C65 C42 C41 106.9(7) . . ?
C65 C42 C41 144.9(14) 6_565 6_565 ?
C65 C42 C43 122.9(9) . . ?
C65 C42 C43 107.5(10) 6_565 6_565 ?
C65 C42 C43 63.5(9) 6_565 . ?
C65 C42 C43 46.4(5) . 6_565 ?
C65 C42 C63 156.3(9) . 6_565 ?
C65 C42 C63 95.8(10) 6_565 6_565 ?
C65 C42 C64 113.4(8) . 6_565 ?
C65 C42 C64 51.0(7) 6_565 6_565 ?
C65 C42 C65 63.9(11) 6_565 . ?
C20 C43 C41 76.1(7) . 6_565 ?
C20 C43 C42 117.6(8) . 6_565 ?
C20 C43 C42 118.1(8) . . ?
C20 C43 C44 120.7(8) . . ?
C20 C43 C79 89.6(7) . 6_565 ?
C41 C43 C42 44.2(4) 6_565 6_565 ?
C41 C43 C79 163.3(9) 6_565 6_565 ?
C42 C43 C41 43.0(5) . 6_565 ?
C42 C43 C42 5.3(3) . 6_565 ?
C42 C43 C79 147.1(10) . 6_565 ?
C44 C43 C41 157.0(10) . 6_565 ?
C44 C43 C42 115.8(9) . . ?
C44 C43 C42 113.8(8) . 6_565 ?
C44 C43 C79 32.1(6) . 6_565 ?
C63 C43 C20 36.4(8) 6_565 . ?
C63 C43 C41 52.0(7) 6_565 6_565 ?
C63 C43 C42 95.7(9) 6_565 6_565 ?
C63 C43 C42 93.5(10) 6_565 . ?
C63 C43 C44 150.5(12) 6_565 . ?
C63 C43 C65 136.2(13) 6_565 6_565 ?
C63 C43 C79 119.1(11) 6_565 6_565 ?
C64 C43 C20 116(2) 6_565 . ?
C64 C43 C41 154(3) 6_565 6_565 ?
C64 C43 C42 124(2) 6_565 . ?
C64 C43 C42 126.0(19) 6_565 6_565 ?
C64 C43 C44 37(2) 6_565 . ?
C64 C43 C63 123(3) 6_565 6_565 ?
C64 C43 C65 81.9(17) 6_565 6_565 ?
C64 C43 C79 41.7(19) 6_565 6_565 ?
C65 C43 C20 162.2(11) 6_565 . ?
C65 C43 C41 88.8(8) 6_565 6_565 ?
C65 C43 C42 45.6(5) 6_565 6_565 ?
C65 C43 C42 45.9(6) 6_565 . ?
C65 C43 C44 71.5(7) 6_565 . ?
C65 C43 C79 103.6(8) 6_565 6_565 ?
C79 C43 C42 144.1(9) 6_565 6_565 ?
C23 C44 C65 162.5(10) . 6_565 ?
C23 C44 C66 136.5(8) . 6_565 ?
C23 C44 C67 95.5(7) . 6_565 ?
C43 C44 C23 117.8(8) . . ?
C43 C44 C45 118.4(8) . . ?
C43 C44 C65 52.7(6) . 6_565 ?
C43 C44 C66 94.3(7) . 6_565 ?
C43 C44 C67 136.6(9) . 6_565 ?
C45 C44 C23 115.4(8) . . ?
C45 C44 C65 67.3(6) . 6_565 ?
C45 C44 C66 24.2(5) . 6_565 ?
C45 C44 C67 20.2(5) . 6_565 ?
C64 C44 C23 118.2(11) 6_565 . ?
C64 C44 C43 17.8(10) 6_565 . ?
C64 C44 C45 125.1(11) 6_565 . ?
C64 C44 C65 58.0(7) 6_565 6_565 ?
C64 C44 C66 101.3(10) 6_565 6_565 ?
C64 C44 C67 145.2(12) 6_565 6_565 ?
C64 C44 C80 164.0(13) 6_565 6_565 ?
C65 C44 C66 43.3(4) 6_565 6_565 ?
C65 C44 C67 87.3(7) 6_565 6_565 ?
C67 C44 C66 44.0(5) 6_565 6_565 ?
C79 C44 C23 30.1(9) 6_565 . ?
C79 C44 C43 93.9(11) 6_565 . ?
C79 C44 C45 145.0(12) 6_565 . ?
C79 C44 C64 89.8(12) 6_565 6_565 ?
C79 C44 C65 146.5(12) 6_565 6_565 ?
C79 C44 C66 166.0(13) 6_565 6_565 ?
C79 C44 C67 124.8(11) 6_565 6_565 ?
C79 C44 C80 74.2(9) 6_565 6_565 ?
C80 C44 C23 45.9(7) 6_565 . ?
C80 C44 C43 158.5(10) 6_565 . ?
C80 C44 C45 70.8(8) 6_565 . ?
C80 C44 C65 137.5(10) 6_565 6_565 ?
C80 C44 C66 94.4(8) 6_565 6_565 ?
C80 C44 C67 50.7(6) 6_565 6_565 ?
C44 C45 C65 61.7(6) . 6_565 ?
C44 C45 C68 135.4(9) . 6_565 ?
C44 C45 C80 52.9(6) . 6_565 ?
C46 C45 C44 124.2(8) . . ?
C46 C45 C65 159.3(9) . 6_565 ?
C46 C45 C66 104.6(7) . . ?
C46 C45 C68 15.8(6) . 6_565 ?
C46 C45 C80 72.8(7) . 6_565 ?
C65 C45 C68 145.6(9) 6_565 6_565 ?
C66 C45 C44 110.6(10) 6_565 . ?
C66 C45 C44 120.6(8) . . ?
C66 C45 C46 118.1(11) 6_565 . ?
C66 C45 C65 61.3(7) . 6_565 ?
C66 C45 C65 49.4(7) 6_565 6_565 ?
C66 C45 C66 14.0(7) 6_565 . ?
C66 C45 C68 88.8(7) . 6_565 ?
C66 C45 C68 102.5(12) 6_565 6_565 ?
C66 C45 C80 158.1(11) . 6_565 ?
C66 C45 C80 159.2(14) 6_565 6_565 ?
C67 C45 C44 109.6(17) 6_565 . ?
C67 C45 C46 19.2(15) 6_565 . ?
C67 C45 C65 168(2) 6_565 6_565 ?
C67 C45 C66 123.5(17) 6_565 . ?
C67 C45 C66 137(2) 6_565 6_565 ?
C67 C45 C68 35.0(12) 6_565 6_565 ?
C67 C45 C80 56.8(14) 6_565 6_565 ?
C80 C45 C65 114.2(8) 6_565 6_565 ?
C80 C45 C68 86.9(6) 6_565 6_565 ?
C45 C46 C46 93.7(5) . 6_565 ?
C45 C46 C66 22.3(6) . 6_565 ?
C45 C46 C69 154.3(10) . 6_565 ?
C45 C46 C80 59.5(7) . 6_565 ?
C46 C46 C66 71.6(5) 6_565 6_565 ?
C47 C46 C45 119.7(9) . . ?
C47 C46 C46 134.1(6) . 6_565 ?
C47 C46 C66 139.1(9) . 6_565 ?
C47 C46 C68 119.7(9) . . ?
C47 C46 C69 49.9(6) . 6_565 ?
C47 C46 C80 60.5(7) . 6_565 ?
C67 C46 C45 15.1(11) 6_565 . ?
C67 C46 C46 108.7(12) 6_565 6_565 ?
C67 C46 C47 107.4(14) 6_565 . ?
C67 C46 C66 37.1(9) 6_565 6_565 ?
C67 C46 C68 126.4(14) 6_565 . ?
C67 C46 C69 151.9(16) 6_565 6_565 ?
C67 C46 C80 47.1(11) 6_565 6_565 ?
C68 C46 C45 111.4(7) . . ?
C68 C46 C45 130.6(13) 6_565 . ?
C68 C46 C46 36.9(11) 6_565 6_565 ?
C68 C46 C46 17.7(5) . 6_565 ?
C68 C46 C47 103.1(13) 6_565 . ?
C68 C46 C66 108.5(14) 6_565 6_565 ?
C68 C46 C66 89.4(7) . 6_565 ?
C68 C46 C67 146(2) 6_565 6_565 ?
C68 C46 C68 19.2(9) 6_565 . ?
C68 C46 C69 53.3(10) 6_565 6_565 ?
C68 C46 C69 70.1(7) . 6_565 ?
C68 C46 C80 154.2(12) . 6_565 ?
C68 C46 C80 155.6(18) 6_565 6_565 ?
C69 C46 C46 86.1(5) 6_565 6_565 ?
C69 C46 C66 148.4(10) 6_565 6_565 ?
C69 C46 C80 107.3(7) 6_565 6_565 ?
C80 C46 C46 143.2(5) 6_565 6_565 ?
C80 C46 C66 80.7(6) 6_565 6_565 ?
C24 C47 C67 92.1(8) . 6_565 ?
C24 C47 C68 139.4(9) . 6_565 ?
C24 C47 C80 44.0(7) . 6_565 ?
C46 C47 C24 118.3(9) . . ?
C46 C47 C48 120.5(9) . . ?
C46 C47 C67 26.5(6) . 6_565 ?
C46 C47 C68 24.5(6) . 6_565 ?
C46 C47 C80 74.8(7) . 6_565 ?
C48 C47 C24 111.3(7) . . ?
C48 C47 C67 142.8(9) . 6_565 ?
C48 C47 C68 96.4(8) . 6_565 ?
C48 C47 C80 148.1(8) . 6_565 ?
C68 C47 C67 50.5(5) 6_565 6_565 ?
C68 C47 C80 98.0(7) 6_565 6_565 ?
C69 C47 C24 147.0(9) 6_565 . ?
C69 C47 C46 79.9(8) 6_565 . ?
C69 C47 C48 41.3(7) 6_565 . ?
C69 C47 C67 105.0(9) 6_565 6_565 ?
C69 C47 C68 55.4(6) 6_565 6_565 ?
C69 C47 C80 146.1(10) 6_565 6_565 ?
C70 C47 C24 81.2(9) 6_565 . ?
C70 C47 C46 148.4(13) 6_565 . ?
C70 C47 C48 31.1(7) 6_565 . ?
C70 C47 C67 157.2(13) 6_565 6_565 ?
C70 C47 C68 126.1(12) 6_565 6_565 ?
C70 C47 C69 72.1(9) 6_565 6_565 ?
C70 C47 C80 123.0(11) 6_565 6_565 ?
C70 C47 C81 70.1(10) 6_565 6_565 ?
C80 C47 C67 48.3(5) 6_565 6_565 ?
C81 C47 C24 11.1(7) 6_565 . ?
C81 C47 C46 128.0(11) 6_565 . ?
C81 C47 C48 100.4(8) 6_565 . ?
C81 C47 C67 102.3(10) 6_565 6_565 ?
C81 C47 C68 146.8(12) 6_565 6_565 ?
C81 C47 C69 137.5(12) 6_565 6_565 ?
C81 C47 C80 54.6(7) 6_565 6_565 ?
C26 C48 C49 121.5(8) . 6_565 ?
C26 C48 C49 119.8(9) . . ?
C26 C48 C71 6.2(9) . 6_565 ?
C47 C48 C26 106.7(7) . . ?
C47 C48 C49 119.1(8) . 6_565 ?
C47 C48 C49 122.6(9) . . ?
C47 C48 C71 112.6(8) . 6_565 ?
C49 C48 C49 3.7(3) . 6_565 ?
C49 C48 C71 115.7(9) . 6_565 ?
C69 C48 C26 158.4(14) 6_565 . ?
C69 C48 C47 66.2(9) 6_565 . ?
C69 C48 C49 55.1(8) 6_565 6_565 ?
C69 C48 C49 58.1(8) 6_565 . ?
C69 C48 C71 161.6(15) 6_565 6_565 ?
C70 C48 C26 58.8(11) 6_565 . ?
C70 C48 C47 49.2(11) 6_565 . ?
C70 C48 C49 160(2) 6_565 . ?
C70 C48 C49 156.9(19) 6_565 6_565 ?
C70 C48 C69 114.9(16) 6_565 6_565 ?
C70 C48 C71 64.3(12) 6_565 6_565 ?
C71 C48 C49 117.8(8) 6_565 6_565 ?
C48 C49 C48 145.8(10) . 6_565 ?
C48 C49 C69 116.3(8) . . ?
C49 C49 C48 161.1(6) 6_565 . ?
C49 C49 C48 15.3(5) 6_565 6_565 ?
C49 C49 C50 90.6(7) 6_565 6_565 ?
C49 C49 C50 75.2(6) 6_565 . ?
C49 C49 C69 121.9(8) 6_565 6_565 ?
C49 C49 C69 46.3(6) 6_565 . ?
C50 C49 C48 101.3(8) 6_565 6_565 ?
C50 C49 C48 102.5(9) 6_565 . ?
C50 C49 C48 86.1(8) . 6_565 ?
C50 C49 C48 117.5(9) . . ?
C50 C49 C50 15.4(9) 6_565 . ?
C50 C49 C69 133.8(10) 6_565 . ?
C50 C49 C69 119.1(9) . . ?
C69 C49 C48 41.7(8) 6_565 . ?
C69 C49 C48 33.2(5) . 6_565 ?
C69 C49 C48 108.1(9) 6_565 6_565 ?
C69 C49 C50 155.7(11) 6_565 . ?
C69 C49 C50 142.9(12) 6_565 6_565 ?
C69 C49 C69 75.6(10) 6_565 . ?
C49 C50 C49 14.1(10) 6_565 . ?
C49 C50 C51 121.8(9) . . ?
C49 C50 C51 134.8(10) 6_565 . ?
C49 C50 C72 89.1(7) . 6_565 ?
C49 C50 C72 107.7(9) 6_565 . ?
C49 C50 C72 103.0(8) 6_565 6_565 ?
C50 C50 C49 75.2(6) 6_565 . ?
C50 C50 C49 89.4(7) 6_565 6_565 ?
C50 C50 C51 115.6(7) 6_565 6_565 ?
C50 C50 C51 50.6(5) 6_565 . ?
C50 C50 C72 156.7(5) 6_565 . ?
C50 C50 C72 18.5(4) 6_565 6_565 ?
C51 C50 C49 146.6(11) 6_565 6_565 ?
C51 C50 C49 155.9(9) 6_565 . ?
C51 C50 C51 64.9(8) 6_565 . ?
C51 C50 C72 42.8(6) 6_565 . ?
C51 C50 C72 33.6(5) . 6_565 ?
C51 C50 C72 98.0(7) 6_565 6_565 ?
C72 C50 C49 121.2(9) . . ?
C72 C50 C51 107.1(6) . . ?
C72 C50 C72 138.3(8) . 6_565 ?
C27 C51 C50 120.1(9) . . ?
C27 C51 C51 156.1(6) . 6_565 ?
C27 C51 C52 119.2(8) . . ?
C50 C51 C27 107.6(9) 6_565 . ?
C50 C51 C50 13.8(8) 6_565 . ?
C50 C51 C51 64.4(7) 6_565 6_565 ?
C50 C51 C51 50.6(5) . 6_565 ?
C50 C51 C52 124.0(9) 6_565 . ?
C50 C51 C52 110.3(6) . . ?
C51 C51 C52 60.2(4) 6_565 . ?
C53 C51 C27 53.7(7) 6_565 . ?
C53 C51 C50 159.0(12) 6_565 6_565 ?
C53 C51 C50 164.1(11) 6_565 . ?
C53 C51 C51 127.8(7) 6_565 6_565 ?
C53 C51 C52 68.3(7) 6_565 . ?
C72 C51 C27 31.4(8) 6_565 . ?
C72 C51 C50 79.1(9) 6_565 6_565 ?
C72 C51 C50 92.6(12) 6_565 . ?
C72 C51 C51 142.0(10) 6_565 6_565 ?
C72 C51 C52 150.3(12) 6_565 . ?
C72 C51 C53 84.4(10) 6_565 6_565 ?
C30 C52 C30 38.6(8) 6_565 . ?
C30 C52 C51 125.7(6) 6_565 6_565 ?
C30 C52 C51 155.8(7) 6_565 . ?
C30 C52 C51 155.8(7) . 6_565 ?
C30 C52 C51 125.7(6) . . ?
C30 C52 C53 119.2(7) . . ?
C30 C52 C53 81.6(5) . 6_565 ?
C30 C52 C53 119.2(7) 6_565 6_565 ?
C30 C52 C53 81.5(6) 6_565 . ?
C51 C52 C51 59.6(8) . 6_565 ?
C51 C52 C53 105.0(6) . . ?
C51 C52 C53 46.0(5) 6_565 . ?
C51 C52 C53 46.0(5) . 6_565 ?
C51 C52 C53 105.0(6) 6_565 6_565 ?
C53 C52 C53 147.8(9) . 6_565 ?
C27 C53 C28 64.5(7) 6_565 6_565 ?
C27 C53 C29 114.4(10) 6_565 6_565 ?
C27 C53 C30 148.8(10) 6_565 6_565 ?
C27 C53 C52 136.5(9) 6_565 . ?
C27 C53 C54 88.2(9) 6_565 . ?
C27 C53 C72 32.7(6) 6_565 . ?
C28 C53 C29 51.7(6) 6_565 6_565 ?
C28 C53 C30 95.9(7) 6_565 6_565 ?
C28 C53 C52 140.7(9) 6_565 . ?
C29 C53 C30 45.0(4) 6_565 6_565 ?
C51 C53 C27 75.2(9) 6_565 6_565 ?
C51 C53 C28 136.9(11) 6_565 6_565 ?
C51 C53 C29 150.5(10) 6_565 6_565 ?
C51 C53 C30 112.4(9) 6_565 6_565 ?
C51 C53 C52 65.7(7) 6_565 . ?
C51 C53 C54 156.3(12) 6_565 . ?
C51 C53 C72 43.1(6) 6_565 . ?
C52 C53 C29 92.9(7) . 6_565 ?
C52 C53 C30 48.2(5) . 6_565 ?
C54 C53 C28 23.8(6) . 6_565 ?
C54 C53 C29 28.9(6) . 6_565 ?
C54 C53 C30 73.9(7) . 6_565 ?
C54 C53 C52 121.4(9) . . ?
C72 C53 C28 97.1(8) . 6_565 ?
C72 C53 C29 144.1(9) . 6_565 ?
C72 C53 C30 148.6(8) . 6_565 ?
C72 C53 C52 108.0(6) . . ?
C72 C53 C54 120.7(8) . . ?
C9 C54 C11 78.1(6) 6_565 6_565 ?
C9 C54 C27 86.3(7) 6_565 6_565 ?
C9 C54 C30 146.7(10) 6_565 6_565 ?
C11 C54 C30 78.8(6) 6_565 6_565 ?
C27 C54 C11 146.8(10) 6_565 6_565 ?
C27 C54 C30 100.5(7) 6_565 6_565 ?
C28 C54 C9 49.7(14) 6_565 6_565 ?
C28 C54 C11 125(2) 6_565 6_565 ?
C28 C54 C27 38.2(15) 6_565 6_565 ?
C28 C54 C29 159(3) 6_565 6_565 ?
C28 C54 C30 136(2) 6_565 6_565 ?
C28 C54 C53 78.4(17) 6_565 . ?
C28 C54 C55 152(2) 6_565 . ?
C28 C54 C74 39.8(15) 6_565 . ?
C29 C54 C9 121.8(13) 6_565 6_565 ?
C29 C54 C11 44.1(8) 6_565 6_565 ?
C29 C54 C27 136.6(15) 6_565 6_565 ?
C29 C54 C30 37.7(9) 6_565 6_565 ?
C29 C54 C53 101.2(13) 6_565 . ?
C29 C54 C55 15.7(9) 6_565 . ?
C29 C54 C74 132.0(14) 6_565 . ?
C53 C54 C9 126.0(9) . 6_565 ?
C53 C54 C11 138.9(10) . 6_565 ?
C53 C54 C27 40.3(6) . 6_565 ?
C53 C54 C30 63.6(6) . 6_565 ?
C53 C54 C55 116.3(9) . . ?
C53 C54 C74 117.4(9) . . ?
C55 C54 C9 106.8(9) . 6_565 ?
C55 C54 C11 28.7(6) . 6_565 ?
C55 C54 C27 147.5(11) . 6_565 ?
C55 C54 C30 52.8(6) . 6_565 ?
C74 C54 C9 10.3(6) . 6_565 ?
C74 C54 C11 88.4(7) . 6_565 ?
C74 C54 C27 77.3(7) . 6_565 ?
C74 C54 C30 152.6(12) . 6_565 ?
C74 C54 C55 117.1(9) . . ?
C11 C55 C12 46.3(8) 6_565 6_565 ?
C11 C55 C28 98.4(11) 6_565 6_565 ?
C11 C55 C30 151.3(15) 6_565 6_565 ?
C11 C55 C31 119.3(11) 6_565 . ?
C11 C55 C54 105.3(11) 6_565 . ?
C11 C55 C56 13.9(8) 6_565 . ?
C12 C55 C28 134.1(8) 6_565 6_565 ?
C29 C55 C11 127(2) 6_565 6_565 ?
C29 C55 C12 152(2) 6_565 6_565 ?
C29 C55 C28 28.7(12) 6_565 6_565 ?
C29 C55 C30 60.2(14) 6_565 6_565 ?
C29 C55 C31 102.3(18) 6_565 . ?
C29 C55 C54 22.5(13) 6_565 . ?
C29 C55 C56 140.7(18) 6_565 . ?
C30 C55 C12 112.4(8) 6_565 6_565 ?
C30 C55 C28 86.0(6) 6_565 6_565 ?
C31 C55 C12 73.4(6) . 6_565 ?
C31 C55 C28 125.6(8) . 6_565 ?
C31 C55 C30 42.3(5) . 6_565 ?
C31 C55 C54 123.2(9) . . ?
C31 C55 C56 107.8(7) . . ?
C54 C55 C12 142.2(10) . 6_565 ?
C54 C55 C28 8.1(7) . 6_565 ?
C54 C55 C30 82.0(7) . 6_565 ?
C56 C55 C12 34.6(6) . 6_565 ?
C56 C55 C28 112.2(7) . 6_565 ?
C56 C55 C30 145.9(9) . 6_565 ?
C56 C55 C54 119.2(8) . . ?
C10 C56 C13 107.4(8) 6_565 6_565 ?
C10 C56 C29 82.6(6) 6_565 6_565 ?
C11 C56 C10 68.6(17) 6_565 6_565 ?
C11 C56 C12 117(3) 6_565 6_565 ?
C11 C56 C13 143(3) 6_565 6_565 ?
C11 C56 C29 14.1(15) 6_565 6_565 ?
C11 C56 C33 128(2) 6_565 . ?
C11 C56 C55 25.6(16) 6_565 . ?
C11 C56 C57 96.0(19) 6_565 . ?
C12 C56 C10 141.9(16) 6_565 6_565 ?
C12 C56 C13 43.2(7) 6_565 6_565 ?
C12 C56 C29 105.6(11) 6_565 6_565 ?
C12 C56 C33 10.8(9) 6_565 . ?
C12 C56 C55 97.7(9) 6_565 . ?
C12 C56 C57 126.4(12) 6_565 . ?
C13 C56 C29 138.7(10) 6_565 6_565 ?
C33 C56 C10 138.1(11) . 6_565 ?
C33 C56 C13 33.7(6) . 6_565 ?
C33 C56 C29 116.4(7) . 6_565 ?
C55 C56 C10 94.3(8) . 6_565 ?
C55 C56 C13 135.9(9) . 6_565 ?
C55 C56 C29 11.8(6) . 6_565 ?
C55 C56 C33 108.5(6) . . ?
C57 C56 C10 27.5(5) . 6_565 ?
C57 C56 C13 84.7(7) . 6_565 ?
C57 C56 C29 110.0(8) . 6_565 ?
C57 C56 C33 118.3(9) . . ?
C57 C56 C55 121.7(9) . . ?
C1 C57 C2 52.5(8) 6_565 6_565 ?
C1 C57 C11 153.5(15) 6_565 6_565 ?
C1 C57 C56 146.4(13) 6_565 . ?
C1 C57 C58 28.9(8) 6_565 . ?
C1 C57 C75 80.8(9) 6_565 . ?
C10 C57 C1 110.6(16) 6_565 6_565 ?
C10 C57 C2 149.1(19) 6_565 6_565 ?
C10 C57 C11 69.5(12) 6_565 6_565 ?
C10 C57 C56 90.2(13) 6_565 . ?
C10 C57 C58 136.9(15) 6_565 . ?
C10 C57 C75 31.8(11) 6_565 . ?
C11 C57 C2 113.3(8) 6_565 6_565 ?
C56 C57 C2 96.3(7) . 6_565 ?
C56 C57 C11 20.7(6) . 6_565 ?
C56 C57 C58 120.4(8) . . ?
C56 C57 C75 121.8(9) . . ?
C58 C57 C2 24.1(5) . 6_565 ?
C58 C57 C11 136.2(10) . 6_565 ?
C75 C57 C2 130.2(8) . 6_565 ?
C75 C57 C11 101.0(8) . 6_565 ?
C75 C57 C58 109.3(6) . . ?
C1 C58 C2 151(2) 6_565 6_565 ?
C1 C58 C3 147.9(18) 6_565 6_565 ?
C1 C58 C6 51.3(12) 6_565 6_565 ?
C1 C58 C10 33.2(11) 6_565 6_565 ?
C1 C58 C35 152(2) 6_565 . ?
C1 C58 C57 44.6(12) 6_565 . ?
C1 C58 C59 61.7(12) 6_565 . ?
C2 C58 C3 43.3(10) 6_565 6_565 ?
C2 C58 C6 142.5(14) 6_565 6_565 ?
C2 C58 C10 119.2(13) 6_565 6_565 ?
C2 C58 C35 17.9(10) 6_565 . ?
C2 C58 C57 110.1(13) 6_565 . ?
C2 C58 C59 137.4(13) 6_565 . ?
C3 C58 C10 146.3(8) 6_565 6_565 ?
C6 C58 C3 101.6(8) 6_565 6_565 ?
C6 C58 C10 81.7(6) 6_565 6_565 ?
C35 C58 C3 27.2(5) . 6_565 ?
C35 C58 C6 124.7(9) . 6_565 ?
C35 C58 C10 127.4(8) . 6_565 ?
C57 C58 C3 146.2(9) . 6_565 ?
C57 C58 C6 94.8(7) . 6_565 ?
C57 C58 C10 13.8(5) . 6_565 ?
C57 C58 C35 121.8(8) . . ?
C59 C58 C3 94.3(7) . 6_565 ?
C59 C58 C6 12.4(7) . 6_565 ?
C59 C58 C10 93.3(6) . 6_565 ?
C59 C58 C35 119.9(9) . . ?
C59 C58 C57 106.0(7) . . ?
C1 C59 C5 146.7(17) 6_565 6_565 ?
C1 C59 C7 97.2(9) 6_565 6_565 ?
C1 C59 C58 32.5(7) 6_565 . ?
C1 C59 C60 149.8(13) 6_565 . ?
C1 C59 C76 78.3(8) 6_565 . ?
C5 C59 C7 86.7(9) 6_565 6_565 ?
C5 C59 C76 109.3(10) 6_565 . ?
C6 C59 C1 105(2) 6_565 6_565 ?
C6 C59 C5 80(2) 6_565 6_565 ?
C6 C59 C7 7.9(18) 6_565 6_565 ?
C6 C59 C58 134(3) 6_565 . ?
C6 C59 C60 89.5(19) 6_565 . ?
C6 C59 C76 29.4(17) 6_565 . ?
C58 C59 C5 124.5(12) . 6_565 ?
C58 C59 C7 126.6(8) . 6_565 ?
C58 C59 C60 121.6(9) . . ?
C58 C59 C76 110.2(7) . . ?
C60 C59 C5 11.6(11) . 6_565 ?
C60 C59 C7 96.4(7) . 6_565 ?
C60 C59 C76 118.9(9) . . ?
C76 C59 C7 22.7(5) . 6_565 ?
C4 C60 C6 124.7(14) 6_565 6_565 ?
C4 C60 C21 112.2(13) 6_565 6_565 ?
C4 C60 C37 12.8(9) 6_565 . ?
C4 C60 C61 116.1(11) 6_565 . ?
C5 C60 C4 103(6) 6_565 6_565 ?
C5 C60 C6 69(4) 6_565 6_565 ?
C5 C60 C21 37(4) 6_565 6_565 ?
C5 C60 C37 106(5) 6_565 . ?
C5 C60 C59 86(4) 6_565 . ?
C5 C60 C61 47(5) 6_565 . ?
C6 C60 C21 93.1(10) 6_565 6_565 ?
C37 C60 C6 137.5(13) . 6_565 ?
C37 C60 C21 107.4(9) . 6_565 ?
C37 C60 C61 109.2(7) . . ?
C59 C60 C4 109.6(11) . 6_565 ?
C59 C60 C6 21.3(7) . 6_565 ?
C59 C60 C21 114.0(10) . 6_565 ?
C59 C60 C37 121.7(9) . . ?
C59 C60 C61 118.7(9) . . ?
C61 C60 C6 97.4(9) . 6_565 ?
C61 C60 C21 10.0(11) . 6_565 ?
C5 C61 C20 119.8(14) 6_565 6_565 ?
C5 C61 C22 106.4(13) 6_565 6_565 ?
C5 C61 C60 9.4(13) 6_565 . ?
C5 C61 C62 107.9(10) 6_565 . ?
C5 C61 C78 117.3(13) 6_565 . ?
C21 C61 C5 115(5) 6_565 6_565 ?
C21 C61 C20 53(3) 6_565 6_565 ?
C21 C61 C22 50(3) 6_565 6_565 ?
C21 C61 C60 124(5) 6_565 . ?
C21 C61 C62 81(3) 6_565 . ?
C21 C61 C78 45(3) 6_565 . ?
C22 C61 C20 100.9(10) 6_565 6_565 ?
C60 C61 C20 122.2(9) . 6_565 ?
C60 C61 C22 113.4(10) . 6_565 ?
C60 C61 C78 124.5(10) . . ?
C62 C61 C20 27.6(6) . 6_565 ?
C62 C61 C22 128.3(11) . 6_565 ?
C62 C61 C60 106.0(7) . . ?
C62 C61 C78 119.4(10) . . ?
C78 C61 C20 92.8(9) . 6_565 ?
C78 C61 C22 11.2(7) . 6_565 ?
C19 C62 C21 134.6(13) 6_565 6_565 ?
C19 C62 C38 43.2(7) 6_565 . ?
C19 C62 C61 139.1(11) 6_565 . ?
C19 C62 C63 75.3(7) 6_565 . ?
C20 C62 C19 85.0(13) 6_565 6_565 ?
C20 C62 C21 79.1(13) 6_565 6_565 ?
C20 C62 C38 120.5(16) 6_565 . ?
C20 C62 C61 93.2(15) 6_565 . ?
C20 C62 C63 32.4(12) 6_565 . ?
C21 C62 C38 114.1(9) 6_565 . ?
C21 C62 C61 14.2(10) 6_565 . ?
C21 C62 C63 107.8(10) 6_565 . ?
C38 C62 C61 108.2(7) . . ?
C38 C62 C63 118.5(8) . . ?
C61 C62 C63 120.9(10) . . ?
C19 C63 C42 106.5(8) 6_565 6_565 ?
C20 C63 C19 61.1(9) 6_565 6_565 ?
C20 C63 C41 122.1(13) 6_565 . ?
C20 C63 C42 130.2(14) 6_565 6_565 ?
C20 C63 C43 98.3(15) 6_565 6_565 ?
C20 C63 C62 28.0(10) 6_565 . ?
C20 C63 C64 97.6(13) 6_565 . ?
C41 C63 C19 70.2(7) . 6_565 ?
C41 C63 C42 41.3(5) . 6_565 ?
C41 C63 C62 119.9(8) . . ?
C41 C63 C64 108.2(7) . . ?
C43 C63 C19 132.8(13) 6_565 6_565 ?
C43 C63 C41 92.4(10) 6_565 . ?
C43 C63 C42 52.6(7) 6_565 6_565 ?
C43 C63 C62 125.6(13) 6_565 . ?
C43 C63 C64 18.8(10) 6_565 . ?
C62 C63 C19 49.7(6) . 6_565 ?
C62 C63 C42 149.8(9) . 6_565 ?
C62 C63 C64 120.9(10) . . ?
C64 C63 C19 147.2(10) . 6_565 ?
C64 C63 C42 67.0(5) . 6_565 ?
C20 C64 C42 88.4(6) 6_565 6_565 ?
C43 C64 C20 48.0(16) 6_565 6_565 ?
C43 C64 C42 41.6(16) 6_565 6_565 ?
C43 C64 C44 125(3) 6_565 6_565 ?
C43 C64 C63 37.8(19) 6_565 . ?
C43 C64 C65 76.0(17) 6_565 . ?
C43 C64 C79 124(3) 6_565 . ?
C44 C64 C20 124.7(12) 6_565 6_565 ?
C44 C64 C42 114.5(11) 6_565 6_565 ?
C44 C64 C63 152.1(14) 6_565 . ?
C44 C64 C65 82.3(10) 6_565 . ?
C44 C64 C79 41.8(8) 6_565 . ?
C63 C64 C20 29.4(6) . 6_565 ?
C63 C64 C42 68.2(5) . 6_565 ?
C63 C64 C65 105.8(7) . . ?
C63 C64 C79 120.5(10) . . ?
C65 C64 C20 123.9(8) . 6_565 ?
C65 C64 C42 37.7(4) . 6_565 ?
C65 C64 C79 123.5(9) . . ?
C79 C64 C20 91.7(8) . 6_565 ?
C79 C64 C42 146.8(11) . 6_565 ?
C42 C65 C42 18.9(9) 6_565 . ?
C42 C65 C43 70.6(7) 6_565 6_565 ?
C42 C65 C43 88.0(7) . 6_565 ?
C42 C65 C44 138.1(8) . 6_565 ?
C42 C65 C44 124.5(10) 6_565 6_565 ?
C42 C65 C45 153.7(10) 6_565 6_565 ?
C42 C65 C45 143.3(9) . 6_565 ?
C42 C65 C64 109.5(6) . . ?
C42 C65 C64 91.3(9) 6_565 . ?
C42 C65 C65 67.5(9) 6_565 6_565 ?
C42 C65 C66 118.3(12) 6_565 6_565 ?
C42 C65 C66 100.0(8) . 6_565 ?
C42 C65 C66 139.1(12) 6_565 . ?
C43 C65 C44 55.8(7) 6_565 6_565 ?
C43 C65 C45 105.5(9) 6_565 6_565 ?
C43 C65 C64 22.1(6) 6_565 . ?
C43 C65 C66 144.1(9) 6_565 6_565 ?
C44 C65 C45 51.0(5) 6_565 6_565 ?
C64 C65 C44 39.6(7) . 6_565 ?
C64 C65 C45 90.5(8) . 6_565 ?
C64 C65 C66 138.5(9) . 6_565 ?
C65 C65 C42 48.6(5) 6_565 . ?
C65 C65 C43 132.3(7) 6_565 6_565 ?
C65 C65 C44 144.3(5) 6_565 6_565 ?
C65 C65 C45 102.1(5) 6_565 6_565 ?
C65 C65 C64 154.1(6) 6_565 . ?
C65 C65 C66 75.0(6) 6_565 . ?
C65 C65 C66 52.9(5) 6_565 6_565 ?
C66 C65 C42 121.6(9) . . ?
C66 C65 C43 131.5(10) . 6_565 ?
C66 C65 C44 99.4(7) 6_565 6_565 ?
C66 C65 C44 79.2(7) . 6_565 ?
C66 C65 C45 50.0(4) 6_565 6_565 ?
C66 C65 C45 28.5(7) . 6_565 ?
C66 C65 C64 118.8(9) . . ?
C66 C65 C66 22.2(7) . 6_565 ?
C44 C66 C46 81.7(6) 6_565 6_565 ?
C45 C66 C44 148.4(9) . 6_565 ?
C45 C66 C44 45.1(9) 6_565 6_565 ?
C45 C66 C45 128.7(13) 6_565 . ?
C45 C66 C46 39.6(7) 6_565 6_565 ?
C45 C66 C46 89.9(7) . 6_565 ?
C45 C66 C65 149.6(12) 6_565 6_565 ?
C45 C66 C65 68.8(8) . 6_565 ?
C45 C66 C65 102.2(11) 6_565 . ?
C45 C66 C67 17.0(5) . 6_565 ?
C45 C66 C67 112.2(9) 6_565 6_565 ?
C45 C66 C67 18.7(9) 6_565 . ?
C65 C66 C44 105.9(6) 6_565 6_565 ?
C65 C66 C44 57.5(6) . 6_565 ?
C65 C66 C45 120.0(9) . . ?
C65 C66 C46 138.4(8) . 6_565 ?
C65 C66 C46 151.0(9) 6_565 6_565 ?
C65 C66 C65 52.1(8) . 6_565 ?
C65 C66 C67 120.3(9) . . ?
C65 C66 C67 135.3(8) . 6_565 ?
C65 C66 C67 85.4(8) 6_565 6_565 ?
C66 C66 C44 151.4(4) 6_565 6_565 ?
C66 C66 C45 147.3(9) 6_565 6_565 ?
C66 C66 C45 18.7(5) 6_565 . ?
C66 C66 C46 108.4(5) 6_565 6_565 ?
C66 C66 C65 52.9(5) 6_565 6_565 ?
C66 C66 C65 105.0(6) 6_565 . ?
C66 C66 C67 35.3(4) 6_565 6_565 ?
C66 C66 C67 129.4(5) 6_565 . ?
C67 C66 C44 62.8(6) . 6_565 ?
C67 C66 C44 142.2(7) 6_565 6_565 ?
C67 C66 C45 110.9(7) . . ?
C67 C66 C46 21.0(6) . 6_565 ?
C67 C66 C46 73.0(4) 6_565 6_565 ?
C67 C66 C65 159.1(9) . 6_565 ?
C67 C66 C67 94.1(7) . 6_565 ?
C44 C67 C66 86.4(5) 6_565 6_565 ?
C44 C67 C68 145.4(9) 6_565 6_565 ?
C45 C67 C44 50.2(13) 6_565 6_565 ?
C45 C67 C46 146(3) 6_565 6_565 ?
C45 C67 C47 156(2) 6_565 6_565 ?
C45 C67 C66 24.4(14) 6_565 . ?
C45 C67 C66 39.4(13) 6_565 6_565 ?
C45 C67 C68 111.8(17) 6_565 6_565 ?
C45 C67 C68 130.1(17) 6_565 . ?
C45 C67 C80 100.3(17) 6_565 . ?
C46 C67 C44 150.5(17) 6_565 6_565 ?
C46 C67 C47 46.0(9) 6_565 6_565 ?
C46 C67 C66 106.6(14) 6_565 6_565 ?
C46 C67 C66 121.8(13) 6_565 . ?
C46 C67 C68 15.7(11) 6_565 . ?
C46 C67 C68 33.9(10) 6_565 6_565 ?
C46 C67 C80 107.3(14) 6_565 . ?
C47 C67 C44 109.4(8) 6_565 6_565 ?
C47 C67 C66 144.3(9) 6_565 6_565 ?
C47 C67 C68 77.1(5) 6_565 6_565 ?
C66 C67 C44 73.2(7) . 6_565 ?
C66 C67 C47 156.2(11) . 6_565 ?
C66 C67 C66 15.3(5) . 6_565 ?
C66 C67 C68 106.2(7) . . ?
C66 C67 C68 87.9(6) . 6_565 ?
C66 C67 C68 72.7(6) 6_565 6_565 ?
C66 C67 C80 122.9(9) . . ?
C68 C67 C44 152.6(11) . 6_565 ?
C68 C67 C47 60.2(7) . 6_565 ?
C68 C67 C66 90.9(7) . 6_565 ?
C68 C67 C68 18.3(5) . 6_565 ?
C80 C67 C44 50.1(6) . 6_565 ?
C80 C67 C47 61.4(7) . 6_565 ?
C80 C67 C66 134.3(9) . 6_565 ?
C80 C67 C68 120.3(10) . . ?
C80 C67 C68 134.1(9) . 6_565 ?
C45 C68 C67 72.1(4) 6_565 6_565 ?
C46 C68 C45 91.8(7) . 6_565 ?
C46 C68 C45 33.6(9) 6_565 6_565 ?
C46 C68 C46 125.3(15) 6_565 . ?
C46 C68 C47 157.1(11) . 6_565 ?
C46 C68 C47 52.4(11) 6_565 6_565 ?
C46 C68 C67 19.6(5) . 6_565 ?
C46 C68 C67 105.7(11) 6_565 6_565 ?
C46 C68 C67 106.6(7) . . ?
C46 C68 C67 18.7(10) 6_565 . ?
C46 C68 C68 143.1(11) 6_565 6_565 ?
C46 C68 C69 122.9(9) . . ?
C46 C68 C69 155.6(17) 6_565 6_565 ?
C46 C68 C69 103.3(14) 6_565 . ?
C46 C68 C69 63.7(6) . 6_565 ?
C47 C68 C45 82.7(7) 6_565 6_565 ?
C47 C68 C67 146.8(7) 6_565 6_565 ?
C47 C68 C69 109.5(7) 6_565 6_565 ?
C67 C68 C45 14.9(6) . 6_565 ?
C67 C68 C47 69.3(7) . 6_565 ?
C67 C68 C67 87.0(7) . 6_565 ?
C67 C68 C69 153.7(9) . 6_565 ?
C68 C68 C45 109.5(4) 6_565 6_565 ?
C68 C68 C46 17.7(5) 6_565 . ?
C68 C68 C47 155.0(5) 6_565 6_565 ?
C68 C68 C67 124.4(5) 6_565 . ?
C68 C68 C67 37.4(4) 6_565 6_565 ?
C68 C68 C69 48.2(4) 6_565 6_565 ?
C68 C68 C69 108.3(6) 6_565 . ?
C69 C68 C45 144.2(8) 6_565 6_565 ?
C69 C68 C45 130.1(8) . 6_565 ?
C69 C68 C47 51.0(6) . 6_565 ?
C69 C68 C67 119.1(9) . . ?
C69 C68 C67 137.5(8) . 6_565 ?
C69 C68 C67 81.5(6) 6_565 6_565 ?
C69 C68 C69 60.1(8) . 6_565 ?
C46 C69 C68 46.2(4) 6_565 6_565 ?
C47 C69 C46 50.2(5) 6_565 6_565 ?
C47 C69 C49 157.1(9) 6_565 . ?
C47 C69 C68 73.5(8) 6_565 . ?
C47 C69 C68 96.2(7) 6_565 6_565 ?
C47 C69 C69 141.8(6) 6_565 6_565 ?
C47 C69 C70 45.3(7) 6_565 . ?
C48 C69 C46 121.9(11) 6_565 6_565 ?
C48 C69 C47 72.5(9) 6_565 6_565 ?
C48 C69 C49 91.7(10) 6_565 . ?
C48 C69 C49 80.2(8) 6_565 6_565 ?
C48 C69 C68 145.1(12) 6_565 . ?
C48 C69 C68 161.6(12) 6_565 6_565 ?
C48 C69 C69 136.6(8) 6_565 6_565 ?
C48 C69 C70 27.5(8) 6_565 . ?
C49 C69 C46 138.3(9) . 6_565 ?
C49 C69 C46 148.9(11) 6_565 6_565 ?
C49 C69 C47 149.2(11) 6_565 6_565 ?
C49 C69 C49 11.7(9) 6_565 . ?
C49 C69 C68 129.4(11) 6_565 . ?
C49 C69 C68 106.0(10) 6_565 6_565 ?
C49 C69 C68 94.3(7) . 6_565 ?
C49 C69 C69 58.1(8) 6_565 6_565 ?
C49 C69 C69 46.3(5) . 6_565 ?
C49 C69 C70 105.8(10) 6_565 . ?
C68 C69 C46 23.4(6) . 6_565 ?
C68 C69 C49 117.7(8) . . ?
C68 C69 C68 23.5(6) . 6_565 ?
C68 C69 C69 71.7(6) . 6_565 ?
C68 C69 C70 117.7(9) . . ?
C69 C69 C46 93.9(5) 6_565 6_565 ?
C69 C69 C68 48.2(4) 6_565 6_565 ?
C70 C69 C46 94.4(8) . 6_565 ?
C70 C69 C49 116.6(8) . . ?
C70 C69 C68 137.9(9) . 6_565 ?
C70 C69 C69 153.8(6) . 6_565 ?
C24 C70 C25 51.3(5) 6_565 6_565 ?
C26 C70 C24 107.8(11) 6_565 6_565 ?
C26 C70 C25 56.9(7) 6_565 6_565 ?
C26 C70 C69 124.3(11) 6_565 . ?
C26 C70 C71 4.5(12) 6_565 . ?
C26 C70 C81 103.1(10) 6_565 . ?
C47 C70 C24 58.5(8) 6_565 6_565 ?
C47 C70 C25 109.5(11) 6_565 6_565 ?
C47 C70 C26 162.1(18) 6_565 6_565 ?
C47 C70 C69 62.6(9) 6_565 . ?
C47 C70 C71 166.5(14) 6_565 . ?
C47 C70 C81 63.3(10) 6_565 . ?
C48 C70 C24 154.8(17) 6_565 6_565 ?
C48 C70 C25 145.5(16) 6_565 6_565 ?
C48 C70 C26 90.3(13) 6_565 6_565 ?
C48 C70 C47 99.7(15) 6_565 6_565 ?
C48 C70 C69 37.6(11) 6_565 . ?
C48 C70 C71 87.1(14) 6_565 . ?
C48 C70 C81 158.6(19) 6_565 . ?
C69 C70 C24 118.2(9) . 6_565 ?
C69 C70 C25 156.2(12) . 6_565 ?
C71 C70 C24 111.8(8) . 6_565 ?
C71 C70 C25 60.7(6) . 6_565 ?
C71 C70 C69 122.1(9) . . ?
C71 C70 C81 107.1(7) . . ?
C81 C70 C24 4.8(7) . 6_565 ?
C81 C70 C25 46.5(6) . 6_565 ?
C81 C70 C69 122.6(11) . . ?
C26 C71 C25 44(5) 6_565 6_565 ?
C26 C71 C27 137(10) 6_565 6_565 ?
C26 C71 C48 54(6) 6_565 6_565 ?
C26 C71 C70 30(7) 6_565 . ?
C26 C71 C72 132(8) 6_565 . ?
C26 C71 C73 81(6) 6_565 . ?
C27 C71 C25 123.9(12) 6_565 6_565 ?
C27 C71 C48 124.8(11) 6_565 6_565 ?
C27 C71 C70 148.0(14) 6_565 . ?
C27 C71 C72 33.9(6) 6_565 . ?
C27 C71 C73 86.6(10) 6_565 . ?
C48 C71 C25 96.6(9) 6_565 6_565 ?
C70 C71 C25 68.7(7) . 6_565 ?
C70 C71 C48 28.6(6) . 6_565 ?
C70 C71 C73 108.7(7) . . ?
C72 C71 C25 152.6(14) . 6_565 ?
C72 C71 C48 93.8(8) . 6_565 ?
C72 C71 C70 121.6(10) . . ?
C72 C71 C73 120.2(10) . . ?
C73 C71 C25 40.4(5) . 6_565 ?
C73 C71 C48 135.5(10) . 6_565 ?
C26 C72 C50 117.9(8) 6_565 6_565 ?
C27 C72 C26 68.3(11) 6_565 6_565 ?
C27 C72 C50 149.0(16) 6_565 6_565 ?
C27 C72 C50 153.0(17) 6_565 . ?
C27 C72 C51 107.1(15) 6_565 6_565 ?
C27 C72 C53 55.7(11) 6_565 . ?
C27 C72 C71 66.0(11) 6_565 . ?
C50 C72 C26 115.0(9) . 6_565 ?
C50 C72 C50 4.8(3) . 6_565 ?
C50 C72 C53 109.6(6) . . ?
C51 C72 C26 155.8(15) 6_565 6_565 ?
C51 C72 C50 53.8(9) 6_565 6_565 ?
C51 C72 C50 58.1(8) 6_565 . ?
C51 C72 C53 52.5(8) 6_565 . ?
C51 C72 C71 160.1(15) 6_565 . ?
C53 C72 C26 122.5(10) . 6_565 ?
C53 C72 C50 104.9(6) . 6_565 ?
C71 C72 C26 5.4(12) . 6_565 ?
C71 C72 C50 119.4(9) . . ?
C71 C72 C50 122.5(8) . 6_565 ?
C71 C72 C53 121.1(9) . . ?
C8 C73 C9 60.2(7) 6_565 6_565 ?
C8 C73 C26 144.0(13) 6_565 6_565 ?
C8 C73 C27 144.1(10) 6_565 6_565 ?
C8 C73 C28 105.4(8) 6_565 6_565 ?
C8 C73 C71 151.6(11) 6_565 . ?
C8 C73 C74 74.6(8) 6_565 . ?
C8 C73 C82 50.1(8) 6_565 . ?
C9 C73 C27 90.8(7) 6_565 6_565 ?
C9 C73 C28 46.8(5) 6_565 6_565 ?
C25 C73 C8 78.2(10) 6_565 6_565 ?
C25 C73 C9 136.1(12) 6_565 6_565 ?
C25 C73 C26 71.4(10) 6_565 6_565 ?
C25 C73 C27 119.7(11) 6_565 6_565 ?
C25 C73 C28 153.5(12) 6_565 6_565 ?
C25 C73 C71 78.8(9) 6_565 . ?
C25 C73 C74 149.0(13) 6_565 . ?
C25 C73 C82 28.5(8) 6_565 . ?
C26 C73 C9 138.4(10) 6_565 6_565 ?
C26 C73 C27 50.1(6) 6_565 6_565 ?
C26 C73 C28 94.0(8) 6_565 6_565 ?
C26 C73 C71 7.9(9) 6_565 . ?
C26 C73 C74 126.6(10) 6_565 . ?
C27 C73 C28 44.3(5) 6_565 6_565 ?
C71 C73 C9 134.1(9) . 6_565 ?
C71 C73 C27 44.0(6) . 6_565 ?
C71 C73 C28 88.3(7) . 6_565 ?
C71 C73 C74 121.3(9) . . ?
C74 C73 C9 14.4(6) . 6_565 ?
C74 C73 C27 77.4(7) . 6_565 ?
C74 C73 C28 33.0(6) . 6_565 ?
C82 C73 C9 109.8(9) . 6_565 ?
C82 C73 C26 99.4(8) . 6_565 ?
C82 C73 C27 144.2(9) . 6_565 ?
C82 C73 C28 149.1(10) . 6_565 ?
C82 C73 C71 107.0(7) . . ?
C82 C73 C74 124.0(10) . . ?
C8 C74 C10 94.2(8) 6_565 6_565 ?
C9 C74 C8 58(3) 6_565 6_565 ?
C9 C74 C10 40(2) 6_565 6_565 ?
C9 C74 C28 150(4) 6_565 6_565 ?
C9 C74 C54 130(3) 6_565 . ?
C9 C74 C73 104(3) 6_565 . ?
C9 C74 C75 10(2) 6_565 . ?
C28 C74 C8 140.2(15) 6_565 6_565 ?
C28 C74 C10 110.8(12) 6_565 6_565 ?
C28 C74 C54 21.0(7) 6_565 . ?
C28 C74 C73 98.9(11) 6_565 . ?
C28 C74 C75 140.0(13) 6_565 . ?
C54 C74 C8 154.7(14) . 6_565 ?
C54 C74 C10 90.9(8) . 6_565 ?
C54 C74 C73 119.4(9) . . ?
C54 C74 C75 120.3(9) . . ?
C73 C74 C8 46.0(6) . 6_565 ?
C73 C74 C10 138.0(11) . 6_565 ?
C73 C74 C75 113.8(9) . . ?
C75 C74 C8 67.8(7) . 6_565 ?
C75 C74 C10 29.4(5) . 6_565 ?
C1 C75 C7 81.3(7) 6_565 6_565 ?
C1 C75 C8 123.4(8) 6_565 6_565 ?
C8 C75 C7 44.3(5) 6_565 6_565 ?
C9 C75 C1 152.3(13) 6_565 6_565 ?
C9 C75 C7 100.4(10) 6_565 6_565 ?
C9 C75 C8 56.9(8) 6_565 6_565 ?
C9 C75 C57 123.5(11) 6_565 . ?
C9 C75 C74 4.0(8) 6_565 . ?
C9 C75 C76 118.6(11) 6_565 . ?
C10 C75 C1 65.8(9) 6_565 6_565 ?
C10 C75 C7 138.5(13) 6_565 6_565 ?
C10 C75 C8 143.6(14) 6_565 6_565 ?
C10 C75 C9 98.0(14) 6_565 6_565 ?
C10 C75 C57 25.9(8) 6_565 . ?
C10 C75 C74 94.2(11) 6_565 . ?
C10 C75 C76 130.7(12) 6_565 . ?
C57 C75 C1 41.1(6) . 6_565 ?
C57 C75 C7 120.6(7) . 6_565 ?
C57 C75 C8 152.3(10) . 6_565 ?
C57 C75 C74 119.7(9) . . ?
C57 C75 C76 107.7(7) . . ?
C74 C75 C1 150.3(11) . 6_565 ?
C74 C75 C7 103.9(8) . 6_565 ?
C74 C75 C8 60.6(7) . 6_565 ?
C76 C75 C1 66.8(6) . 6_565 ?
C76 C75 C7 18.5(6) . 6_565 ?
C76 C75 C8 62.0(7) . 6_565 ?
C76 C75 C74 122.2(10) . . ?
C6 C76 C1 58.8(9) 6_565 6_565 ?
C6 C76 C8 150.1(14) 6_565 6_565 ?
C6 C76 C59 15.2(9) 6_565 . ?
C6 C76 C75 120.0(12) 6_565 . ?
C6 C76 C77 110.0(11) 6_565 . ?
C7 C76 C1 145.4(17) 6_565 6_565 ?
C7 C76 C6 99.3(15) 6_565 6_565 ?
C7 C76 C8 61.4(10) 6_565 6_565 ?
C7 C76 C59 114.3(13) 6_565 . ?
C7 C76 C75 127.4(15) 6_565 . ?
C7 C76 C77 10.7(10) 6_565 . ?
C8 C76 C1 123.9(8) 6_565 6_565 ?
C59 C76 C1 44.8(6) . 6_565 ?
C59 C76 C8 155.6(10) . 6_565 ?
C59 C76 C77 125.0(9) . . ?
C75 C76 C1 61.6(6) . 6_565 ?
C75 C76 C8 67.7(7) . 6_565 ?
C75 C76 C59 106.3(7) . . ?
C75 C76 C77 119.1(9) . . ?
C77 C76 C1 152.0(11) . 6_565 ?
C77 C76 C8 51.8(7) . 6_565 ?
C6 C77 C25 135.6(9) 6_565 6_565 ?
C7 C77 C6 14.7(12) 6_565 6_565 ?
C7 C77 C8 83.6(16) 6_565 6_565 ?
C7 C77 C22 100.8(19) 6_565 6_565 ?
C7 C77 C23 140(2) 6_565 6_565 ?
C7 C77 C25 125.1(19) 6_565 6_565 ?
C7 C77 C76 13.2(13) 6_565 . ?
C7 C77 C78 103.3(16) 6_565 . ?
C7 C77 C82 130(2) 6_565 . ?
C8 C77 C6 96.9(8) 6_565 6_565 ?
C8 C77 C23 116.9(10) 6_565 6_565 ?
C8 C77 C25 44.0(6) 6_565 6_565 ?
C8 C77 C76 71.9(8) 6_565 . ?
C8 C77 C78 155.0(14) 6_565 . ?
C8 C77 C82 47.2(7) 6_565 . ?
C22 C77 C6 86.1(9) 6_565 6_565 ?
C22 C77 C8 153.7(19) 6_565 6_565 ?
C22 C77 C23 46.0(7) 6_565 6_565 ?
C22 C77 C25 119.6(12) 6_565 6_565 ?
C22 C77 C76 114.0(11) 6_565 . ?
C22 C77 C78 3.1(16) 6_565 . ?
C22 C77 C82 119.3(13) 6_565 . ?
C23 C77 C6 127.1(8) 6_565 6_565 ?
C23 C77 C25 74.7(6) 6_565 6_565 ?
C76 C77 C6 27.9(5) . 6_565 ?
C76 C77 C23 151.5(11) . 6_565 ?
C76 C77 C25 115.0(9) . 6_565 ?
C76 C77 C78 116.5(9) . . ?
C78 C77 C6 88.6(7) . 6_565 ?
C78 C77 C23 44.5(6) . 6_565 ?
C78 C77 C25 118.7(8) . 6_565 ?
C82 C77 C6 141.2(11) . 6_565 ?
C82 C77 C23 73.5(8) . 6_565 ?
C82 C77 C25 6.4(8) . 6_565 ?
C82 C77 C76 118.9(10) . . ?
C82 C77 C78 118.0(10) . . ?
C21 C78 C7 98.7(11) 6_565 6_565 ?
C21 C78 C23 138.6(17) 6_565 6_565 ?
C21 C78 C61 11.3(11) 6_565 . ?
C21 C78 C77 120.1(12) 6_565 . ?
C21 C78 C79 110.0(11) 6_565 . ?
C22 C78 C7 14(3) 6_565 6_565 ?
C22 C78 C21 110(5) 6_565 6_565 ?
C22 C78 C23 92(4) 6_565 6_565 ?
C22 C78 C61 107(4) 6_565 . ?
C22 C78 C77 11(6) 6_565 . ?
C22 C78 C79 125(5) 6_565 . ?
C23 C78 C7 105.5(9) 6_565 6_565 ?
C23 C78 C61 149.6(15) 6_565 . ?
C23 C78 C77 86.5(8) 6_565 . ?
C23 C78 C79 34.4(6) 6_565 . ?
C61 C78 C7 93.9(8) . 6_565 ?
C61 C78 C77 115.3(9) . . ?
C77 C78 C7 21.5(5) . 6_565 ?
C79 C78 C7 138.5(11) . 6_565 ?
C79 C78 C61 119.1(10) . . ?
C79 C78 C77 120.8(9) . . ?
C22 C79 C43 114.1(9) 6_565 6_565 ?
C23 C79 C22 60.0(10) 6_565 6_565 ?
C23 C79 C43 147.8(18) 6_565 6_565 ?
C23 C79 C44 114.8(17) 6_565 6_565 ?
C23 C79 C64 157.6(19) 6_565 . ?
C23 C79 C78 68.8(12) 6_565 . ?
C23 C79 C80 50.5(11) 6_565 . ?
C44 C79 C22 152.3(18) 6_565 6_565 ?
C44 C79 C43 54.0(9) 6_565 6_565 ?
C44 C79 C64 48.4(9) 6_565 . ?
C44 C79 C78 154.4(18) 6_565 . ?
C44 C79 C80 67.1(9) 6_565 . ?
C64 C79 C22 125.9(10) . 6_565 ?
C64 C79 C43 14.6(7) . 6_565 ?
C64 C79 C80 115.5(9) . . ?
C78 C79 C22 9.3(9) . 6_565 ?
C78 C79 C43 108.5(9) . 6_565 ?
C78 C79 C64 119.1(9) . . ?
C78 C79 C80 119.0(9) . . ?
C80 C79 C22 109.9(9) . 6_565 ?
C80 C79 C43 118.6(9) . 6_565 ?
C23 C80 C24 76.4(10) 6_565 6_565 ?
C23 C80 C44 71.6(9) 6_565 6_565 ?
C23 C80 C45 126.2(11) 6_565 6_565 ?
C23 C80 C46 155.9(12) 6_565 6_565 ?
C23 C80 C47 129.9(11) 6_565 6_565 ?
C23 C80 C67 147.4(12) 6_565 . ?
C23 C80 C79 34.3(7) 6_565 . ?
C23 C80 C81 81.7(10) 6_565 . ?
C24 C80 C44 145.7(12) 6_565 6_565 ?
C24 C80 C45 146.6(12) 6_565 6_565 ?
C24 C80 C46 101.0(9) 6_565 6_565 ?
C24 C80 C47 56.6(7) 6_565 6_565 ?
C24 C80 C67 126.5(11) 6_565 . ?
C24 C80 C79 110.7(10) 6_565 . ?
C24 C80 C81 7.3(11) 6_565 . ?
C44 C80 C45 56.3(6) 6_565 6_565 ?
C44 C80 C46 103.0(9) 6_565 6_565 ?
C44 C80 C47 144.4(11) 6_565 6_565 ?
C44 C80 C67 79.2(9) 6_565 . ?
C44 C80 C79 38.7(7) 6_565 . ?
C45 C80 C46 47.7(5) 6_565 6_565 ?
C47 C80 C45 92.2(8) 6_565 6_565 ?
C47 C80 C46 44.7(4) 6_565 6_565 ?
C67 C80 C45 22.9(5) . 6_565 ?
C67 C80 C46 25.6(5) . 6_565 ?
C67 C80 C47 70.2(7) . 6_565 ?
C67 C80 C79 117.9(9) . . ?
C79 C80 C45 95.0(8) . 6_565 ?
C79 C80 C46 140.4(9) . 6_565 ?
C79 C80 C47 159.4(9) . 6_565 ?
C81 C80 C44 148.0(12) . 6_565 ?
C81 C80 C45 139.3(10) . 6_565 ?
C81 C80 C46 94.1(8) . 6_565 ?
C81 C80 C47 50.1(7) . 6_565 ?
C81 C80 C67 119.6(10) . . ?
C81 C80 C79 115.8(9) . . ?
C24 C81 C23 28(6) 6_565 6_565 ?
C24 C81 C25 131(4) 6_565 6_565 ?
C24 C81 C47 104(4) 6_565 6_565 ?
C24 C81 C70 150(4) 6_565 . ?
C24 C81 C80 32(5) 6_565 . ?
C24 C81 C82 102(4) 6_565 . ?
C25 C81 C23 111.5(11) 6_565 6_565 ?
C25 C81 C47 124.7(13) 6_565 6_565 ?
C25 C81 C70 78.4(8) 6_565 . ?
C25 C81 C80 152.0(16) 6_565 . ?
C25 C81 C82 29.2(7) 6_565 . ?
C47 C81 C23 116.2(11) 6_565 6_565 ?
C47 C81 C70 46.6(8) 6_565 . ?
C47 C81 C80 75.3(8) 6_565 . ?
C47 C81 C82 152.8(12) 6_565 . ?
C70 C81 C23 152.9(16) . 6_565 ?
C70 C81 C80 120.4(11) . . ?
C80 C81 C23 42.3(7) . 6_565 ?
C82 C81 C23 83.8(9) . 6_565 ?
C82 C81 C70 107.5(7) . . ?
C82 C81 C80 126.0(12) . . ?
C8 C82 C7 49.6(7) 6_565 6_565 ?
C8 C82 C24 159.0(16) 6_565 6_565 ?
C8 C82 C73 57.4(9) 6_565 . ?
C8 C82 C77 64.7(9) 6_565 . ?
C8 C82 C81 155.7(16) 6_565 . ?
C24 C82 C7 122.7(9) 6_565 6_565 ?
C25 C82 C7 147(2) 6_565 6_565 ?
C25 C82 C8 103.8(17) 6_565 6_565 ?
C25 C82 C24 74.4(15) 6_565 6_565 ?
C25 C82 C73 47.0(12) 6_565 . ?
C25 C82 C77 160(2) 6_565 . ?
C25 C82 C81 63.6(13) 6_565 . ?
C73 C82 C7 106.0(9) . 6_565 ?
C73 C82 C24 120.3(9) . 6_565 ?
C73 C82 C77 121.5(11) . . ?
C73 C82 C81 109.6(7) . . ?
C77 C82 C7 15.6(6) . 6_565 ?
C77 C82 C24 110.4(10) . 6_565 ?
C81 C82 C7 131.5(11) . 6_565 ?
C81 C82 C24 10.8(7) . 6_565 ?
C81 C82 C77 120.3(11) . . ?
Th2 Th1 Th3 163.9(8) . . ?
Th2 Th1 C83 61.8(6) . . ?
Th2 Th1 C84 90.5(6) . . ?
Th3 Th1 C83 102.6(7) . . ?
Th3 Th1 C84 74.1(7) . . ?
C83 Th1 C83 26.5(6) 6_565 . ?
C83 Th1 C84 39.3(5) 6_565 . ?
C84 Th1 C83 28.7(4) . . ?
C84 Th1 C83 39.6(4) 6_565 . ?
C84 Th1 C84 16.7(5) 6_565 . ?
Th1 Th2 Th3 8.2(4) . . ?
Th1 Th2 C83 98.0(6) . . ?
Th1 Th2 C84 70.3(5) . . ?
Th1 Th2 C84 45.0(3) 6_565 . ?
Th2 Th2 C83 40.5(5) 6_565 . ?
Th2 Th2 C84 56.0(4) 6_565 . ?
Th3 Th2 C83 90.1(6) . . ?
Th3 Th2 C84 62.4(5) . . ?
C83 Th2 Th3 80.4(9) 6_565 . ?
C83 Th2 C83 32.1(8) 6_565 . ?
C83 Th2 C84 32.5(6) 6_565 . ?
C83 Th2 C84 27.7(4) . . ?
C84 Th2 C84 17.2(5) 6_565 . ?
Th1 Th3 Th2 7.9(4) . . ?
Th1 Th3 C83 59.1(6) . . ?
Th1 Th3 C84 84.5(7) . . ?
Th2 Th3 C83 51.5(5) . . ?
Th2 Th3 C84 77.0(6) . . ?
C83 Th3 C83 23.7(6) 6_565 . ?
C83 Th3 C84 40.6(5) 6_565 . ?
C84 Th3 C83 31.7(5) 6_565 . ?
C84 Th3 C83 25.6(4) . . ?
C84 Th3 C84 16.4(5) 6_565 . ?
Th1 C83 Th1 78.4(4) 6_565 . ?
Th1 C83 Th2 80.6(5) 6_565 . ?
Th1 C83 Th3 76.2(4) 6_565 . ?
Th1 C83 Th3 18.3(3) . . ?
Th2 C83 Th1 75.1(5) 6_565 . ?
Th2 C83 Th1 20.2(4) . . ?
Th2 C83 Th2 66.8(8) 6_565 . ?
Th2 C83 Th3 38.4(6) . . ?
Th2 C83 Th3 82.7(6) 6_565 . ?
Th3 C83 Th1 78.6(5) 6_565 . ?
Th3 C83 Th2 88.8(6) 6_565 . ?
Th3 C83 Th3 69.0(6) 6_565 . ?
C83 C83 Th1 37.6(3) 6_565 . ?
C83 C83 Th2 40.6(5) 6_565 . ?
C83 C83 Th3 43.7(4) 6_565 . ?
C84 C83 Th1 75.3(8) . . ?
C84 C83 Th1 53.0(5) 6_565 . ?
C84 C83 Th2 71.7(7) 6_565 . ?
C84 C83 Th2 95.5(9) . . ?
C84 C83 Th3 57.2(8) . . ?
C84 C83 Th3 37.7(6) 6_565 . ?
Th1 C84 Th1 73.8(4) 6_565 . ?
Th1 C84 Th2 65.4(4) 6_565 . ?
Th1 C84 Th2 19.2(4) . . ?
Th1 C84 Th3 83.3(5) 6_565 . ?
Th2 C84 Th1 64.7(4) 6_565 . ?
Th2 C84 Th2 50.8(7) 6_565 . ?
Th2 C84 Th3 80.7(5) 6_565 . ?
Th3 C84 Th1 83.8(6) 6_565 . ?
Th3 C84 Th1 21.4(4) . . ?
Th3 C84 Th2 83.1(6) 6_565 . ?
Th3 C84 Th2 40.6(6) . . ?
Th3 C84 Th3 83.6(7) 6_565 . ?
C83 C84 Th1 42.3(6) 6_565 . ?
C83 C84 Th1 76.0(7) . . ?
C83 C84 Th2 30.7(5) 6_565 . ?
C83 C84 Th2 56.8(8) . . ?
C83 C84 Th3 60.2(7) 6_565 . ?
C83 C84 Th3 97.2(9) . . ?
C84 C84 Th1 44.7(3) 6_565 . ?
C84 C84 Th2 56.0(4) 6_565 . ?
C84 C84 Th3 40.0(4) 6_565 . ?
C84 C84 C83 99.8(8) 6_565 . ?
N1P Ni1P N2P 90.00(9) . . ?
N3P Ni1P N1P 177.48(17) . . ?
N3P Ni1P N2P 89.94(9) . . ?
C2P N1P Ni1P 128.0(2) . . ?
C2P N1P Ni1P 128.0(2) 6_565 . ?
C4P N2P Ni1P 128.0(2) . . ?
C7P N2P Ni1P 128.0(2) . . ?
C7P N2P C4P 104.0(3) . . ?
C9P N3P Ni1P 128.1(2) 6_565 . ?
C9P N3P Ni1P 128.1(2) . . ?
C9P N3P C9P 103.8(4) 6_565 . ?
C1P C1P C2P 106.7(2) 6_565 . ?
C1P C1P C11P 128.7(2) 6_565 . ?
C2P C1P C11P 124.5(3) . . ?
N1P C2P C1P 111.4(3) . . ?
C3P C2P N1P 124.6(3) . . ?
C3P C2P C1P 123.9(3) . . ?
C2P C3P C4P 124.7(3) . . ?
N2P C4P C5P 111.6(3) . . ?
C3P C4P N2P 124.6(3) . . ?
C3P C4P C5P 123.9(3) . . ?
C4P C5P C13P 124.0(4) . . ?
C6P C5P C4P 106.4(3) . . ?
C6P C5P C13P 129.6(4) . . ?
C5P C6P C7P 106.1(3) . . ?
C5P C6P C15P 129.0(4) . . ?
C7P C6P C15P 124.9(4) . . ?
N2P C7P C6P 111.9(3) . . ?
N2P C7P C8P 124.7(3) . . ?
C8P C7P C6P 123.4(3) . . ?
C9P C8P C7P 124.4(4) . . ?
N3P C9P C10P 111.5(3) . . ?
C8P C9P N3P 124.8(3) . . ?
C8P C9P C10P 123.7(4) . . ?
C9P C10P C17P 124.1(4) . . ?
C10P C10P C9P 106.6(2) 6_565 . ?
C10P C10P C17P 129.2(2) 6_565 . ?
C1P C11P C12P 111.9(3) . . ?
C5P C13P C14P 112.8(4) . . ?
C6P C15P C16P 112.7(4) . . ?
C10P C17P C18P 112.6(3) . . ?
C6S C1S C2S 120.2(7) . . ?
C3S C2S C1S 119.3(8) . . ?
C4S C3S C2S 120.9(7) . . ?
C3S C4S C5S 119.7(6) . . ?
C6S C5S C4S 120.7(7) . . ?
C5S C6S C1S 119.2(7) . . ?
C12S C7S C8S 121.0(9) . . ?
C9S C8S C7S 116.6(9) . . ?
C8S C9S C10S 121.9(9) . . ?
C11S C10S C9S 120.9(9) . . ?
C10S C11S C12S 116.9(9) . . ?
C7S C12S C11S 121.2(9) . . ?

loop_
_geom_bond_atom_site_label_1
_geom_bond_atom_site_label_2
_geom_bond_distance
_geom_bond_site_symmetry_2
_geom_bond_publ_flag
C1 C2 1.514(13) . ?
C1 C6 1.435(13) . ?
C1 C10 1.471(12) . ?
C1 C57 1.063(15) 6_565 ?
C1 C58 0.733(14) 6_565 ?
C1 C59 1.201(16) 6_565 ?
C1 C75 1.598(15) 6_565 ?
C1 C76 1.669(16) 6_565 ?
C2 C3 1.446(12) . ?
C2 C13 1.398(12) . ?
C2 C34 1.759(16) 6_565 ?
C2 C35 0.736(13) 6_565 ?
C2 C57 1.904(15) 6_565 ?
C2 C58 0.830(13) 6_565 ?
C3 C4 1.411(13) . ?
C3 C15 1.376(12) . ?
C3 C16 2.025(15) 6_565 ?
C3 C35 0.915(14) 6_565 ?
C3 C36 0.690(13) 6_565 ?
C3 C37 1.675(16) 6_565 ?
C3 C58 1.932(15) 6_565 ?
C4 C5 1.468(14) . ?
C4 C18 1.416(13) . ?
C4 C36 1.250(17) 6_565 ?
C4 C37 0.31(2) 6_565 ?
C4 C38 1.613(16) 6_565 ?
C4 C60 1.38(2) 6_565 ?
C5 C6 1.393(13) . ?
C5 C21 1.424(13) . ?
C5 C37 1.493(18) 6_565 ?
C5 C59 1.381(17) 6_565 ?
C5 C60 0.28(3) 6_565 ?
C5 C61 1.243(19) 6_565 ?
C6 C7 1.381(13) . ?
C6 C58 1.775(16) 6_565 ?
C6 C59 0.533(17) 6_565 ?
C6 C60 1.469(16) 6_565 ?
C6 C76 0.999(15) 6_565 ?
C6 C77 2.007(16) 6_565 ?
C7 C8 1.436(12) . ?
C7 C22 1.437(13) . ?
C7 C59 1.908(16) 6_565 ?
C7 C75 2.019(15) 6_565 ?
C7 C76 0.806(14) 6_565 ?
C7 C77 0.657(14) 6_565 ?
C7 C78 1.747(16) 6_565 ?
C7 C82 1.879(16) 6_565 ?
C8 C9 1.440(12) . ?
C8 C25 1.417(11) . ?
C8 C73 1.205(13) 6_565 ?
C8 C74 1.614(16) 6_565 ?
C8 C75 1.714(14) 6_565 ?
C8 C76 1.635(14) 6_565 ?
C8 C77 1.352(15) 6_565 ?
C8 C82 1.098(15) 6_565 ?
C9 C10 1.447(12) . ?
C9 C28 1.422(12) . ?
C9 C54 1.731(15) 6_565 ?
C9 C73 1.590(15) 6_565 ?
C9 C74 0.408(16) 6_565 ?
C9 C75 1.053(14) 6_565 ?
C10 C11 1.431(12) . ?
C10 C56 1.537(15) 6_565 ?
C10 C57 0.709(12) 6_565 ?
C10 C58 2.029(13) 6_565 ?
C10 C74 1.738(15) 6_565 ?
C10 C75 0.856(13) 6_565 ?
C11 C12 1.431(12) . ?
C11 C29 1.451(12) . ?
C11 C33 1.840(14) 6_565 ?
C11 C54 1.956(14) 6_565 ?
C11 C55 0.976(13) 6_565 ?
C11 C56 0.540(13) 6_565 ?
C11 C57 1.517(15) 6_565 ?
C12 C13 1.381(12) . ?
C12 C31 2.039(15) 6_565 ?
C12 C32 1.427(11) . ?
C12 C33 0.431(15) 6_565 ?
C12 C34 1.774(17) 6_565 ?
C12 C55 1.920(15) 6_565 ?
C12 C56 1.100(16) 6_565 ?
C13 C14 1.470(12) . ?
C13 C33 1.102(15) 6_565 ?
C13 C34 0.648(14) 6_565 ?
C13 C35 1.394(15) 6_565 ?
C13 C56 1.960(15) 6_565 ?
C14 C14 0.692(17) 6_565 ?
C14 C15 1.361(11) . ?
C14 C15 1.696(12) 6_565 ?
C14 C34 1.427(12) . ?
C14 C34 0.832(13) 6_565 ?
C14 C35 1.781(14) 6_565 ?
C15 C15 1.483(19) 6_565 ?
C15 C16 1.496(10) . ?
C15 C16 1.180(12) 6_565 ?
C15 C34 1.838(14) 6_565 ?
C15 C35 1.548(13) 6_565 ?
C15 C36 1.148(14) 6_565 ?
C16 C16 0.57(2) 6_565 ?
C16 C17 1.395(11) . ?
C16 C17 1.307(11) 6_565 ?
C16 C36 1.409(11) . ?
C16 C36 1.958(16) 6_565 ?
C17 C17 0.41(2) 6_565 ?
C17 C18 1.402(12) . ?
C17 C18 1.791(18) 6_565 ?
C17 C39 1.381(10) . ?
C17 C39 1.169(12) 6_565 ?
C18 C19 1.382(12) . ?
C18 C36 1.909(14) 6_565 ?
C18 C37 1.278(16) 6_565 ?
C18 C38 0.743(13) 6_565 ?
C18 C39 1.124(14) 6_565 ?
C19 C20 1.449(12) . ?
C19 C38 0.997(14) 6_565 ?
C19 C39 1.199(13) 6_565 ?
C19 C40 1.603(18) 6_565 ?
C19 C40 1.401(12) . ?
C19 C41 1.768(15) 6_565 ?
C19 C62 1.304(14) 6_565 ?
C19 C63 1.654(13) 6_565 ?
C20 C21 1.448(12) . ?
C20 C38 1.893(15) 6_565 ?
C20 C41 1.996(15) 6_565 ?
C20 C43 1.439(12) . ?
C20 C61 1.627(18) 6_565 ?
C20 C62 0.756(14) 6_565 ?
C20 C63 0.864(14) 6_565 ?
C20 C64 1.745(16) 6_565 ?
C21 C22 1.394(13) . ?
C21 C60 1.636(19) 6_565 ?
C21 C61 0.35(3) 6_565 ?
C21 C62 1.386(16) 6_565 ?
C21 C78 1.250(19) 6_565 ?
C22 C23 1.417(12) . ?
C22 C61 1.593(17) 6_565 ?
C22 C77 1.161(17) 6_565 ?
C22 C78 0.322(19) 6_565 ?
C22 C79 1.636(17) 6_565 ?
C23 C24 1.434(12) . ?
C23 C44 1.507(12) . ?
C23 C77 1.951(16) 6_565 ?
C23 C78 1.371(17) 6_565 ?
C23 C79 0.831(14) 6_565 ?
C23 C80 1.140(15) 6_565 ?
C23 C81 1.677(18) 6_565 ?
C24 C25 1.431(12) . ?
C24 C47 1.417(12) . ?
C24 C70 1.642(16) 6_565 ?
C24 C80 1.178(16) 6_565 ?
C24 C81 0.280(17) 6_565 ?
C24 C82 1.457(17) 6_565 ?
C25 C26 1.428(12) . ?
C25 C70 1.664(15) 6_565 ?
C25 C71 1.558(16) 6_565 ?
C25 C73 1.030(14) 6_565 ?
C25 C77 2.034(15) 6_565 ?
C25 C81 1.231(15) 6_565 ?
C25 C82 0.672(15) 6_565 ?
C26 C27 1.412(12) . ?
C26 C48 1.428(12) . ?
C26 C70 1.221(16) 6_565 ?
C26 C71 0.19(2) 6_565 ?
C26 C72 1.502(14) 6_565 ?
C26 C73 1.371(16) 6_565 ?
C27 C28 1.412(12) . ?
C27 C51 1.417(12) . ?
C27 C53 1.182(14) 6_565 ?
C27 C54 1.827(15) 6_565 ?
C27 C71 1.267(15) 6_565 ?
C27 C72 0.773(13) 6_565 ?
C27 C73 1.822(14) 6_565 ?
C28 C29 1.470(12) . ?
C28 C53 1.433(15) 6_565 ?
C28 C54 0.590(14) 6_565 ?
C28 C55 1.996(14) 6_565 ?
C28 C73 1.912(14) 6_565 ?
C28 C74 1.055(15) 6_565 ?
C29 C30 1.429(12) . ?
C29 C31 1.685(15) 6_565 ?
C29 C53 1.835(15) 6_565 ?
C29 C54 0.903(14) 6_565 ?
C29 C55 0.637(12) 6_565 ?
C29 C56 1.968(14) 6_565 ?
C30 C30 0.944(19) 6_565 ?
C30 C31 1.121(12) 6_565 ?
C30 C31 1.426(10) . ?
C30 C52 1.428(11) . ?
C30 C53 1.896(14) 6_565 ?
C30 C54 2.033(15) 6_565 ?
C30 C55 1.634(15) 6_565 ?
C31 C31 0.822(16) 6_565 ?
C31 C32 1.462(11) . ?
C31 C55 1.430(11) . ?
C32 C33 1.444(10) . ?
C32 C33 1.444(10) 6_565 ?
C33 C34 1.414(12) . ?
C33 C56 1.458(12) . ?
C34 C34 1.94(2) 6_565 ?
C34 C35 1.463(12) . ?
C35 C36 1.483(11) . ?
C35 C58 1.481(11) . ?
C36 C37 1.467(11) . ?
C37 C38 1.390(11) . ?
C37 C60 1.392(11) . ?
C38 C39 1.387(10) . ?
C38 C62 1.394(11) . ?
C39 C39 1.301(17) 6_565 ?
C39 C40 1.404(11) . ?
C39 C40 1.300(12) 6_565 ?
C40 C40 0.21(2) 6_565 ?
C40 C41 1.378(10) . ?
C40 C41 1.301(11) 6_565 ?
C41 C41 0.97(2) 6_565 ?
C41 C42 1.222(11) 6_565 ?
C41 C42 1.400(11) . ?
C41 C43 1.772(14) 6_565 ?
C41 C63 1.398(11) . ?
C42 C42 0.48(2) 6_565 ?
C42 C43 1.930(17) 6_565 ?
C42 C43 1.473(11) . ?
C42 C63 1.850(15) 6_565 ?
C42 C64 1.834(15) 6_565 ?
C42 C65 1.380(11) . ?
C42 C65 1.121(11) 6_565 ?
C43 C44 1.454(12) . ?
C43 C63 1.033(14) 6_565 ?
C43 C64 0.543(16) 6_565 ?
C43 C65 1.398(15) 6_565 ?
C43 C79 1.793(16) 6_565 ?
C44 C45 1.470(12) . ?
C44 C64 1.072(14) 6_565 ?
C44 C65 1.666(15) 6_565 ?
C44 C66 1.941(16) 6_565 ?
C44 C67 1.802(16) 6_565 ?
C44 C79 0.956(15) 6_565 ?
C44 C80 1.408(14) 6_565 ?
C45 C46 1.432(11) . ?
C45 C65 1.746(13) 6_565 ?
C45 C66 1.434(11) . ?
C45 C66 0.851(16) 6_565 ?
C45 C67 0.660(13) 6_565 ?
C45 C68 1.966(13) 6_565 ?
C45 C80 1.669(16) 6_565 ?
C46 C46 1.89(2) 6_565 ?
C46 C47 1.348(9) . ?
C46 C66 1.981(13) 6_565 ?
C46 C67 0.837(14) 6_565 ?
C46 C68 0.706(17) 6_565 ?
C46 C68 1.392(12) . ?
C46 C69 1.729(14) 6_565 ?
C46 C80 1.850(16) 6_565 ?
C47 C48 1.401(11) . ?
C47 C67 1.788(14) 6_565 ?
C47 C68 1.658(15) 6_565 ?
C47 C69 1.344(15) 6_565 ?
C47 C70 1.076(14) 6_565 ?
C47 C80 1.668(15) 6_565 ?
C47 C81 1.324(17) 6_565 ?
C48 C49 1.435(12) . ?
C48 C49 1.768(18) 6_565 ?
C48 C69 0.969(14) 6_565 ?
C48 C70 0.734(14) 6_565 ?
C48 C71 1.531(17) 6_565 ?
C49 C49 0.35(2) 6_565 ?
C49 C50 1.376(11) 6_565 ?
C49 C50 1.423(11) . ?
C49 C69 1.450(12) . ?
C49 C69 1.236(14) 6_565 ?
C50 C50 0.38(2) 6_565 ?
C50 C51 1.430(11) . ?
C50 C51 1.226(13) 6_565 ?
C50 C72 1.771(17) 6_565 ?
C50 C72 1.417(11) . ?
C51 C51 1.436(19) 6_565 ?
C51 C52 1.445(11) . ?
C51 C53 1.140(13) 6_565 ?
C51 C72 0.981(12) 6_565 ?
C52 C53 1.474(10) 6_565 ?
C52 C53 1.474(10) . ?
C53 C54 1.431(12) . ?
C53 C72 1.429(11) . ?
C54 C55 1.458(12) . ?
C54 C74 1.438(13) . ?
C55 C56 1.434(11) . ?
C56 C57 1.362(9) . ?
C57 C58 1.453(11) . ?
C57 C75 1.374(11) . ?
C58 C59 1.361(12) . ?
C59 C60 1.373(9) . ?
C59 C76 1.429(11) . ?
C60 C61 1.416(11) . ?
C61 C62 1.399(11) . ?
C61 C78 1.471(12) . ?
C62 C63 1.401(10) . ?
C63 C64 1.407(11) . ?
C64 C65 1.426(11) . ?
C64 C79 1.434(12) . ?
C65 C65 1.34(2) 6_565 ?
C65 C66 1.355(9) . ?
C65 C66 1.642(13) 6_565 ?
C66 C66 0.64(2) 6_565 ?
C66 C67 1.407(11) . ?
C66 C67 1.881(17) 6_565 ?
C67 C68 2.006(16) 6_565 ?
C67 C68 1.475(12) . ?
C67 C80 1.419(12) . ?
C68 C68 0.76(2) 6_565 ?
C68 C69 1.423(11) . ?
C68 C69 1.813(13) 6_565 ?
C69 C69 1.66(2) 6_565 ?
C69 C70 1.441(11) . ?
C70 C71 1.381(12) . ?
C70 C81 1.393(13) . ?
C71 C72 1.368(9) . ?
C71 C73 1.387(12) . ?
C73 C74 1.441(12) . ?
C73 C82 1.363(12) . ?
C74 C75 1.452(12) . ?
C75 C76 1.425(12) . ?
C76 C77 1.432(12) . ?
C77 C78 1.475(12) . ?
C77 C82 1.388(12) . ?
C78 C79 1.431(12) . ?
C79 C80 1.471(12) . ?
C80 C81 1.405(12) . ?
C81 C82 1.373(13) . ?
Th1 Th1 2.5716(8) 6_565 ?
Th1 Th2 0.823(15) . ?
Th1 Th2 2.424(8) 6_565 ?
Th1 Th3 2.778(11) 6_565 ?
Th1 Th3 0.861(16) . ?
Th1 C83 1.600(13) 6_565 ?
Th1 C83 2.360(11) . ?
Th1 C84 1.885(11) 6_565 ?
Th1 C84 2.353(10) . ?
Th2 Th2 2.02(2) 6_565 ?
Th2 Th3 1.67(2) . ?
Th2 Th3 2.875(14) 6_565 ?
Th2 C83 1.431(15) 6_565 ?
Th2 C83 2.100(13) . ?
Th2 C84 2.166(14) 6_565 ?
Th2 C84 2.500(12) . ?
Th3 Th3 2.71(2) 6_565 ?
Th3 C83 2.683(16) . ?
Th3 C83 2.007(17) 6_565 ?
Th3 C84 2.273(14) . ?
Th3 C84 1.754(14) 6_565 ?
C83 C83 1.17(3) 6_565 ?
C83 C84 1.168(16) . ?
C83 C84 1.505(16) 6_565 ?
C84 C84 0.77(2) 6_565 ?
Ni1P N1P 1.952(4) . ?
Ni1P N2P 1.962(3) . ?
Ni1P N2P 1.962(3) 6_565 ?
Ni1P N3P 1.950(4) . ?
N1P C2P 1.384(4) 6_565 ?
N1P C2P 1.384(4) . ?
N2P C4P 1.379(5) . ?
N2P C7P 1.373(5) . ?
N3P C9P 1.381(5) 6_565 ?
N3P C9P 1.381(5) . ?
C1P C1P 1.354(8) 6_565 ?
C1P C2P 1.438(5) . ?
C1P C11P 1.500(5) . ?
C2P C3P 1.369(5) . ?
C3P C4P 1.375(5) . ?
C4P C5P 1.443(5) . ?
C5P C6P 1.360(6) . ?
C5P C13P 1.506(6) . ?
C6P C7P 1.443(5) . ?
C6P C15P 1.504(6) . ?
C7P C8P 1.379(5) . ?
C8P C9P 1.368(5) . ?
C9P C10P 1.443(5) . ?
C10P C10P 1.347(8) 6_565 ?
C10P C17P 1.502(6) . ?
C11P C12P 1.529(6) . ?
C13P C14P 1.529(6) . ?
C15P C16P 1.528(7) . ?
C17P C18P 1.527(6) . ?
C1S C2S 1.393(12) . ?
C1S C6S 1.385(12) . ?
C2S C3S 1.385(11) . ?
C3S C4S 1.346(10) . ?
C4S C5S 1.403(10) . ?
C5S C6S 1.365(10) . ?
C7S C8S 1.407(12) . ?
C7S C12S 1.386(13) . ?
C8S C9S 1.380(13) . ?
C9S C10S 1.393(13) . ?
C10S C11S 1.380(13) . ?
C11S C12S 1.390(13) . ?
